data_1548306
loop_
_publ_author_name
'Shinnosuke Horiuchi'
'Yuki Tachibana'
'Mitsuki Yamashita'
'Koji Yamamoto'
'Kohei Masai'
'Kohei Takase'
'Teruo Matsutani'
'Shiori Kawamata'
'Yuki Kurashige'
'Takeshi Yanai'
'Tetsuro Murahashi'

_publ_section_title
;
 Multinuclear metal-binding ability of a carotene
;
_journal_name_full 'Nature Communications'
_journal_page_first 6742
_journal_paper_doi 10.1038/ncomms7742
_journal_volume 6
_journal_year 2015
_chemical_formula_moiety 'C80 H112 Pd5 Pt3, 2(C32 H12 B F24), 3(C6 H6)'
_chemical_formula_sum 'C162 H154 B2 F48 Pd5 Pt3'
_chemical_formula_weight 4151.81
_space_group_crystal_system triclinic
_space_group_IT_number 2
_space_group_name_Hall '-P 1'
_space_group_name_H-M_alt 'P -1'
_symmetry_space_group_name_Hall '-P 1'
_symmetry_space_group_name_H-M 'P -1'
_atom_sites_solution_hydrogens geom
_atom_sites_solution_primary direct
_atom_sites_solution_secondary difmap
_cell_angle_alpha 75.2877(14)
_cell_angle_beta 89.9715(13)
_cell_angle_gamma 74.2761(12)
_cell_formula_units_Z 2
_cell_length_a 17.0309(12)
_cell_length_b 20.8251(15)
_cell_length_c 23.3934(17)
_cell_measurement_reflns_used 15237
_cell_measurement_temperature 123
_cell_measurement_theta_max 26.71
_cell_measurement_theta_min 3.04
_cell_volume 7703.8(10)
_computing_cell_refinement 'RAPID AUTO'
_computing_data_collection 'RAPID AUTO (Rigaku, ????)'
_computing_data_reduction 'RAPID AUTO'
_computing_molecular_graphics 'CrystalStructure 4.1'
_computing_publication_material 'CrystalStructure 4.1 (Rigaku, 2014)'
_computing_structure_refinement 'SHELXL2013 (Sheldrick, 2008)'
_computing_structure_solution 'SHELXS97 (Sheldrick, 2008)'
_diffrn_ambient_temperature 123
_diffrn_detector_area_resol_mean 10.000
_diffrn_measured_fraction_theta_full 0.977
_diffrn_measured_fraction_theta_max 0.977
_diffrn_measurement_device_type 'Rigaku R-AXIS RAPID'
_diffrn_measurement_method \w
_diffrn_radiation_type 'Mo K\a'
_diffrn_radiation_wavelength 0.71075
_diffrn_reflns_av_R_equivalents 0.0816
_diffrn_reflns_Laue_measured_fraction_full 0.977
_diffrn_reflns_Laue_measured_fraction_max 0.977
_diffrn_reflns_limit_h_max 20
_diffrn_reflns_limit_h_min -20
_diffrn_reflns_limit_k_max 25
_diffrn_reflns_limit_k_min -25
_diffrn_reflns_limit_l_max 28
_diffrn_reflns_limit_l_min -28
_diffrn_reflns_number 55588
_diffrn_reflns_point_group_measured_fraction_full 0.977
_diffrn_reflns_point_group_measured_fraction_max 0.977
_diffrn_reflns_theta_full 25.242
_diffrn_reflns_theta_max 25.682
_diffrn_reflns_theta_min 3.033
_diffrn_standards_interval_count .
_diffrn_standards_number 0
_exptl_absorpt_coefficient_mu 3.381
_exptl_absorpt_correction_T_max 0.935
_exptl_absorpt_correction_T_min 0.234
_exptl_absorpt_correction_type multi-scan
_exptl_absorpt_process_details 'ABSCOR (Rigaku, 1995)'
_exptl_crystal_colour yellow
_exptl_crystal_density_diffrn 1.790
_exptl_crystal_density_method 'not measured'
_exptl_crystal_description platelet
_exptl_crystal_F_000 4064.00
_exptl_crystal_size_max 0.100
_exptl_crystal_size_mid 0.050
_exptl_crystal_size_min 0.020
_refine_diff_density_max 4.95
_refine_diff_density_min -3.68
_refine_ls_extinction_method none
_refine_ls_goodness_of_fit_ref 0.982
_refine_ls_hydrogen_treatment constr
_refine_ls_number_parameters 1926
_refine_ls_number_reflns 28612
_refine_ls_number_restraints 268
_refine_ls_R_factor_all 0.1904
_refine_ls_R_factor_gt 0.0976
_refine_ls_shift/su_max 0.001
_refine_ls_structure_factor_coef Fsqd
_refine_ls_weighting_details 'w = 1/[\s^2^(Fo^2^)+(0.1822P)^2^+0.0000P] where P=(Fo^2^+2Fc^2^)/3'
_refine_ls_weighting_scheme calc
_refine_ls_wR_factor_gt 0.2570
_refine_ls_wR_factor_ref 0.3241
_reflns_number_gt 12733
_reflns_number_total 28612
_reflns_threshold_expression F^2^>2.0\s(F^2^)
_cod_data_source_file ncomms7742-s6.cif
_cod_data_source_block 140217
_cod_database_code 1548306
_shelxl_res_file
;
TITL 140217
CELL  0.71075 17.03093 20.82505 23.39343 75.288 89.972 74.276
ZERR  2 0.00120 0.00151 0.00166 0.001 0.001 0.001
LATT 1
SFAC PD PT C H B F
UNIT 10 6 324 308 4 96
SHEL 99999.000000 0.000000
L.S. 10
FMAP 2
PLAN -5
WPDB -2
HTAB
TEMP -150.0
ACTA
SIZE 0.100 0.050 0.020
LIST 4
WGHT    0.182200
FVAR       0.21260   0.65806
PD1   1    0.919935    0.287942    0.917383    11.00000    0.05952    0.05692 =
         0.05003   -0.00660   -0.00865   -0.01277
PD2   1    0.871569    0.408514    0.829686    11.00000    0.05312    0.05634 =
         0.05168   -0.01015   -0.00497   -0.01677
PD3   1    0.825440    0.524538    0.744693    11.00000    0.05271    0.05816 =
         0.05300   -0.01108   -0.00345   -0.01816
PD4   1    0.764413    0.632584    0.654579    11.00000    0.05540    0.05957 =
         0.05315   -0.00743   -0.00567   -0.02094
PD5   1    0.691116    0.733024    0.561364    11.00000    0.05551    0.05716 =
         0.05047   -0.00764   -0.00965   -0.02069
PT6   2    0.610873    0.823056    0.463495    11.00000    0.06609    0.05698 =
         0.05818   -0.01099   -0.00584   -0.02389
PT7   2    0.544032    0.909467    0.359918    11.00000    0.06123    0.04946 =
         0.06216   -0.01058   -0.00274   -0.01658
PT8   2    0.490491    0.996551    0.252602    11.00000    0.07658    0.06488 =
         0.08159   -0.00679   -0.00789   -0.01931
SIMU C55 > C60B
DELU C55 > C60B
C1    3    0.750605    0.318927    0.985780    11.00000    0.09747    0.05577 =
         0.07333   -0.01708    0.00695   -0.02206
C1A   3    0.717907    0.306766    0.931957    11.00000    0.07666    0.05555 =
         0.07344    0.00174    0.01952   -0.02626
AFIX  33
H1A   4    0.754513    0.265314    0.923891    11.00000   -1.20000
H1B   4    0.714186    0.346751    0.898129    11.00000   -1.20000
H1C   4    0.663412    0.300195    0.938280    11.00000   -1.20000
AFIX   0
C1B   3    0.692508    0.384390    1.001196    11.00000    0.10653    0.06968 =
         0.03598    0.00079    0.02142   -0.05024
AFIX  33
H1D   4    0.638183    0.377567    1.007864    11.00000   -1.20000
H1E   4    0.688025    0.425379    0.968197    11.00000   -1.20000
H1F   4    0.715206    0.390914    1.037107    11.00000   -1.20000
AFIX   0
C2    3    0.749140    0.257602    1.041349    11.00000    0.15659    0.07227 =
         0.06531    0.00891    0.04136   -0.04061
AFIX  23
H2A   4    0.749108    0.273322    1.077895    11.00000   -1.20000
H2B   4    0.698466    0.243730    1.038145    11.00000   -1.20000
AFIX   0
C3    3    0.822523    0.196317    1.045243    11.00000    0.17154    0.04310 =
         0.07871    0.00852    0.04213   -0.04873
AFIX  23
H3A   4    0.816208    0.156395    1.076625    11.00000   -1.20000
H3B   4    0.825244    0.183531    1.007169    11.00000   -1.20000
AFIX   0
C4    3    0.900145    0.211356    1.058681    11.00000    0.16415    0.05967 =
         0.02241    0.01226    0.01405    0.01712
AFIX  23
H4A   4    0.947137    0.172846    1.054861    11.00000   -1.20000
H4B   4    0.902425    0.214639    1.100100    11.00000   -1.20000
AFIX   0
C5    3    0.906901    0.278583    1.017055    11.00000    0.12077    0.06967 =
         0.02648    0.00156    0.01594   -0.02145
C5A   3    0.983567    0.306114    1.028231    11.00000    0.11940    0.07187 =
         0.03976    0.01535   -0.02741   -0.01578
AFIX  33
H5A   4    0.966567    0.342285    1.049176    11.00000   -1.20000
H5B   4    1.003481    0.325117    0.990102    11.00000   -1.20000
H5C   4    1.027391    0.267724    1.052229    11.00000   -1.20000
AFIX   0
C6    3    0.834984    0.329099    0.980991    11.00000    0.06529    0.04128 =
         0.04982   -0.00027   -0.01070   -0.00281
C7    3    0.851252    0.392973    0.938421    11.00000    0.06494    0.04126 =
         0.04499    0.00620    0.00606   -0.03784
AFIX  43
H7    4    0.904255    0.399026    0.941548    11.00000   -1.20000
AFIX   0
C8    3    0.796386    0.440986    0.897085    11.00000    0.05529    0.06147 =
         0.06915   -0.02092    0.01693   -0.02171
AFIX  43
H8    4    0.744589    0.434047    0.890594    11.00000   -1.20000
AFIX   0
C9    3    0.814753    0.505129    0.860994    11.00000    0.06792    0.03771 =
         0.05919    0.00818   -0.00758   -0.02028
C9A   3    0.884763    0.528124    0.880959    11.00000    0.04673    0.07966 =
         0.05496   -0.01288   -0.01412   -0.01645
AFIX  33
H9A   4    0.863028    0.567063    0.898195    11.00000   -1.20000
H9B   4    0.915336    0.542532    0.846853    11.00000   -1.20000
H9C   4    0.921236    0.489659    0.910751    11.00000   -1.20000
AFIX   0
C10   3    0.751006    0.549409    0.817849    11.00000    0.07072    0.08191 =
         0.03825   -0.02189    0.01108   -0.02491
AFIX  43
H10   4    0.702411    0.536120    0.814557    11.00000   -1.20000
AFIX   0
C11   3    0.757264    0.614000    0.778711    11.00000    0.05073    0.05626 =
         0.06239    0.01530   -0.00521   -0.02223
AFIX  43
H11   4    0.802013    0.631310    0.784462    11.00000   -1.20000
AFIX   0
C12   3    0.695068    0.651849    0.730945    11.00000    0.05074    0.06466 =
         0.07194   -0.01401    0.00389   -0.01747
AFIX  43
H12   4    0.652580    0.631789    0.725758    11.00000   -1.20000
AFIX   0
C13   3    0.692447    0.718135    0.690266    11.00000    0.04188    0.07533 =
         0.07431    0.00029    0.00734   -0.01445
C13A  3    0.747812    0.760658    0.702570    11.00000    0.07020    0.06248 =
         0.04274    0.00434    0.00636   -0.03367
AFIX  33
H13A  4    0.805174    0.733811    0.704454    11.00000   -1.20000
H13B  4    0.735904    0.771924    0.740435    11.00000   -1.20000
H13C  4    0.737839    0.803490    0.670706    11.00000   -1.20000
AFIX   0
C14   3    0.626579    0.746451    0.643643    11.00000    0.05869    0.06005 =
         0.04280    0.00410    0.00576   -0.01952
AFIX  43
H14   4    0.588908    0.720358    0.642690    11.00000   -1.20000
AFIX   0
C15   3    0.614254    0.808237    0.600574    11.00000    0.02248    0.07129 =
         0.06649    0.02004   -0.00061   -0.00655
AFIX  43
H15   4    0.647174    0.837532    0.603935    11.00000   -1.20000
AFIX   0
C16   3    0.553995    0.830959    0.550548    11.00000    0.06515    0.04913 =
         0.04330    0.00150   -0.00476   -0.00775
AFIX  43
H16   4    0.522912    0.800287    0.547253    11.00000   -1.20000
AFIX   0
C17   3    0.536873    0.894846    0.505836    11.00000    0.07523
AFIX  43
H17   4    0.565837    0.926629    0.510148    11.00000   -1.20000
AFIX   0
C18   3    0.478569    0.916057    0.453711    11.00000    0.06788    0.07414 =
         0.03792   -0.02708    0.02678   -0.02841
C18A  3    0.411144    0.885007    0.454686    11.00000    0.05919    0.04518 =
         0.08441    0.00843   -0.01069   -0.01825
AFIX  33
H18A  4    0.375805    0.895877    0.486010    11.00000   -1.20000
H18B  4    0.433066    0.834730    0.462404    11.00000   -1.20000
H18C  4    0.379308    0.903573    0.416298    11.00000   -1.20000
AFIX   0
C19   3    0.478743    0.978022    0.409532    11.00000    0.07320    0.04772 =
         0.07364    0.00647    0.00418   -0.02493
AFIX  43
H19   4    0.512493    1.004457    0.418174    11.00000   -1.20000
AFIX   0
C20   3    0.432955    1.002839    0.354404    11.00000    0.06689    0.06905 =
         0.05878   -0.02958    0.01164   -0.02768
AFIX  43
H20   4    0.395674    0.978507    0.347464    11.00000   -1.20000
AFIX   0
C21   3    0.437424    1.063048    0.306425    11.00000    0.07424    0.04782 =
         0.07870    0.02624    0.02445   -0.02314
AFIX  43
H21   4    0.477180    1.084469    0.314692    11.00000   -1.20000
AFIX   0
C22   3    0.396719    1.092826    0.254207    11.00000    0.06433    0.03748 =
         0.03855    0.01357    0.01050   -0.00498
C22A  3    0.315454    1.078921    0.241520    11.00000    0.07139    0.05858 =
         0.08133   -0.01088   -0.00149   -0.03365
AFIX  33
H22A  4    0.276105    1.094472    0.269161    11.00000   -1.20000
H22B  4    0.324349    1.029248    0.246510    11.00000   -1.20000
H22C  4    0.293943    1.104152    0.200776    11.00000   -1.20000
AFIX   0
C23   3    0.416013    1.154687    0.219769    11.00000    0.07513    0.04332 =
         0.06646    0.01101   -0.00599   -0.04007
AFIX  43
H23   4    0.463437    1.164644    0.232260    11.00000   -1.20000
AFIX   0
C24   3    0.369067    1.200141    0.169594    11.00000    0.04775    0.05582 =
         0.07487   -0.02263    0.01145   -0.01853
AFIX  43
H24   4    0.322389    1.188481    0.158017    11.00000   -1.20000
AFIX   0
C25   3    0.382792    1.263645    0.132515    11.00000    0.06244    0.05167 =
         0.05408   -0.00428   -0.00574   -0.03009
C26   3    0.316400    1.312834    0.096557    11.00000    0.07349    0.07138 =
         0.04880   -0.00701    0.02299   -0.02792
C26A  3    0.233535    1.301362    0.091627    11.00000    0.04734    0.09039 =
         0.08236   -0.02358   -0.00292   -0.02935
AFIX  33
H26A  4    0.210327    1.296383    0.130318    11.00000   -1.20000
H26B  4    0.238831    1.259239    0.078720    11.00000   -1.20000
H26C  4    0.197417    1.340983    0.062628    11.00000   -1.20000
AFIX   0
C27   3    0.324594    1.376515    0.057686    11.00000    0.06642    0.05505 =
         0.05758    0.00290   -0.00220   -0.01662
AFIX  23
H27A  4    0.274270    1.413783    0.058079    11.00000   -1.20000
H27B  4    0.327699    1.371144    0.016824    11.00000   -1.20000
AFIX   0
C28   3    0.396804    1.399616    0.071912    11.00000    0.06399    0.05505 =
         0.06418   -0.01120   -0.00472   -0.01537
AFIX  23
H28A  4    0.388652    1.416601    0.107955    11.00000   -1.20000
H28B  4    0.403550    1.437602    0.038682    11.00000   -1.20000
AFIX   0
C29   3    0.471551    1.338117    0.081874    11.00000    0.06573    0.05124 =
         0.05081   -0.00925    0.00489   -0.03582
AFIX  23
H29A  4    0.520172    1.352747    0.089932    11.00000   -1.20000
H29B  4    0.479158    1.322572    0.045104    11.00000   -1.20000
AFIX   0
C30   3    0.466761    1.277847    0.132503    11.00000    0.04084    0.05089 =
         0.06109   -0.00319    0.00287   -0.01087
C30A  3    0.534634    1.211767    0.127549    11.00000    0.07298    0.08874 =
         0.08062   -0.02011    0.00301   -0.04160
AFIX  33
H30A  4    0.524152    1.200835    0.090427    11.00000   -1.20000
H30B  4    0.533812    1.172704    0.161120    11.00000   -1.20000
H30C  4    0.588328    1.220491    0.128004    11.00000   -1.20000
AFIX   0
C30B  3    0.482321    1.296219    0.191515    11.00000    0.06611    0.06057 =
         0.05094    0.00727   -0.01516   -0.03101
AFIX  33
H30D  4    0.480612    1.257667    0.225299    11.00000   -1.20000
H30E  4    0.439952    1.337878    0.193801    11.00000   -1.20000
H30F  4    0.536149    1.304626    0.192422    11.00000   -1.20000
AFIX   0
C31   3    0.931924    0.185254    0.828987    11.00000    0.05040    0.06662 =
         0.07659   -0.02374   -0.01591    0.00152
C31A  3    0.837764    0.218277    0.820997    11.00000    0.06706    0.08545 =
         0.12368   -0.03774    0.00353   -0.04476
AFIX  33
H31A  4    0.825420    0.265442    0.795192    11.00000   -1.20000
H31B  4    0.816470    0.219592    0.859735    11.00000   -1.20000
H31C  4    0.812046    0.190613    0.803028    11.00000   -1.20000
AFIX   0
C31B  3    0.965464    0.187018    0.766488    11.00000    0.07442    0.07053 =
         0.07104   -0.02614   -0.01029   -0.00367
AFIX  33
H31D  4    1.024119    0.163140    0.771141    11.00000   -1.20000
H31E  4    0.956644    0.235156    0.743574    11.00000   -1.20000
H31F  4    0.936635    0.163862    0.745608    11.00000   -1.20000
AFIX   0
C32   3    0.947535    0.108544    0.863767    11.00000    0.07390    0.04836 =
         0.08869    0.00059   -0.00774   -0.01398
AFIX  23
H32A  4    0.907719    0.089522    0.847674    11.00000   -1.20000
H32B  4    1.002850    0.082697    0.856326    11.00000   -1.20000
AFIX   0
C33   3    0.941621    0.095306    0.929084    11.00000    0.09941    0.07228 =
         0.05258    0.03688   -0.01004   -0.02907
AFIX  23
H33A  4    0.949416    0.045449    0.947585    11.00000   -1.20000
H33B  4    0.887513    0.121562    0.938232    11.00000   -1.20000
AFIX   0
C34   3    1.009052    0.119292    0.951546    11.00000    0.07221    0.06148 =
         0.05800    0.00027   -0.01043   -0.01453
AFIX  23
H34A  4    1.061794    0.084411    0.951630    11.00000   -1.20000
H34B  4    1.000376    0.120459    0.993162    11.00000   -1.20000
AFIX   0
C35   3    1.016391    0.189310    0.917111    11.00000    0.05056    0.06336 =
         0.04640   -0.00050    0.00936   -0.00959
C35A  3    1.094128    0.203681    0.940404    11.00000    0.05970    0.07878 =
         0.06438   -0.01667   -0.00762   -0.00767
AFIX  33
H35A  4    1.082136    0.252783    0.939209    11.00000   -1.20000
H35B  4    1.138983    0.191679    0.915338    11.00000   -1.20000
H35C  4    1.110061    0.175602    0.981286    11.00000   -1.20000
AFIX   0
C36   3    0.980782    0.221231    0.858428    11.00000    0.05555    0.05674 =
         0.04242   -0.00359   -0.00219   -0.00961
C37   3    0.983712    0.291724    0.832693    11.00000    0.04748    0.04483 =
         0.05247   -0.00352   -0.00774   -0.01649
AFIX  43
H37   4    1.019776    0.307420    0.853182    11.00000   -1.20000
AFIX   0
C38   3    0.940185    0.339787    0.781440    11.00000    0.06153    0.04919 =
         0.04261    0.00273   -0.02051   -0.00854
AFIX  43
H38   4    0.898906    0.327245    0.763132    11.00000   -1.20000
AFIX   0
C39   3    0.951787    0.402906    0.755518    11.00000    0.06643    0.05911 =
         0.02764    0.00198   -0.00441   -0.02011
C39A  3    1.025841    0.426554    0.769334    11.00000    0.06222    0.07265 =
         0.05578   -0.01310   -0.01021   -0.01979
AFIX  33
H39A  4    1.075911    0.395421    0.760389    11.00000   -1.20000
H39B  4    1.029127    0.425600    0.811378    11.00000   -1.20000
H39C  4    1.019771    0.473742    0.745059    11.00000   -1.20000
AFIX   0
C40   3    0.896080    0.446057    0.701658    11.00000    0.07254    0.03880 =
         0.06032    0.00624    0.00000   -0.01604
AFIX  43
H40   4    0.855387    0.427720    0.689687    11.00000   -1.20000
AFIX   0
C41   3    0.899244    0.511014    0.667708    11.00000    0.05583    0.08605 =
         0.05322   -0.02246    0.00234   -0.03195
AFIX  43
H41   4    0.941724    0.529639    0.676040    11.00000   -1.20000
AFIX   0
C42   3    0.838219    0.549194    0.620426    11.00000    0.05627    0.04912 =
         0.07103    0.02205   -0.02789   -0.02474
AFIX  43
H42   4    0.795193    0.529797    0.615027    11.00000   -1.20000
AFIX   0
C43   3    0.836763    0.612787    0.581487    11.00000    0.06381    0.04124 =
         0.06217   -0.00086    0.00218   -0.02597
C43A  3    0.907039    0.645706    0.575509    11.00000    0.06162    0.05108 =
         0.07304   -0.01260   -0.01114   -0.01253
AFIX  33
H43A  4    0.955833    0.613991    0.565611    11.00000   -1.20000
H43B  4    0.918622    0.655267    0.613057    11.00000   -1.20000
H43C  4    0.891899    0.689049    0.544010    11.00000   -1.20000
AFIX   0
C44   3    0.768319    0.645019    0.533691    11.00000    0.04168    0.07947 =
         0.09989   -0.03198   -0.01317   -0.00464
AFIX  43
H44   4    0.727204    0.621825    0.534538    11.00000   -1.20000
AFIX   0
C45   3    0.758440    0.706125    0.487580    11.00000    0.08843    0.04851 =
         0.04927   -0.00348   -0.01160   -0.02513
AFIX  43
H45   4    0.797254    0.731890    0.484451    11.00000   -1.20000
AFIX   0
C46   3    0.688234    0.728738    0.445257    11.00000    0.05858    0.04596 =
         0.05071    0.01236   -0.00800   -0.00987
AFIX  43
H46   4    0.647038    0.705231    0.450585    11.00000   -1.20000
AFIX   0
C47   3    0.680952    0.789724    0.392771    11.00000    0.05899    0.04867 =
         0.08489   -0.03668    0.01541   -0.02994
AFIX  43
H47   4    0.720372    0.814924    0.389498    11.00000   -1.20000
AFIX   0
C48   3    0.614609    0.810790    0.346938    11.00000    0.03685    0.05866 =
         0.06609   -0.02491   -0.00010    0.00713
C48A  3    0.560772    0.765673    0.343243    11.00000    0.08891    0.03904 =
         0.04963    0.00612   -0.00562   -0.02933
AFIX  33
H48A  4    0.531140    0.758869    0.379208    11.00000   -1.20000
H78B  4    0.594383    0.720783    0.339523    11.00000   -1.20000
H48C  4    0.521534    0.787819    0.308579    11.00000   -1.20000
AFIX   0
C49   3    0.620467    0.869110    0.291784    11.00000    0.06098    0.06415 =
         0.08933   -0.03667   -0.00308    0.00938
AFIX  43
H49   4    0.666247    0.887280    0.288875    11.00000   -1.20000
AFIX   0
C50   3    0.557520    0.894566    0.246437    11.00000    0.05112    0.05084 =
         0.05407    0.02014   -0.01294    0.00235
AFIX  43
H50   4    0.512246    0.875850    0.248324    11.00000   -1.20000
AFIX   0
C51   3    0.563363    0.947339    0.199266    11.00000    0.05327    0.06607 =
         0.11175   -0.01291   -0.02829   -0.00437
AFIX  43
H51   4    0.613903    0.958626    0.195913    11.00000   -1.20000
AFIX   0
C52   3    0.496999    0.987683    0.153525    11.00000    0.08164    0.04653 =
         0.04743   -0.00834   -0.00644    0.00599
C52A  3    0.427173    0.954896    0.147827    11.00000    0.06829    0.07455 =
         0.05904   -0.00777   -0.01017   -0.03148
AFIX  33
H52A  4    0.432361    0.937783    0.112264    11.00000   -1.20000
H52B  4    0.374361    0.989739    0.144739    11.00000   -1.20000
H52C  4    0.430483    0.916359    0.182862    11.00000   -1.20000
AFIX   0
C53   3    0.505067    1.045594    0.106255    11.00000    0.07105    0.06314 =
         0.05533    0.00042   -0.00269   -0.02370
AFIX  43
H53   4    0.541873    1.070302    0.113275    11.00000   -1.20000
AFIX   0
C54   3    0.464846    1.065180    0.055268    11.00000    0.07450    0.06061 =
         0.04842    0.00182   -0.01120   -0.02830
AFIX  43
H54   4    0.428214    1.040086    0.048774    11.00000   -1.20000
AFIX   0
C55   3    0.471647    1.125491    0.004692    11.00000    0.06426    0.06245 =
         0.05555   -0.00690   -0.00849   -0.01234
C56   3    0.542575    1.136889   -0.008383    11.00000    0.06558    0.07551 =
         0.05589   -0.01258    0.00143   -0.00439
C56A  3    0.623950    1.096610    0.020522    11.00000    0.06248    0.10676 =
         0.06169    0.01507    0.00561   -0.02744
AFIX  33
H56A  4    0.635064    1.048803    0.017847    11.00000   -1.20000
H56B  4    0.625495    1.097109    0.062280    11.00000   -1.20000
H56C  4    0.665497    1.117085    0.000694    11.00000   -1.20000
AFIX   0
C57   3    0.545763    1.204263   -0.056771    11.00000    0.07197    0.09059 =
         0.06266   -0.00984   -0.00321   -0.02229
AFIX  23
H57A  4    0.580228    1.227793   -0.040512    11.00000   -1.20000
H57B  4    0.571442    1.191129   -0.091653    11.00000   -1.20000
AFIX   0
C58   3    0.461222    1.253987   -0.076234    11.00000    0.08577    0.08446 =
         0.06298    0.00833   -0.01190   -0.02332
AFIX  23
H58A  4    0.440697    1.276488   -0.044511    11.00000   -1.20000
H58B  4    0.463960    1.290436   -0.112170    11.00000   -1.20000
AFIX   0
C59   3    0.405856    1.215806   -0.088807    11.00000    0.06943    0.08685 =
         0.07322    0.01452   -0.00027   -0.03048
AFIX  23
H59A  4    0.428947    1.191389   -0.118852    11.00000   -1.20000
H59B  4    0.352804    1.249175   -0.106095    11.00000   -1.20000
AFIX   0
C60   3    0.390740    1.163276   -0.034609    11.00000    0.06518    0.06640 =
         0.05157   -0.01121   -0.00513   -0.00575
C60A  3    0.354163    1.115695   -0.058401    11.00000    0.08118    0.05487 =
         0.05050    0.00910   -0.02755   -0.00956
AFIX  33
H60A  4    0.392199    1.093958   -0.083966    11.00000   -1.20000
H60B  4    0.302331    1.142509   -0.081355    11.00000   -1.20000
H60C  4    0.344297    1.079836   -0.025274    11.00000   -1.20000
AFIX   0
C60B  3    0.326102    1.197287    0.005111    11.00000    0.07746    0.05619 =
         0.07770   -0.00624    0.00992    0.00636
AFIX  33
H60D  4    0.273618    1.220119   -0.018177    11.00000   -1.20000
H60E  4    0.345436    1.231477    0.018778    11.00000   -1.20000
H60F  4    0.319090    1.161398    0.039412    11.00000   -1.20000
AFIX   0
 
MOLE 2
B1    5    0.684120    0.537401    0.288305    11.00000    0.04287    0.02934 =
         0.07914   -0.00260   -0.01343   -0.01130
C1X   3    0.708810    0.456811    0.327582    11.00000    0.06038    0.05277 =
         0.03707   -0.00365   -0.01901   -0.01632
C2X   3    0.650251    0.423283    0.350159    11.00000    0.06368    0.04486 =
         0.07595   -0.01473   -0.00470   -0.02545
AFIX  43
H2X   4    0.594344    0.449114    0.346558    11.00000   -1.20000
AFIX   0
C3X   3    0.672002    0.353647    0.377474    11.00000    0.07852    0.04921 =
         0.05371   -0.01212   -0.01062   -0.01902
C4X   3    0.750606    0.314102    0.385854    11.00000    0.07596    0.05293 =
         0.04670   -0.00797   -0.02566   -0.01908
AFIX  43
H4X   4    0.763954    0.266576    0.406740    11.00000   -1.20000
AFIX   0
C5X   3    0.813568    0.345299    0.362581    11.00000    0.07368    0.04668 =
         0.04648    0.00606   -0.01392   -0.00990
C6X   3    0.787862    0.416679    0.334693    11.00000    0.06018    0.03865 =
         0.05497   -0.01249   -0.01156   -0.01686
AFIX  43
H6X   4    0.828658    0.438516    0.319706    11.00000   -1.20000
AFIX   0
C7X   3    0.605649    0.317669    0.400488    11.00000    0.08166    0.07074 =
         0.09543   -0.01322    0.01040   -0.03247
F7A   6    0.547345    0.358990    0.423793    11.00000    0.13023    0.07616 =
         0.08461   -0.01454    0.04261   -0.05632
F7B   6    0.566854    0.308567    0.353235    11.00000    0.09197    0.11102 =
         0.10951   -0.05504    0.01881   -0.06123
F7C   6    0.633245    0.258329    0.439960    11.00000    0.12776    0.06665 =
         0.11441    0.03937   -0.01069   -0.04734
SIMU C8X > F8C
DELU C8X > F8C
C8X   3    0.902570    0.306871    0.370485    11.00000    0.06570    0.04843 =
         0.05916   -0.00371   -0.02132    0.00706
F8A   6    0.930318    0.290791    0.428280    11.00000    0.09022    0.07698 =
         0.06269   -0.00222   -0.02755   -0.00252
F8B   6    0.912371    0.243547    0.361526    11.00000    0.08907    0.04804 =
         0.08549   -0.01112   -0.00602   -0.01020
F8C   6    0.949628    0.337268    0.339112    11.00000    0.05749    0.06703 =
         0.09050   -0.01240   -0.00064   -0.01360
C9X   3    0.686257    0.535086    0.219210    11.00000    0.05693    0.03177 =
         0.04796   -0.00269   -0.02002   -0.00540
C10X  3    0.752343    0.537206    0.185528    11.00000    0.04654    0.04139 =
         0.03608   -0.00001   -0.00877   -0.00845
AFIX  43
H10X  4    0.799891    0.542839    0.202495    11.00000   -1.20000
AFIX   0
C11X  3    0.752024    0.531378    0.127341    11.00000    0.05545    0.04393 =
         0.05093   -0.00369   -0.01138   -0.00331
C12X  3    0.685301    0.520786    0.100942    11.00000    0.06581    0.04274 =
         0.03859    0.00113   -0.00645   -0.01301
AFIX  43
H12X  4    0.684873    0.517800    0.061096    11.00000   -1.20000
AFIX   0
C13X  3    0.619164    0.514687    0.134594    11.00000    0.05005    0.05263 =
         0.06529   -0.02304   -0.01179   -0.00516
C14X  3    0.618712    0.522919    0.191689    11.00000    0.05636    0.03348 =
         0.05535   -0.00234   -0.00039   -0.02107
AFIX  43
H14X  4    0.571848    0.520372    0.213219    11.00000   -1.20000
AFIX   0
C15X  3    0.826797    0.535207    0.093859    11.00000    0.06846    0.07833 =
         0.05619   -0.00913   -0.00453   -0.02238
F15A  6    0.893577    0.515408    0.127040    11.00000    0.04393    0.14244 =
         0.06860   -0.00997   -0.00859   -0.01995
F15B  6    0.819783    0.601104    0.066983    11.00000    0.08422    0.12158 =
         0.13352   -0.00015    0.02698   -0.03971
F15C  6    0.834890    0.504502    0.052076    11.00000    0.08461    0.17181 =
         0.09030   -0.06531    0.02934   -0.06575
C16X  3    0.544062    0.506155    0.108366    11.00000    0.06737    0.08632 =
         0.05395   -0.02958   -0.00393   -0.01815
F16A  6    0.483464    0.564991    0.091975    11.00000    0.07057    0.10486 =
         0.22130   -0.07084   -0.07292    0.00584
F16B  6    0.555825    0.481322    0.062998    11.00000    0.07444    0.11217 =
         0.06907   -0.02714   -0.00219   -0.04688
F16C  6    0.511488    0.463962    0.146101    11.00000    0.11052    0.16494 =
         0.07293   -0.04347    0.02152   -0.09955
C17X  3    0.595592    0.581004    0.304188    11.00000    0.05707    0.03041 =
         0.05351   -0.01118   -0.00711   -0.02090
C18X  3    0.575858    0.579375    0.362215    11.00000    0.05584    0.05877 =
         0.09312   -0.03070   -0.00358   -0.02911
AFIX  43
H18X  4    0.614387    0.547983    0.392887    11.00000   -1.20000
AFIX   0
C19X  3    0.504264    0.619797    0.379800    11.00000    0.06774    0.07081 =
         0.06993   -0.03184   -0.00741   -0.01192
C20X  3    0.447707    0.664662    0.338386    11.00000    0.07374    0.05915 =
         0.06528   -0.01858    0.01328   -0.03915
AFIX  43
H20X  4    0.397434    0.690686    0.348856    11.00000   -1.20000
AFIX   0
C21X  3    0.465885    0.671886    0.277834    11.00000    0.04403    0.06979 =
         0.07222   -0.02974   -0.00867   -0.00947
C22X  3    0.537412    0.633242    0.262491    11.00000    0.04534    0.06287 =
         0.07156   -0.02465    0.00715   -0.02778
AFIX  43
H22X  4    0.548423    0.641994    0.221852    11.00000   -1.20000
AFIX   0
C23X  3    0.487463    0.615453    0.439967    11.00000    0.09787    0.08786 =
         0.11652   -0.05514    0.01178   -0.03750
F23A  6    0.558067    0.595534    0.477004    11.00000    0.11151    0.20323 =
         0.06648   -0.05557    0.02358   -0.06965
F23B  6    0.450240    0.568544    0.465970    11.00000    0.11095    0.12006 =
         0.09322   -0.02574    0.03580   -0.05058
F23C  6    0.443315    0.674383    0.450884    11.00000    0.16953    0.09023 =
         0.06618   -0.00708    0.02485   -0.01405
C24X  3    0.409346    0.726188    0.228730    11.00000    0.04286    0.07910 =
         0.08147    0.00137   -0.00178   -0.01827
F24A  6    0.438262    0.782995    0.209889    11.00000    0.08438    0.06285 =
         0.09494   -0.01143   -0.03153   -0.00883
F24B  6    0.398635    0.706044    0.180295    11.00000    0.05854    0.08213 =
         0.08164   -0.03497   -0.01379   -0.01281
F24C  6    0.334148    0.751719    0.245536    11.00000    0.05403    0.12756 =
         0.10168   -0.03922   -0.00804    0.01306
C25X  3    0.746846    0.580023    0.304192    11.00000    0.05025    0.04357 =
         0.04195   -0.00746    0.00214   -0.01363
C26X  3    0.799083    0.562996    0.353874    11.00000    0.06360    0.04661 =
         0.03411   -0.00507    0.00497   -0.01978
AFIX  43
H26X  4    0.803579    0.520446    0.382555    11.00000   -1.20000
AFIX   0
C27X  3    0.845824    0.604990    0.364333    11.00000    0.05841    0.04146 =
         0.05173   -0.00886   -0.01073   -0.01255
C28X  3    0.843796    0.667439    0.322188    11.00000    0.05616    0.05424 =
         0.05501   -0.01096   -0.01019   -0.02224
AFIX  43
H28X  4    0.876561    0.695867    0.328156    11.00000   -1.20000
AFIX   0
C29X  3    0.792240    0.685187    0.272146    11.00000    0.05502    0.02915 =
         0.05906   -0.00043    0.00428   -0.01753
C30X  3    0.742218    0.644914    0.262219    11.00000    0.04812    0.05413 =
         0.04032   -0.00504   -0.01226   -0.00077
AFIX  43
H30X  4    0.705404    0.660507    0.227850    11.00000   -1.20000
AFIX   0
C31X  3    0.902656    0.578118    0.419406    11.00000    0.06410    0.06594 =
         0.07534   -0.03544   -0.01866   -0.01541
F31A  6    0.870382    0.550368    0.466741    11.00000    0.08046    0.08867 =
         0.04110    0.00016   -0.00663   -0.03793
F31B  6    0.929536    0.629707    0.431475    11.00000    0.09381    0.08629 =
         0.06133   -0.01608   -0.01383   -0.04744
F31C  6    0.968804    0.530385    0.412997    11.00000    0.07561    0.12879 =
         0.07460   -0.03503   -0.02888    0.00170
C32X  3    0.789473    0.750385    0.224050    11.00000    0.09562    0.04748 =
         0.04990    0.00283   -0.02784   -0.02506
F32A  6    0.842489    0.783445    0.233897    11.00000    0.21994    0.09589 =
         0.09061    0.02408   -0.05225   -0.11182
F32B  6    0.805911    0.738127    0.171588    11.00000    0.09427    0.07119 =
         0.07532   -0.00607    0.01152   -0.03374
F32C  6    0.713779    0.794899    0.213283    11.00000    0.12103    0.05041 =
         0.10134    0.01011    0.03534    0.02722
 
MOLE 3
B2    5    1.015075    0.919436    0.713916    11.00000    0.03246    0.05136 =
         0.05015   -0.01219   -0.01505   -0.00921
C33X  3    0.932682    0.956572    0.739886    11.00000    0.04992    0.03838 =
         0.04556    0.00330    0.00061   -0.01802
C34X  3    0.913901    0.937726    0.799730    11.00000    0.04167    0.07602 =
         0.04309   -0.00490   -0.00069   -0.02167
AFIX  43
H34X  4    0.948331    0.897665    0.826532    11.00000   -1.20000
AFIX   0
C35X  3    0.845616    0.977369    0.819412    11.00000    0.05160    0.11353 =
         0.04682   -0.01938    0.00608   -0.04612
C36X  3    0.791918    1.033510    0.784677    11.00000    0.03154    0.10354 =
         0.07583   -0.04778    0.00093   -0.01523
AFIX  43
H36X  4    0.746003    1.059422    0.800089    11.00000   -1.20000
AFIX   0
C37X  3    0.806803    1.052172    0.724421    11.00000    0.04229    0.05726 =
         0.04926   -0.01692   -0.01966   -0.00341
C38X  3    0.874636    1.016541    0.702207    11.00000    0.03723    0.05787 =
         0.04850   -0.00355   -0.00403   -0.01287
AFIX  43
H38X  4    0.883511    1.031548    0.661479    11.00000   -1.20000
AFIX   0
C39X  3    0.833278    0.951784    0.885525    11.00000    0.05663    0.10572 =
         0.07720   -0.03295    0.00229   -0.00480
F39A  6    0.895240    0.939343    0.920928    11.00000    0.08762    0.13592 =
         0.05030    0.00301   -0.00577   -0.01259
F39B  6    0.780781    1.001147    0.905203    11.00000    0.11672    0.21748 =
         0.04940   -0.00390    0.02714    0.03392
F39C  6    0.799356    0.904298    0.895673    11.00000    0.27644    0.26489 =
         0.06427   -0.02853    0.03759   -0.21224
C40X  3    0.746547    1.112943    0.685362    11.00000    0.07054    0.04450 =
         0.06615   -0.00621    0.02321   -0.01695
F40A  6    0.671170    1.122855    0.697538    11.00000    0.04037    0.07416 =
         0.12929   -0.00211   -0.00402   -0.00476
F40B  6    0.765346    1.172729    0.684433    11.00000    0.07893    0.06781 =
         0.08729   -0.00052   -0.00144   -0.01058
F40C  6    0.750537    1.112552    0.628316    11.00000    0.09622    0.09459 =
         0.06137   -0.01470   -0.02502    0.02457
C41X  3    1.072295    0.970897    0.719384    11.00000    0.02924    0.03239 =
         0.06954   -0.00958   -0.00735   -0.00838
C42X  3    1.118106    0.962876    0.771259    11.00000    0.04536    0.04304 =
         0.07345   -0.01337    0.00203   -0.01842
AFIX  43
H42X  4    1.124413    0.922172    0.802592    11.00000   -1.20000
AFIX   0
C43X  3    1.154856    1.012301    0.778751    11.00000    0.04636    0.05482 =
         0.05450   -0.01158   -0.02024   -0.00242
C44X  3    1.151097    1.071654    0.733442    11.00000    0.04454    0.04489 =
         0.07143   -0.01032    0.00914   -0.01395
AFIX  43
H44X  4    1.179249    1.104201    0.737121    11.00000   -1.20000
AFIX   0
C45X  3    1.103552    1.079791    0.682827    11.00000    0.04363    0.04930 =
         0.04659   -0.00776    0.00170    0.00498
C46X  3    1.067154    1.031947    0.674011    11.00000    0.03480    0.04923 =
         0.06655   -0.01911   -0.00361   -0.01477
AFIX  43
H46X  4    1.038103    1.039632    0.637121    11.00000   -1.20000
AFIX   0
C47X  3    1.204936    1.000021    0.836145    11.00000    0.06145    0.04904 =
         0.06096    0.00830   -0.01563   -0.03116
F47A  6    1.164763    0.981277    0.883988    11.00000    0.09920    0.08962 =
         0.05951   -0.00422   -0.01007   -0.03735
F47B  6    1.226802    1.051487    0.842684    11.00000    0.17240    0.09855 =
         0.11470   -0.00880   -0.07024   -0.07692
F47C  6    1.273257    0.947109    0.842759    11.00000    0.07846    0.13372 =
         0.08883   -0.02656   -0.04877    0.01436
C48X  3    1.094720    1.147166    0.634460    11.00000    0.05909    0.05857 =
         0.06816   -0.01545   -0.02086   -0.00859
F48A  6    1.031315    1.162261    0.596441    11.00000    0.09406    0.06630 =
         0.09116    0.02384   -0.03952   -0.02849
F48B  6    1.156924    1.143853    0.600167    11.00000    0.09612    0.09570 =
         0.11069    0.01671    0.02352   -0.00935
F48C  6    1.090866    1.200422    0.653145    11.00000    0.27673    0.05623 =
         0.05721   -0.00036   -0.03804   -0.05984
C49X  3    1.001273    0.916195    0.644866    11.00000    0.04860    0.02061 =
         0.05200    0.01219   -0.01686   -0.01805
C50X  3    0.926335    0.908138    0.626818    11.00000    0.05388    0.04355 =
         0.02679    0.00755   -0.01316   -0.01595
AFIX  43
H50X  4    0.883584    0.909049    0.652962    11.00000   -1.20000
AFIX   0
C51X  3    0.914725    0.898918    0.571266    11.00000    0.06147    0.03942 =
         0.04422    0.00061   -0.00763   -0.02109
C52X  3    0.974705    0.897399    0.533106    11.00000    0.08078    0.04456 =
         0.04535   -0.00061   -0.00590   -0.02622
AFIX  43
H52X  4    0.966156    0.889529    0.495634    11.00000   -1.20000
AFIX   0
C53X  3    1.048186    0.907204    0.548274    11.00000    0.04193    0.05035 =
         0.05608   -0.00445    0.00246   -0.00737
C54X  3    1.060589    0.916686    0.604718    11.00000    0.05614    0.02975 =
         0.02968    0.01741   -0.00063   -0.01920
AFIX  43
H54X  4    1.110916    0.923573    0.615384    11.00000   -1.20000
AFIX   0
C55X  3    0.835142    0.889197    0.554476    11.00000    0.06732    0.08840 =
         0.07559   -0.03891   -0.01792   -0.02772
F55A  6    0.836514    0.822630    0.567398    11.00000    0.09773    0.07989 =
         0.14178   -0.01875   -0.02134   -0.04748
F55B  6    0.813611    0.913448    0.496610    11.00000    0.10683    0.14670 =
         0.05358    0.00357   -0.02142   -0.06476
F55C  6    0.773431    0.918889    0.580579    11.00000    0.05427    0.15646 =
         0.11679   -0.07242   -0.00013   -0.04077
C56X  3    1.114795    0.903465    0.506988    11.00000    0.06688    0.03886 =
         0.04327    0.00324    0.00514   -0.01791
F56A  6    1.090225    0.921919    0.450904    11.00000    0.09370    0.10364 =
         0.03973    0.00435    0.00968   -0.02970
F56B  6    1.162591    0.944028    0.512019    11.00000    0.07415    0.09583 =
         0.09528   -0.03073    0.03340   -0.03715
F56C  6    1.165401    0.839330    0.516609    11.00000    0.11072    0.06415 =
         0.07595   -0.00356    0.03597    0.01291
C57X  3    1.057077    0.838508    0.751077    11.00000    0.03880    0.04089 =
         0.05095   -0.00875   -0.00389   -0.00531
C58X  3    1.141668    0.806559    0.759900    11.00000    0.05139    0.04001 =
         0.04547   -0.00508    0.01347   -0.02648
AFIX  43
H58X  4    1.178088    0.834392    0.749609    11.00000   -1.20000
AFIX   0
C59X  3    1.173561    0.736552    0.782864    11.00000    0.05889    0.06537 =
         0.05739   -0.02471   -0.01331   -0.01560
SIMU C60X C61X C62X C64X
DELU C60X C61X C62X C64X
C60X  3    1.125633    0.693334    0.797437    11.00000    0.06202    0.03210 =
         0.06076   -0.00802   -0.00916   -0.01263
AFIX  43
H60X  4    1.148085    0.644814    0.812778    11.00000   -1.20000
AFIX   0
C61X  3    1.040590    0.724457    0.788543    11.00000    0.06105    0.04962 =
         0.06289   -0.00062   -0.01541   -0.02254
C62X  3    1.009380    0.793946    0.766659    11.00000    0.05459    0.04548 =
         0.05225   -0.00007   -0.00521   -0.01228
AFIX  43
H62X  4    0.951619    0.812714    0.761876    11.00000   -1.20000
AFIX   0
C63X  3    1.265473    0.706204    0.789288    11.00000    0.02917    0.03831 =
         0.11225   -0.00618   -0.00727   -0.00074
F63A  6    1.300377    0.696808    0.744232    11.00000    0.05085    0.22496 =
         0.09051   -0.07958    0.00151    0.00403
F63B  6    1.288187    0.648245    0.835384    11.00000    0.06532    0.07674 =
         0.13040    0.02034   -0.01419    0.00783
F63C  6    1.302845    0.747139    0.810378    11.00000    0.04724    0.08274 =
         0.10638   -0.02065   -0.00826   -0.01226
C64X  3    0.983367    0.677482    0.804896    11.00000    0.09393    0.08716 =
         0.06331   -0.00556   -0.01096   -0.04998
PART 1
F64A  6    0.963275    0.656074    0.764103    21.00000    0.10936
F64B  6    1.009369    0.627232    0.856019    21.00000    0.09519
F64C  6    0.911488    0.712558    0.821368    21.00000    0.09368
PART 2
F64D  6    1.022356    0.614411    0.789362   -21.00000    0.06571
F64E  6    0.924366    0.695609    0.761290   -21.00000    0.08032
F64F  6    0.962494    0.667494    0.850637   -21.00000    0.11202
PART 0
 
MOLE 4
SIMU C1Z > C6Z
DELU C1Z > C6Z
AFIX  66
C1Z   3    0.682359    1.004827    0.372082    11.00000    0.07143    0.06741 =
         0.11280   -0.02270   -0.01381   -0.00728
AFIX  43
H1Z   4    0.694793    0.956169    0.388015    11.00000   -1.20000
AFIX  65
C2Z   3    0.673939    1.047822    0.409795    11.00000    0.11684    0.08441 =
         0.09327   -0.01964   -0.01126   -0.03662
AFIX  43
H2Z   4    0.680618    1.028548    0.451504    11.00000   -1.20000
AFIX  65
C3Z   3    0.655746    1.119016    0.386482    11.00000    0.15457    0.08196 =
         0.07980   -0.02665    0.01402   -0.03761
AFIX  43
H3Z   4    0.649991    1.148400    0.412257    11.00000   -1.20000
AFIX  65
C4Z   3    0.645974    1.147216    0.325456    11.00000    0.12822    0.07627 =
         0.08781   -0.01838    0.02913   -0.02949
AFIX  43
H4Z   4    0.633540    1.195874    0.309522    11.00000   -1.20000
AFIX  65
C5Z   3    0.654394    1.104222    0.287742    11.00000    0.07111    0.10085 =
         0.07776   -0.02788    0.01000   -0.02999
AFIX  43
H5Z   4    0.647715    1.123496    0.246033    11.00000   -1.20000
AFIX  65
C6Z   3    0.672587    1.033028    0.311054    11.00000    0.06348    0.09477 =
         0.11265   -0.04705    0.00730   -0.01974
AFIX  43
H6Z   4    0.678342    1.003644    0.285278    11.00000   -1.20000
AFIX  65
SIMU C7Z > C12Z
DELU C7Z > C12Z
C7Z   3    0.888031    0.336340    0.587736    11.00000    0.06935    0.09978 =
         0.12417    0.00599   -0.01887   -0.02759
AFIX  43
H7Z   4    0.936727    0.322506    0.612914    11.00000   -1.20000
AFIX  65
C8Z   3    0.842435    0.290048    0.588275    11.00000    0.08664    0.07318 =
         0.11829   -0.00082    0.00806   -0.02147
AFIX  43
H8Z   4    0.859969    0.244576    0.613821    11.00000   -1.20000
AFIX  65
C9Z   3    0.771186    0.310288    0.551437    11.00000    0.08754    0.09763 =
         0.08752   -0.02539    0.02116   -0.05000
AFIX  43
H9Z   4    0.740023    0.278649    0.551805    11.00000   -1.20000
AFIX  65
C10Z  3    0.745531    0.376820    0.514060    11.00000    0.08871    0.10503 =
         0.07948   -0.01950   -0.00456   -0.04191
AFIX  43
H10Z  4    0.696834    0.390653    0.488882    11.00000   -1.20000
AFIX  65
C11Z  3    0.791125    0.423113    0.513520    11.00000    0.06899    0.08617 =
         0.08206   -0.01267    0.00006   -0.02397
AFIX  43
H11Z  4    0.773591    0.468585    0.487974    11.00000   -1.20000
AFIX  65
C12Z  3    0.862375    0.402873    0.550358    11.00000    0.06583    0.07297 =
         0.09990   -0.02732   -0.00131   -0.01770
AFIX  43
H12Z  4    0.893538    0.434512    0.549989    11.00000   -1.20000
AFIX  65
SIMU C13Z > C18Z
DELU C13Z > C18Z
C13Z  3    0.377734    0.529705    0.246631    11.00000    0.07185    0.12421 =
         0.13150   -0.05549    0.00988   -0.06286
AFIX  43
H13Z  4    0.393741    0.526566    0.208301    11.00000   -1.20000
AFIX  65
C14Z  3    0.320459    0.588671    0.253319    11.00000    0.08262    0.11838 =
         0.12079   -0.04668   -0.01558   -0.04301
AFIX  43
H14Z  4    0.297320    0.625832    0.219559    11.00000   -1.20000
AFIX  65
C15Z  3    0.297039    0.593264    0.309402    11.00000    0.08577    0.14817 =
         0.14918   -0.05999    0.03169   -0.07017
AFIX  43
H15Z  4    0.257894    0.633565    0.313972    11.00000   -1.20000
AFIX  65
C16Z  3    0.330894    0.538891    0.358798    11.00000    0.13714    0.18861 =
         0.12102   -0.04323    0.03368   -0.11941
AFIX  43
H16Z  4    0.314887    0.542031    0.397128    11.00000   -1.20000
AFIX  65
C17Z  3    0.388169    0.479925    0.352112    11.00000    0.13111    0.16197 =
         0.14651   -0.00917   -0.02961   -0.08637
AFIX  43
H17Z  4    0.411308    0.442764    0.385872    11.00000   -1.20000
AFIX  65
C18Z  3    0.411590    0.475331    0.296029    11.00000    0.06501    0.12853 =
         0.17389   -0.03879   -0.02512   -0.04191
AFIX  43
H18Z  4    0.450735    0.435030    0.291459    11.00000   -1.20000
 
AFIX   0
HKLF 4
 
REM  140217
REM R1 =  0.0976 for   12733 Fo > 4sig(Fo)  and  0.1904 for all   28612 data
REM   1926 parameters refined using    268 restraints
 
END  
     
WGHT      0.1822      0.0000 

REM No hydrogen bonds found for HTAB generation

REM Highest difference peak  4.954,  deepest hole -3.676,  1-sigma level  0.226
Q1    1   0.5789  0.8684  0.4097  11.00000  0.05    4.95
Q2    1   0.5205  0.9562  0.3100  11.00000  0.05    4.75
Q3    1   0.6519  0.7784  0.5105  11.00000  0.05    3.24
Q4    1   0.7229  0.6873  0.6086  11.00000  0.05    2.76
Q5    1   0.4675  1.0602  0.2043  11.00000  0.05    2.65
;

loop_
_symmetry_equiv_pos_site_id
_space_group_symop_operation_xyz
1 +X,+Y,+Z
2 -X,-Y,-Z

loop_
_atom_site_label
_atom_site_type_symbol
_atom_site_fract_x
_atom_site_fract_y
_atom_site_fract_z
_atom_site_U_iso_or_equiv
_atom_site_adp_type
_atom_site_occupancy
_atom_site_site_symmetry_multiplicity
_atom_site_calc_flag
_atom_site_refinement_flags
_atom_site_disorder_assembly
_atom_site_disorder_group
Pd4 Pd 0.76441(8) 0.63258(7) 0.65458(6) 0.0565(3) Uani 1 2 d . . .
Pd5 Pd 0.69112(7) 0.73302(7) 0.56136(6) 0.0546(3) Uani 1 2 d . . .
Pd1 Pd 0.91994(8) 0.28794(7) 0.91738(6) 0.0576(4) Uani 1 2 d . . .
Pd2 Pd 0.87157(7) 0.40851(7) 0.82969(6) 0.0542(3) Uani 1 2 d . . .
Pd3 Pd 0.82544(7) 0.52454(7) 0.74469(6) 0.0548(3) Uani 1 2 d . . .
Pt6 Pt 0.61087(4) 0.82306(4) 0.46349(3) 0.0599(2) Uani 1 2 d . . .
Pt7 Pt 0.54403(4) 0.90947(3) 0.35992(3) 0.0582(2) Uani 1 2 d . . .
Pt8 Pt 0.49049(5) 0.99655(4) 0.25260(4) 0.0768(3) Uani 1 2 d . . .
C1 C 0.7506(13) 0.3189(10) 0.9858(10) 0.075(6) Uani 1 2 d . . .
C1A C 0.7179(11) 0.3068(9) 0.9320(9) 0.071(5) Uani 1 2 d . . .
H1A H 0.75451 0.26531 0.92389 0.0846 Uiso 1 2 calc R . .
H1B H 0.71419 0.34675 0.89813 0.0846 Uiso 1 2 calc R . .
H1C H 0.66341 0.30019 0.93828 0.0846 Uiso 1 2 calc R . .
C1B C 0.6925(12) 0.3844(9) 1.0012(8) 0.068(5) Uani 1 2 d . . .
H1D H 0.63818 0.37757 1.00786 0.0820 Uiso 1 2 calc R . .
H1E H 0.68802 0.42538 0.9682 0.0820 Uiso 1 2 calc R . .
H1F H 0.71521 0.39091 1.03711 0.0820 Uiso 1 2 calc R . .
C2 C 0.7491(16) 0.2576(11) 1.0414(11) 0.101(8) Uani 1 2 d . . .
H2A H 0.74911 0.27332 1.07789 0.1217 Uiso 1 2 calc R . .
H2B H 0.69847 0.24373 1.03814 0.1217 Uiso 1 2 calc R . .
C3 C 0.8225(17) 0.1963(10) 1.0452(11) 0.099(8) Uani 1 2 d . . .
H3A H 0.81621 0.15639 1.07662 0.1184 Uiso 1 2 calc R . .
H3B H 0.82524 0.18353 1.00717 0.1184 Uiso 1 2 calc R . .
C4 C 0.9002(17) 0.2114(10) 1.0587(8) 0.096(8) Uani 1 2 d . . .
H4A H 0.94714 0.17285 1.05486 0.1155 Uiso 1 2 calc R . .
H4B H 0.90243 0.21464 1.1001 0.1155 Uiso 1 2 calc R . .
C5 C 0.9069(14) 0.2786(10) 1.0171(8) 0.076(6) Uani 1 2 d . . .
C5A C 0.9836(13) 0.3061(11) 1.0282(9) 0.085(6) Uani 1 2 d . . .
H5A H 0.96657 0.34228 1.04918 0.1019 Uiso 1 2 calc R . .
H5B H 1.00348 0.32512 0.9901 0.1019 Uiso 1 2 calc R . .
H5C H 1.02739 0.26772 1.05223 0.1019 Uiso 1 2 calc R . .
C6 C 0.8350(10) 0.3291(8) 0.9810(8) 0.057(4) Uani 1 2 d . . .
C7 C 0.8512(10) 0.3930(8) 0.9384(7) 0.049(4) Uani 1 2 d . . .
H7 H 0.90425 0.39903 0.94155 0.0589 Uiso 1 2 calc R . .
C8 C 0.7964(10) 0.4410(9) 0.8971(9) 0.060(5) Uani 1 2 d . . .
H8 H 0.74459 0.43405 0.89059 0.0722 Uiso 1 2 calc R . .
C9 C 0.8147(10) 0.5051(8) 0.8610(8) 0.058(4) Uani 1 2 d . . .
C9A C 0.8848(9) 0.5281(10) 0.8810(8) 0.062(5) Uani 1 2 d . . .
H9A H 0.86303 0.56706 0.8982 0.0739 Uiso 1 2 calc R . .
H9B H 0.91534 0.54253 0.84685 0.0739 Uiso 1 2 calc R . .
H9C H 0.92124 0.48966 0.91075 0.0739 Uiso 1 2 calc R . .
C10 C 0.7510(11) 0.5494(10) 0.8178(8) 0.062(5) Uani 1 2 d . . .
H10 H 0.70241 0.53612 0.81456 0.0741 Uiso 1 2 calc R . .
C11 C 0.7573(10) 0.6140(9) 0.7787(9) 0.061(5) Uani 1 2 d . . .
H11 H 0.80201 0.63131 0.78446 0.0730 Uiso 1 2 calc R . .
C12 C 0.6951(10) 0.6519(9) 0.7309(9) 0.063(5) Uani 1 2 d . . .
H12 H 0.65258 0.63179 0.72576 0.0755 Uiso 1 2 calc R . .
C13 C 0.6925(9) 0.7181(10) 0.6903(9) 0.068(5) Uani 1 2 d . . .
C13A C 0.7478(10) 0.7607(9) 0.7026(8) 0.059(4) Uani 1 2 d . . .
H13A H 0.80517 0.73381 0.70445 0.0706 Uiso 1 2 calc R . .
H13B H 0.7359 0.77192 0.74044 0.0706 Uiso 1 2 calc R . .
H13C H 0.73784 0.80349 0.67071 0.0706 Uiso 1 2 calc R . .
C14 C 0.6266(10) 0.7464(9) 0.6436(8) 0.057(4) Uani 1 2 d . . .
H14 H 0.58891 0.72036 0.64269 0.0679 Uiso 1 2 calc R . .
C15 C 0.6142(8) 0.8082(9) 0.6006(8) 0.062(5) Uani 1 2 d . . .
H15 H 0.64717 0.83753 0.60394 0.0744 Uiso 1 2 calc R . .
C16 C 0.5540(10) 0.8310(9) 0.5505(8) 0.057(4) Uani 1 2 d . . .
H16 H 0.52291 0.80029 0.54725 0.0681 Uiso 1 2 calc R . .
C17 C 0.5369(12) 0.8949(11) 0.5058(10) 0.082(5) Uani 1 2 d . . .
C18 C 0.4786(10) 0.9161(9) 0.4537(7) 0.056(4) Uani 1 2 d . . .
C18A C 0.4111(10) 0.8850(8) 0.4547(9) 0.067(5) Uani 1 2 d . . .
H18A H 0.37581 0.89588 0.48601 0.0804 Uiso 1 2 calc R . .
H18B H 0.43307 0.83473 0.4624 0.0804 Uiso 1 2 calc R . .
H18C H 0.37931 0.90357 0.4163 0.0804 Uiso 1 2 calc R . .
C19 C 0.4787(11) 0.9780(9) 0.4095(10) 0.067(5) Uani 1 2 d . . .
H19 H 0.51249 1.00446 0.41817 0.0810 Uiso 1 2 calc R . .
C20 C 0.4330(11) 1.0028(10) 0.3544(9) 0.061(5) Uani 1 2 d . . .
H20 H 0.39567 0.97851 0.34746 0.0729 Uiso 1 2 calc R . .
C21 C 0.4374(11) 1.0631(9) 0.3064(10) 0.074(6) Uani 1 2 d . . .
H21 H 0.47718 1.08447 0.31469 0.0886 Uiso 1 2 calc R . .
C22 C 0.3967(10) 1.0928(8) 0.2542(8) 0.053(4) Uani 1 2 d . . .
C22A C 0.3155(10) 1.0789(9) 0.2415(10) 0.069(5) Uani 1 2 d . . .
H22A H 0.2761 1.09447 0.26916 0.0825 Uiso 1 2 calc R . .
H22B H 0.32435 1.02925 0.24651 0.0825 Uiso 1 2 calc R . .
H22C H 0.29394 1.10415 0.20078 0.0825 Uiso 1 2 calc R . .
C23 C 0.4160(11) 1.1547(8) 0.2198(9) 0.062(5) Uani 1 2 d . . .
H23 H 0.46344 1.16464 0.23226 0.0740 Uiso 1 2 calc R . .
C24 C 0.3691(9) 1.2001(9) 0.1696(9) 0.058(5) Uani 1 2 d . . .
H24 H 0.32239 1.18848 0.15802 0.0692 Uiso 1 2 calc R . .
C25 C 0.3828(10) 1.2636(9) 0.1325(8) 0.055(4) Uani 1 2 d . . .
C26 C 0.3164(11) 1.3128(10) 0.0966(8) 0.065(5) Uani 1 2 d . . .
C26A C 0.2335(9) 1.3014(10) 0.0916(10) 0.071(5) Uani 1 2 d . . .
H26A H 0.21033 1.29638 0.13032 0.0854 Uiso 1 2 calc R . .
H26B H 0.23883 1.25924 0.07872 0.0854 Uiso 1 2 calc R . .
H26C H 0.19742 1.34098 0.06263 0.0854 Uiso 1 2 calc R . .
C27 C 0.3246(10) 1.3765(9) 0.0577(9) 0.063(5) Uani 1 2 d . . .
H27A H 0.27427 1.41378 0.05808 0.0757 Uiso 1 2 calc R . .
H27B H 0.3277 1.37114 0.01682 0.0757 Uiso 1 2 calc R . .
C28 C 0.3968(10) 1.3996(9) 0.0719(9) 0.062(5) Uani 1 2 d . . .
H28A H 0.38865 1.4166 0.10796 0.0746 Uiso 1 2 calc R . .
H28B H 0.40355 1.4376 0.03868 0.0746 Uiso 1 2 calc R . .
C29 C 0.4716(9) 1.3381(8) 0.0819(8) 0.053(4) Uani 1 2 d . . .
H29A H 0.52017 1.35275 0.08993 0.0633 Uiso 1 2 calc R . .
H29B H 0.47916 1.32257 0.0451 0.0633 Uiso 1 2 calc R . .
C30 C 0.4668(9) 1.2778(8) 0.1325(8) 0.054(4) Uani 1 2 d . . .
C30A C 0.5346(11) 1.2118(10) 0.1276(10) 0.077(6) Uani 1 2 d . . .
H30A H 0.52415 1.20083 0.09043 0.0928 Uiso 1 2 calc R . .
H30B H 0.53381 1.1727 0.16112 0.0928 Uiso 1 2 calc R . .
H30C H 0.58833 1.22049 0.128 0.0928 Uiso 1 2 calc R . .
C30B C 0.4823(10) 1.2962(9) 0.1915(8) 0.061(4) Uani 1 2 d . . .
H30D H 0.48061 1.25767 0.2253 0.0728 Uiso 1 2 calc R . .
H30E H 0.43995 1.33788 0.1938 0.0728 Uiso 1 2 calc R . .
H30F H 0.53615 1.30463 0.19242 0.0728 Uiso 1 2 calc R . .
C31 C 0.9319(10) 0.1853(10) 0.8290(9) 0.067(5) Uani 1 2 d . . .
C31A C 0.8378(10) 0.2183(11) 0.8210(11) 0.085(7) Uani 1 2 d . . .
H31A H 0.82542 0.26544 0.79519 0.1025 Uiso 1 2 calc R . .
H31B H 0.81647 0.21959 0.85974 0.1025 Uiso 1 2 calc R . .
H31C H 0.81205 0.19061 0.80303 0.1025 Uiso 1 2 calc R . .
C31B C 0.9655(11) 0.1870(10) 0.7665(9) 0.074(5) Uani 1 2 d . . .
H31D H 1.02412 0.16314 0.77114 0.0887 Uiso 1 2 calc R . .
H31E H 0.95664 0.23516 0.74357 0.0887 Uiso 1 2 calc R . .
H31F H 0.93663 0.16386 0.74561 0.0887 Uiso 1 2 calc R . .
C32 C 0.9475(12) 0.1085(9) 0.8638(10) 0.074(6) Uani 1 2 d . . .
H32A H 0.90772 0.08952 0.84767 0.0894 Uiso 1 2 calc R . .
H32B H 1.00285 0.0827 0.85633 0.0894 Uiso 1 2 calc R . .
C33 C 0.9416(13) 0.0953(11) 0.9291(9) 0.084(6) Uani 1 2 d . . .
H33A H 0.94942 0.04545 0.94759 0.1006 Uiso 1 2 calc R . .
H33B H 0.88751 0.12156 0.93823 0.1006 Uiso 1 2 calc R . .
C34 C 1.0091(11) 0.1193(9) 0.9516(9) 0.068(5) Uani 1 2 d . . .
H34A H 1.06179 0.08441 0.95163 0.0813 Uiso 1 2 calc R . .
H34B H 1.00038 0.12046 0.99316 0.0813 Uiso 1 2 calc R . .
C35 C 1.0164(9) 0.1893(9) 0.9171(8) 0.057(4) Uani 1 2 d . . .
C35A C 1.0941(10) 0.2037(10) 0.9404(9) 0.070(5) Uani 1 2 d . . .
H35A H 1.08214 0.25278 0.93921 0.0845 Uiso 1 2 calc R . .
H35B H 1.13898 0.19168 0.91534 0.0845 Uiso 1 2 calc R . .
H35C H 1.11006 0.1756 0.98129 0.0845 Uiso 1 2 calc R . .
C36 C 0.9808(10) 0.2212(9) 0.8584(8) 0.055(4) Uani 1 2 d . . .
C37 C 0.9837(9) 0.2917(8) 0.8327(8) 0.049(4) Uani 1 2 d . . .
H37 H 1.01978 0.30742 0.85318 0.0591 Uiso 1 2 calc R . .
C38 C 0.9402(10) 0.3398(8) 0.7814(8) 0.055(4) Uani 1 2 d . . .
H38 H 0.89891 0.32725 0.76313 0.0664 Uiso 1 2 calc R . .
C39 C 0.9518(10) 0.4029(9) 0.7555(7) 0.053(4) Uani 1 2 d . . .
C39A C 1.0258(10) 0.4265(9) 0.7693(8) 0.064(5) Uani 1 2 d . . .
H39A H 1.07591 0.39542 0.76039 0.0769 Uiso 1 2 calc R . .
H39B H 1.02913 0.4256 0.81138 0.0769 Uiso 1 2 calc R . .
H39C H 1.01977 0.47374 0.74506 0.0769 Uiso 1 2 calc R . .
C40 C 0.8961(11) 0.4461(8) 0.7017(9) 0.061(5) Uani 1 2 d . . .
H40 H 0.85539 0.42772 0.68969 0.0729 Uiso 1 2 calc R . .
C41 C 0.8992(10) 0.5110(10) 0.6677(8) 0.062(5) Uani 1 2 d . . .
H41 H 0.94172 0.52964 0.67604 0.0742 Uiso 1 2 calc R . .
C42 C 0.8382(10) 0.5492(8) 0.6204(9) 0.064(5) Uani 1 2 d . . .
H42 H 0.79519 0.5298 0.61503 0.0767 Uiso 1 2 calc R . .
C43 C 0.8368(10) 0.6128(8) 0.5815(8) 0.056(4) Uani 1 2 d . . .
C43A C 0.9070(10) 0.6457(9) 0.5755(9) 0.063(5) Uani 1 2 d . . .
H43A H 0.95583 0.61399 0.56561 0.0759 Uiso 1 2 calc R . .
H43B H 0.91862 0.65527 0.61306 0.0759 Uiso 1 2 calc R . .
H43C H 0.8919 0.68905 0.54401 0.0759 Uiso 1 2 calc R . .
C44 C 0.7683(10) 0.6450(11) 0.5337(10) 0.075(6) Uani 1 2 d . . .
H44 H 0.7272 0.62182 0.53454 0.0895 Uiso 1 2 calc R . .
C45 C 0.7584(12) 0.7061(9) 0.4876(8) 0.063(5) Uani 1 2 d . . .
H45 H 0.79725 0.73189 0.48445 0.0752 Uiso 1 2 calc R . .
C46 C 0.6882(10) 0.7287(8) 0.4453(8) 0.057(4) Uani 1 2 d . . .
H46 H 0.64704 0.70523 0.45059 0.0689 Uiso 1 2 calc R . .
C47 C 0.6810(10) 0.7897(8) 0.3928(9) 0.058(5) Uani 1 2 d . . .
H47 H 0.72037 0.81492 0.3895 0.0691 Uiso 1 2 calc R . .
C48 C 0.6146(9) 0.8108(9) 0.3469(8) 0.056(4) Uani 1 2 d . . .
C48A C 0.5608(11) 0.7657(8) 0.3432(8) 0.060(4) Uani 1 2 d . . .
H48A H 0.53114 0.75887 0.37921 0.0723 Uiso 1 2 calc R . .
H78B H 0.59438 0.72078 0.33952 0.0723 Uiso 1 2 calc R . .
H48C H 0.52153 0.78782 0.30858 0.0723 Uiso 1 2 calc R . .
C49 C 0.6205(11) 0.8691(10) 0.2918(10) 0.074(6) Uani 1 2 d . . .
H49 H 0.66625 0.88728 0.28888 0.0886 Uiso 1 2 calc R . .
C50 C 0.5575(10) 0.8946(9) 0.2464(8) 0.062(5) Uani 1 2 d . . .
H50 H 0.51225 0.87585 0.24832 0.0742 Uiso 1 2 calc R . .
C51 C 0.5634(11) 0.9473(10) 0.1993(11) 0.082(7) Uani 1 2 d . . .
H51 H 0.6139 0.95863 0.19591 0.0978 Uiso 1 2 calc R . .
C52 C 0.4970(11) 0.9877(9) 0.1535(8) 0.064(5) Uani 1 2 d . . .
C52A C 0.4272(10) 0.9549(10) 0.1478(9) 0.067(5) Uani 1 2 d . . .
H52A H 0.43236 0.93778 0.11226 0.0802 Uiso 1 2 calc R . .
H52B H 0.37436 0.98974 0.14474 0.0802 Uiso 1 2 calc R . .
H52C H 0.43048 0.91636 0.18286 0.0802 Uiso 1 2 calc R . .
C53 C 0.5051(11) 1.0456(10) 0.1063(9) 0.065(5) Uani 1 2 d . . .
H53 H 0.54187 1.0703 0.11327 0.0782 Uiso 1 2 calc R . .
C54 C 0.4648(11) 1.0652(9) 0.0553(8) 0.062(5) Uani 1 2 d . . .
H54 H 0.42821 1.04009 0.04877 0.0748 Uiso 1 2 calc R . .
C55 C 0.4717(11) 1.1255(10) 0.0047(9) 0.063(4) Uani 1 2 d . . .
C56 C 0.5426(11) 1.1369(10) -0.0084(9) 0.070(4) Uani 1 2 d . . .
C56A C 0.6240(10) 1.0966(11) 0.0205(10) 0.083(6) Uani 1 2 d . . .
H56A H 0.63506 1.0488 0.01785 0.0999 Uiso 1 2 calc R . .
H56B H 0.6255 1.09711 0.06228 0.0999 Uiso 1 2 calc R . .
H56C H 0.6655 1.11708 0.00069 0.0999 Uiso 1 2 calc R . .
C57 C 0.5458(11) 1.2043(11) -0.0568(10) 0.077(5) Uani 1 2 d . . .
H57A H 0.58023 1.22779 -0.04051 0.0926 Uiso 1 2 calc R . .
H57B H 0.57144 1.19113 -0.09165 0.0926 Uiso 1 2 calc R . .
C58 C 0.4612(12) 1.2540(11) -0.0762(10) 0.083(5) Uani 1 2 d . . .
H58A H 0.4407 1.27649 -0.04451 0.0997 Uiso 1 2 calc R . .
H58B H 0.46396 1.29044 -0.11217 0.0997 Uiso 1 2 calc R . .
C59 C 0.4059(12) 1.2158(11) -0.0888(10) 0.081(5) Uani 1 2 d . . .
H59A H 0.42895 1.19139 -0.11885 0.0978 Uiso 1 2 calc R . .
H59B H 0.3528 1.24917 -0.1061 0.0978 Uiso 1 2 calc R . .
C60 C 0.3907(11) 1.1633(10) -0.0346(9) 0.064(4) Uani 1 2 d . . .
C60A C 0.3542(11) 1.1157(9) -0.0584(9) 0.068(4) Uani 1 2 d . . .
H60A H 0.3922 1.09396 -0.08397 0.0821 Uiso 1 2 calc R . .
H60B H 0.30233 1.14251 -0.08136 0.0821 Uiso 1 2 calc R . .
H60C H 0.3443 1.07984 -0.02527 0.0821 Uiso 1 2 calc R . .
C60B C 0.3261(11) 1.1973(9) 0.0051(9) 0.078(5) Uani 1 2 d . . .
H60D H 0.27362 1.22012 -0.01818 0.0932 Uiso 1 2 calc R . .
H60E H 0.34544 1.23148 0.01878 0.0932 Uiso 1 2 calc R . .
H60F H 0.31909 1.1614 0.03941 0.0932 Uiso 1 2 calc R . .
B1 B 0.6841(10) 0.5374(8) 0.2883(10) 0.052(5) Uani 1 2 d . . .
C1X C 0.7088(9) 0.4568(8) 0.3276(7) 0.052(4) Uani 1 2 d . . .
C2X C 0.6502(10) 0.4233(8) 0.3502(9) 0.060(5) Uani 1 2 d . . .
H2X H 0.59434 0.44911 0.34656 0.0716 Uiso 1 2 calc R . .
C3X C 0.6720(11) 0.3537(9) 0.3775(8) 0.061(4) Uani 1 2 d . . .
C4X C 0.7506(11) 0.3141(9) 0.3859(8) 0.059(4) Uani 1 2 d . . .
H4X H 0.76395 0.26658 0.40674 0.0711 Uiso 1 2 calc R . .
C5X C 0.8136(11) 0.3453(8) 0.3626(8) 0.060(4) Uani 1 2 d . . .
C6X C 0.7879(10) 0.4167(8) 0.3347(8) 0.051(4) Uani 1 2 d . . .
H6X H 0.82866 0.43852 0.31971 0.0607 Uiso 1 2 calc R . .
C7X C 0.6057(13) 0.3177(11) 0.4005(12) 0.082(6) Uani 1 2 d . . .
F7A F 0.5473(8) 0.3590(6) 0.4238(6) 0.093(4) Uani 1 2 d . . .
F7B F 0.5668(7) 0.3086(7) 0.3532(6) 0.093(4) Uani 1 2 d . . .
F7C F 0.6332(8) 0.2583(6) 0.4400(7) 0.111(5) Uani 1 2 d . . .
C8X C 0.9026(11) 0.3069(9) 0.3705(9) 0.064(4) Uani 1 2 d . . .
F8A F 0.9303(7) 0.2908(6) 0.4283(5) 0.084(3) Uani 1 2 d . . .
F8B F 0.9124(6) 0.2435(5) 0.3615(5) 0.077(3) Uani 1 2 d . . .
F8C F 0.9496(6) 0.3373(5) 0.3391(5) 0.074(3) Uani 1 2 d . . .
C9X C 0.6863(9) 0.5351(7) 0.2192(7) 0.048(4) Uani 1 2 d . . .
C10X C 0.7523(9) 0.5372(7) 0.1855(7) 0.044(3) Uani 1 2 d . . .
H10X H 0.79989 0.54284 0.2025 0.0529 Uiso 1 2 calc R . .
C11X C 0.7520(10) 0.5314(8) 0.1273(8) 0.054(4) Uani 1 2 d . . .
C12X C 0.6853(9) 0.5208(8) 0.1009(8) 0.052(4) Uani 1 2 d . . .
H12X H 0.68487 0.5178 0.0611 0.0621 Uiso 1 2 calc R . .
C13X C 0.6192(9) 0.5147(8) 0.1346(8) 0.056(4) Uani 1 2 d . . .
C14X C 0.6187(9) 0.5229(7) 0.1917(8) 0.048(4) Uani 1 2 d . . .
H14X H 0.57185 0.52037 0.21322 0.0581 Uiso 1 2 calc R . .
C15X C 0.8268(11) 0.5352(11) 0.0939(9) 0.069(5) Uani 1 2 d . . .
F15A F 0.8936(6) 0.5154(7) 0.1270(5) 0.090(4) Uani 1 2 d . . .
F15B F 0.8198(7) 0.6011(8) 0.0670(7) 0.117(5) Uani 1 2 d . . .
F15C F 0.8349(7) 0.5045(8) 0.0521(6) 0.104(4) Uani 1 2 d . . .
C16X C 0.5441(11) 0.5061(11) 0.1084(9) 0.068(5) Uani 1 2 d . . .
F16A F 0.4835(7) 0.5650(7) 0.0920(8) 0.133(6) Uani 1 2 d . . .
F16B F 0.5558(6) 0.4813(6) 0.0630(5) 0.080(3) Uani 1 2 d . . .
F16C F 0.5115(7) 0.4640(8) 0.1461(6) 0.101(4) Uani 1 2 d . . .
C17X C 0.5956(9) 0.5810(7) 0.3042(8) 0.045(4) Uani 1 2 d . . .
C18X C 0.5759(10) 0.5794(9) 0.3622(10) 0.065(5) Uani 1 2 d . . .
H18X H 0.61439 0.54798 0.39289 0.0775 Uiso 1 2 calc R . .
C19X C 0.5043(11) 0.6198(10) 0.3798(10) 0.068(5) Uani 1 2 d . . .
C20X C 0.4477(11) 0.6647(9) 0.3384(9) 0.061(5) Uani 1 2 d . . .
H20X H 0.39743 0.69069 0.34886 0.0738 Uiso 1 2 calc R . .
C21X C 0.4659(9) 0.6719(9) 0.2778(9) 0.061(5) Uani 1 2 d . . .
C22X C 0.5374(9) 0.6332(9) 0.2625(9) 0.056(4) Uani 1 2 d . . .
H22X H 0.54842 0.64199 0.22185 0.0673 Uiso 1 2 calc R . .
C23X C 0.4875(15) 0.6155(13) 0.4400(13) 0.093(7) Uani 1 2 d . . .
F23A F 0.5581(9) 0.5955(9) 0.4770(6) 0.118(5) Uani 1 2 d . . .
F23B F 0.4502(8) 0.5685(8) 0.4660(6) 0.105(4) Uani 1 2 d . . .
F23C F 0.4433(9) 0.6744(7) 0.4509(6) 0.116(5) Uani 1 2 d . . .
C24X C 0.4093(10) 0.7262(11) 0.2287(10) 0.072(6) Uani 1 2 d . . .
F24A F 0.4383(7) 0.7830(6) 0.2099(6) 0.085(3) Uani 1 2 d . . .
F24B F 0.3986(6) 0.7060(6) 0.1803(5) 0.073(3) Uani 1 2 d . . .
F24C F 0.3342(6) 0.7517(7) 0.2455(6) 0.101(4) Uani 1 2 d . . .
C25X C 0.7469(9) 0.5800(8) 0.3042(7) 0.046(4) Uani 1 2 d . . .
C26X C 0.7991(9) 0.5630(8) 0.3539(7) 0.048(4) Uani 1 2 d . . .
H26X H 0.80358 0.52045 0.38255 0.0579 Uiso 1 2 calc R . .
C27X C 0.8458(9) 0.6050(8) 0.3643(8) 0.051(4) Uani 1 2 d . . .
C28X C 0.8438(9) 0.6674(9) 0.3222(8) 0.054(4) Uani 1 2 d . . .
H28X H 0.87656 0.69587 0.32816 0.0653 Uiso 1 2 calc R . .
C29X C 0.7922(9) 0.6852(7) 0.2722(8) 0.049(4) Uani 1 2 d . . .
C30X C 0.7422(9) 0.6449(8) 0.2622(7) 0.052(4) Uani 1 2 d . . .
H30X H 0.7054 0.66051 0.22785 0.0620 Uiso 1 2 calc R . .
C31X C 0.9027(11) 0.5781(10) 0.4194(10) 0.066(5) Uani 1 2 d . . .
F31A F 0.8704(6) 0.5504(6) 0.4667(5) 0.070(3) Uani 1 2 d . . .
F31B F 0.9295(6) 0.6297(6) 0.4315(5) 0.077(3) Uani 1 2 d . . .
F31C F 0.9688(7) 0.5304(7) 0.4130(6) 0.098(4) Uani 1 2 d . . .
C32X C 0.7895(12) 0.7504(9) 0.2241(9) 0.066(5) Uani 1 2 d . . .
F32A F 0.8425(10) 0.7834(7) 0.2339(7) 0.131(6) Uani 1 2 d . . .
F32B F 0.8059(7) 0.7381(6) 0.1716(6) 0.081(3) Uani 1 2 d . . .
F32C F 0.7138(8) 0.7949(5) 0.2133(6) 0.107(5) Uani 1 2 d . . .
B2 B 1.0151(9) 0.9194(9) 0.7139(9) 0.045(4) Uani 1 2 d . . .
C33X C 0.9327(9) 0.9566(7) 0.7399(7) 0.046(4) Uani 1 2 d . . .
C34X C 0.9139(9) 0.9377(9) 0.7997(7) 0.055(4) Uani 1 2 d . . .
H34X H 0.94833 0.89767 0.82653 0.0655 Uiso 1 2 calc R . .
C35X C 0.8456(10) 0.9774(12) 0.8194(8) 0.066(5) Uani 1 2 d . . .
C36X C 0.7919(9) 1.0335(11) 0.7847(9) 0.066(6) Uani 1 2 d . . .
H36X H 0.746 1.05942 0.80009 0.0798 Uiso 1 2 calc R . .
C37X C 0.8068(9) 1.0522(8) 0.7244(8) 0.051(4) Uani 1 2 d . . .
C38X C 0.8746(8) 1.0165(8) 0.7022(8) 0.050(4) Uani 1 2 d . . .
H38X H 0.88351 1.03155 0.66148 0.0599 Uiso 1 2 calc R . .
C39X C 0.8333(12) 0.9518(13) 0.8855(11) 0.082(6) Uani 1 2 d . . .
F39A F 0.8952(7) 0.9393(7) 0.9209(5) 0.100(4) Uani 1 2 d . . .
F39B F 0.7808(9) 1.0012(10) 0.9052(6) 0.150(7) Uani 1 2 d . . .
F39C F 0.7994(14) 0.9043(12) 0.8957(7) 0.177(9) Uani 1 2 d . . .
C40X C 0.7466(11) 1.1129(9) 0.6854(9) 0.062(5) Uani 1 2 d . . .
F40A F 0.6712(5) 1.1228(6) 0.6975(6) 0.088(4) Uani 1 2 d . . .
F40B F 0.7653(6) 1.1727(6) 0.6844(6) 0.084(3) Uani 1 2 d . . .
F40C F 0.7505(7) 1.1125(6) 0.6283(6) 0.096(4) Uani 1 2 d . . .
C41X C 1.0723(7) 0.9709(7) 0.7194(8) 0.044(4) Uani 1 2 d . . .
C42X C 1.1181(9) 0.9629(8) 0.7713(8) 0.053(4) Uani 1 2 d . . .
H42X H 1.12441 0.92217 0.80259 0.0637 Uiso 1 2 calc R . .
C43X C 1.1549(9) 1.0123(9) 0.7788(8) 0.055(4) Uani 1 2 d . . .
C44X C 1.1511(9) 1.0717(8) 0.7334(8) 0.054(4) Uani 1 2 d . . .
H44X H 1.17925 1.1042 0.73712 0.0651 Uiso 1 2 calc R . .
C45X C 1.1036(9) 1.0798(8) 0.6828(8) 0.051(4) Uani 1 2 d . . .
C46X C 1.0672(8) 1.0319(8) 0.6740(8) 0.049(4) Uani 1 2 d . . .
H46X H 1.0381 1.03963 0.63712 0.0586 Uiso 1 2 calc R . .
C47X C 1.2049(10) 1.0000(9) 0.8361(9) 0.058(4) Uani 1 2 d . . .
F47A F 1.1648(7) 0.9813(6) 0.8840(5) 0.083(3) Uani 1 2 d . . .
F47B F 1.2268(9) 1.0515(7) 0.8427(7) 0.124(5) Uani 1 2 d . . .
F47C F 1.2733(7) 0.9471(8) 0.8428(6) 0.110(5) Uani 1 2 d . . .
C48X C 1.0947(11) 1.1472(9) 0.6345(9) 0.064(5) Uani 1 2 d . . .
F48A F 1.0313(7) 1.1623(6) 0.5964(6) 0.091(4) Uani 1 2 d . . .
F48B F 1.1569(8) 1.1439(7) 0.6002(7) 0.113(5) Uani 1 2 d . . .
F48C F 1.0909(11) 1.2004(6) 0.6532(6) 0.130(6) Uani 1 2 d . . .
C49X C 1.0013(8) 0.9162(6) 0.6449(7) 0.043(4) Uani 1 2 d . . .
C50X C 0.9263(9) 0.9081(7) 0.6268(7) 0.044(3) Uani 1 2 d . . .
H50X H 0.88358 0.90905 0.65296 0.0529 Uiso 1 2 calc R . .
C51X C 0.9147(9) 0.8989(8) 0.5713(7) 0.049(4) Uani 1 2 d . . .
C52X C 0.9747(10) 0.8974(8) 0.5331(8) 0.057(4) Uani 1 2 d . . .
H52X H 0.96616 0.88953 0.49563 0.0687 Uiso 1 2 calc R . .
C53X C 1.0482(9) 0.9072(8) 0.5483(8) 0.052(4) Uani 1 2 d . . .
C54X C 1.0606(9) 0.9167(7) 0.6047(6) 0.042(3) Uani 1 2 d . . .
H54X H 1.11092 0.92357 0.61538 0.0502 Uiso 1 2 calc R . .
C55X C 0.8351(11) 0.8892(11) 0.5545(10) 0.073(6) Uani 1 2 d . . .
F55A F 0.8365(7) 0.8226(6) 0.5674(7) 0.104(4) Uani 1 2 d . . .
F55B F 0.8136(8) 0.9134(8) 0.4966(6) 0.102(4) Uani 1 2 d . . .
F55C F 0.7734(6) 0.9189(8) 0.5806(6) 0.100(4) Uani 1 2 d . . .
C56X C 1.1148(10) 0.9035(8) 0.5070(8) 0.052(4) Uani 1 2 d . . .
F56A F 1.0902(7) 0.9219(6) 0.4509(5) 0.083(3) Uani 1 2 d . . .
F56B F 1.1626(6) 0.9440(6) 0.5120(6) 0.085(3) Uani 1 2 d . . .
F56C F 1.1654(7) 0.8393(6) 0.5166(5) 0.094(4) Uani 1 2 d . . .
C57X C 1.0571(8) 0.8385(7) 0.7511(7) 0.045(4) Uani 1 2 d . . .
C58X C 1.1417(9) 0.8066(7) 0.7599(7) 0.044(4) Uani 1 2 d . . .
H58X H 1.17809 0.83439 0.74961 0.0528 Uiso 1 2 calc R . .
C59X C 1.1736(10) 0.7366(9) 0.7829(8) 0.059(5) Uani 1 2 d . . .
C60X C 1.1256(9) 0.6933(8) 0.7974(8) 0.053(4) Uani 1 2 d . . .
H60X H 1.14808 0.64481 0.81278 0.0630 Uiso 1 2 calc R . .
C61X C 1.0406(10) 0.7245(8) 0.7885(8) 0.059(4) Uani 1 2 d . . .
C62X C 1.0094(10) 0.7940(8) 0.7667(8) 0.054(4) Uani 1 2 d . . .
H62X H 0.95162 0.81271 0.76188 0.0642 Uiso 1 2 calc R . .
C63X C 1.2655(9) 0.7062(8) 0.7893(11) 0.064(5) Uani 1 2 d . . .
F63A F 1.3004(6) 0.6968(9) 0.7442(6) 0.124(6) Uani 1 2 d . . .
F63B F 1.2882(6) 0.6482(6) 0.8354(7) 0.105(4) Uani 1 2 d . . .
F63C F 1.3029(5) 0.7471(6) 0.8104(6) 0.081(3) Uani 1 2 d . . .
C64X C 0.9834(13) 0.6775(12) 0.8049(11) 0.079(5) Uani 1 2 d . . .
F64A F 0.9633(15) 0.6561(13) 0.7641(11) 0.109(8) Uiso 0.66(2) 2 d . . .
F64B F 1.0094(13) 0.6272(11) 0.8560(10) 0.095(7) Uiso 0.66(2) 2 d . . .
F64C F 0.9115(12) 0.7126(11) 0.8214(10) 0.094(7) Uiso 0.66(2) 2 d . . .
F64D F 1.0224(17) 0.6144(15) 0.7894(14) 0.066(10) Uiso 0.34(2) 2 d . . .
F64E F 0.924(2) 0.696(2) 0.7613(16) 0.080(11) Uiso 0.34(2) 2 d . . .
F64F F 0.962(3) 0.667(3) 0.851(2) 0.112(15) Uiso 0.34(2) 2 d . . .
C1Z C 0.6824(4) 1.0048(3) 0.3721(4) 0.087(5) Uani 1 2 d . . .
H1Z H 0.69479 0.95617 0.38801 0.1038 Uiso 1 2 calc R . .
C2Z C 0.6739(5) 1.0478(4) 0.4098(5) 0.097(6) Uani 1 2 d . . .
H2Z H 0.68062 1.02855 0.4515 0.1166 Uiso 1 2 calc R . .
C3Z C 0.6558(5) 1.1190(4) 0.3865(5) 0.104(6) Uani 1 2 d . . .
H3Z H 0.64999 1.1484 0.41226 0.1242 Uiso 1 2 calc R . .
C4Z C 0.6460(5) 1.1472(3) 0.3255(5) 0.098(6) Uani 1 2 d . . .
H4Z H 0.63354 1.19587 0.30952 0.1175 Uiso 1 2 calc R . .
C5Z C 0.6544(5) 1.1042(3) 0.2877(5) 0.081(5) Uani 1 2 d . . .
H5Z H 0.64772 1.1235 0.24603 0.0975 Uiso 1 2 calc R . .
C6Z C 0.6726(4) 1.0330(3) 0.3110(4) 0.087(5) Uani 1 2 d . . .
H6Z H 0.67834 1.00364 0.28528 0.1045 Uiso 1 2 calc R . .
C7Z C 0.8880(5) 0.3363(4) 0.5877(4) 0.104(7) Uani 1 2 d . . .
H7Z H 0.93673 0.32251 0.61291 0.1244 Uiso 1 2 calc R . .
C8Z C 0.8424(5) 0.2900(4) 0.5883(4) 0.098(6) Uani 1 2 d . . .
H8Z H 0.85997 0.24458 0.61382 0.1170 Uiso 1 2 calc R . .
C9Z C 0.7712(5) 0.3103(3) 0.5514(4) 0.086(5) Uani 1 2 d . . .
H9Z H 0.74002 0.27865 0.55181 0.1030 Uiso 1 2 calc R . .
C10Z C 0.7455(4) 0.3768(3) 0.5141(4) 0.089(5) Uani 1 2 d . . .
H10Z H 0.69683 0.39065 0.48888 0.1068 Uiso 1 2 calc R . .
C11Z C 0.7911(4) 0.4231(3) 0.5135(4) 0.080(5) Uani 1 2 d . . .
H11Z H 0.77359 0.46858 0.48797 0.0965 Uiso 1 2 calc R . .
C12Z C 0.8624(4) 0.4029(4) 0.5504(4) 0.079(5) Uani 1 2 d . . .
H12Z H 0.89354 0.43451 0.54999 0.0949 Uiso 1 2 calc R . .
C13Z C 0.3777(6) 0.5297(5) 0.2466(5) 0.098(6) Uani 1 2 d . . .
H13Z H 0.39374 0.52657 0.2083 0.1175 Uiso 1 2 calc R . .
C14Z C 0.3205(5) 0.5887(5) 0.2533(5) 0.101(6) Uani 1 2 d . . .
H14Z H 0.29732 0.62583 0.21956 0.1217 Uiso 1 2 calc R . .
C15Z C 0.2970(4) 0.5933(5) 0.3094(5) 0.116(7) Uani 1 2 d . . .
H15Z H 0.25789 0.63356 0.31397 0.1394 Uiso 1 2 calc R . .
C16Z C 0.3309(4) 0.5389(4) 0.3588(5) 0.134(8) Uani 1 2 d . . .
H16Z H 0.31489 0.54203 0.39713 0.1602 Uiso 1 2 calc R . .
C17Z C 0.3882(5) 0.4799(4) 0.3521(5) 0.143(9) Uani 1 2 d . . .
H17Z H 0.41131 0.44276 0.38587 0.1719 Uiso 1 2 calc R . .
C18Z C 0.4116(5) 0.4753(4) 0.2960(5) 0.120(7) Uani 1 2 d . . .
H18Z H 0.45074 0.43503 0.29146 0.1436 Uiso 1 2 calc R . .
H17 H 0.56584 0.92663 0.51015 0.0903 Uiso 1 2 calc R . .

loop_
_atom_site_aniso_label
_atom_site_aniso_U_11
_atom_site_aniso_U_22
_atom_site_aniso_U_33
_atom_site_aniso_U_12
_atom_site_aniso_U_13
_atom_site_aniso_U_23
Pd4 0.0554(7) 0.0596(8) 0.0532(9) -0.0209(6) -0.0057(6) -0.0074(7)
Pd5 0.0555(7) 0.0572(8) 0.0505(9) -0.0207(6) -0.0097(6) -0.0076(7)
Pd1 0.0595(7) 0.0569(8) 0.0500(9) -0.0128(6) -0.0086(6) -0.0066(7)
Pd2 0.0531(7) 0.0563(8) 0.0517(9) -0.0168(6) -0.0050(6) -0.0101(7)
Pd3 0.0527(7) 0.0582(8) 0.0530(9) -0.0182(6) -0.0034(6) -0.0111(7)
Pt6 0.0661(4) 0.0570(4) 0.0582(5) -0.0239(3) -0.0058(3) -0.0110(4)
Pt7 0.0612(4) 0.0495(4) 0.0622(5) -0.0166(3) -0.0027(3) -0.0106(4)
Pt8 0.0766(5) 0.0649(5) 0.0816(7) -0.0193(4) -0.0079(4) -0.0068(5)
C1 0.097(14) 0.056(11) 0.073(15) -0.022(10) 0.007(12) -0.017(11)
C1A 0.077(12) 0.056(11) 0.073(15) -0.026(9) 0.020(11) 0.002(10)
C1B 0.107(14) 0.070(12) 0.036(11) -0.050(11) 0.021(10) 0.001(9)
C2 0.16(2) 0.072(14) 0.065(16) -0.041(15) 0.041(15) 0.009(12)
C3 0.17(2) 0.043(11) 0.079(18) -0.049(14) 0.042(17) 0.009(10)
C4 0.16(2) 0.060(12) 0.022(11) 0.017(14) 0.014(13) 0.012(9)
C5 0.121(16) 0.070(12) 0.026(10) -0.021(12) 0.016(10) 0.002(9)
C5A 0.119(17) 0.072(13) 0.040(12) -0.016(12) -0.027(11) 0.015(10)
C6 0.065(10) 0.041(9) 0.050(11) -0.003(8) -0.011(8) -0.000(8)
C7 0.065(9) 0.041(8) 0.045(10) -0.038(8) 0.006(8) 0.006(8)
C8 0.055(9) 0.061(11) 0.069(14) -0.022(9) 0.017(9) -0.021(10)
C9 0.068(10) 0.038(8) 0.059(12) -0.020(8) -0.008(9) 0.008(8)
C9A 0.047(8) 0.080(12) 0.055(12) -0.016(8) -0.014(8) -0.013(10)
C10 0.071(11) 0.082(13) 0.038(11) -0.025(10) 0.011(9) -0.022(10)
C11 0.051(9) 0.056(10) 0.062(13) -0.022(8) -0.005(8) 0.015(9)
C12 0.051(9) 0.065(11) 0.072(14) -0.017(8) 0.004(9) -0.014(11)
C13 0.042(8) 0.075(12) 0.074(15) -0.014(8) 0.007(9) 0.000(11)
C13A 0.070(10) 0.062(11) 0.043(11) -0.034(9) 0.006(8) 0.004(9)
C14 0.059(9) 0.060(10) 0.043(11) -0.020(8) 0.006(8) 0.004(8)
C15 0.022(6) 0.071(11) 0.066(13) -0.007(7) -0.001(7) 0.020(10)
C16 0.065(10) 0.049(9) 0.043(11) -0.008(8) -0.005(8) 0.002(8)
C17 0.1(4) 0.0737 0.0737 0.0000 0.0000 0.0000
C18 0.068(10) 0.074(11) 0.038(10) -0.028(9) 0.027(8) -0.027(9)
C18A 0.059(10) 0.045(9) 0.084(15) -0.018(8) -0.011(9) 0.008(10)
C19 0.073(11) 0.048(10) 0.074(15) -0.025(9) 0.004(10) 0.006(10)
C20 0.067(10) 0.069(11) 0.059(13) -0.028(9) 0.012(9) -0.030(10)
C21 0.074(11) 0.048(10) 0.079(16) -0.023(9) 0.024(11) 0.026(10)
C22 0.064(10) 0.037(8) 0.039(10) -0.005(7) 0.011(8) 0.014(7)
C22A 0.071(11) 0.059(11) 0.081(15) -0.034(9) -0.001(10) -0.011(10)
C23 0.075(11) 0.043(9) 0.066(13) -0.040(9) -0.006(10) 0.011(9)
C24 0.048(8) 0.056(10) 0.075(14) -0.019(8) 0.011(9) -0.023(10)
C25 0.062(10) 0.052(10) 0.054(12) -0.030(8) -0.006(8) -0.004(9)
C26 0.073(11) 0.071(12) 0.049(12) -0.028(10) 0.023(9) -0.007(10)
C26A 0.047(9) 0.090(14) 0.082(15) -0.029(9) -0.003(9) -0.024(12)
C27 0.066(10) 0.055(10) 0.058(13) -0.017(9) -0.002(9) 0.003(9)
C28 0.064(10) 0.055(10) 0.064(13) -0.015(8) -0.005(9) -0.011(10)
C29 0.066(10) 0.051(9) 0.051(11) -0.036(8) 0.005(8) -0.009(8)
C30 0.041(8) 0.051(9) 0.061(12) -0.011(7) 0.003(8) -0.003(9)
C30A 0.073(12) 0.089(14) 0.081(16) -0.042(11) 0.003(11) -0.020(13)
C30B 0.066(10) 0.061(10) 0.051(12) -0.031(9) -0.015(8) 0.007(9)
C31 0.050(9) 0.067(11) 0.077(15) 0.002(8) -0.016(9) -0.024(11)
C31A 0.067(11) 0.085(14) 0.12(2) -0.045(11) 0.004(12) -0.038(15)
C31B 0.074(12) 0.071(12) 0.071(15) -0.004(10) -0.010(10) -0.026(11)
C32 0.074(11) 0.048(10) 0.089(17) -0.014(9) -0.008(11) 0.001(11)
C33 0.099(15) 0.072(13) 0.053(14) -0.029(12) -0.010(11) 0.037(10)
C34 0.072(11) 0.061(11) 0.058(13) -0.015(9) -0.010(9) 0.000(10)
C35 0.051(9) 0.063(11) 0.046(11) -0.010(8) 0.009(8) -0.001(9)
C35A 0.060(10) 0.079(13) 0.064(14) -0.008(9) -0.008(9) -0.017(11)
C36 0.056(9) 0.057(10) 0.042(11) -0.010(8) -0.002(8) -0.004(9)
C37 0.047(8) 0.045(9) 0.052(11) -0.016(7) -0.008(7) -0.004(8)
C38 0.062(9) 0.049(9) 0.043(11) -0.009(8) -0.021(8) 0.003(8)
C39 0.066(10) 0.059(10) 0.028(9) -0.020(8) -0.004(7) 0.002(8)
C39A 0.062(10) 0.073(12) 0.056(12) -0.020(9) -0.010(9) -0.013(10)
C40 0.073(11) 0.039(9) 0.060(13) -0.016(8) 0.000(9) 0.006(8)
C41 0.056(9) 0.086(13) 0.053(12) -0.032(9) 0.002(8) -0.022(11)
C42 0.056(9) 0.049(10) 0.071(14) -0.025(8) -0.028(9) 0.022(9)
C43 0.064(10) 0.041(9) 0.062(12) -0.026(8) 0.002(9) -0.001(8)
C43A 0.062(10) 0.051(10) 0.073(14) -0.013(8) -0.011(9) -0.013(10)
C44 0.042(9) 0.079(13) 0.100(18) -0.005(9) -0.013(10) -0.032(13)
C45 0.088(12) 0.049(10) 0.049(12) -0.025(9) -0.012(10) -0.003(9)
C46 0.059(9) 0.046(9) 0.051(12) -0.010(8) -0.008(8) 0.012(8)
C47 0.059(9) 0.049(9) 0.085(14) -0.030(8) 0.015(9) -0.037(10)
C48 0.037(8) 0.059(10) 0.066(13) 0.007(7) -0.000(8) -0.025(10)
C48A 0.089(12) 0.039(8) 0.050(11) -0.029(8) -0.006(9) 0.006(8)
C49 0.061(10) 0.064(12) 0.089(16) 0.009(9) -0.003(11) -0.037(12)
C50 0.051(9) 0.051(10) 0.054(12) 0.002(8) -0.013(8) 0.020(9)
C51 0.053(10) 0.066(12) 0.11(2) -0.004(9) -0.028(11) -0.013(13)
C52 0.082(12) 0.047(9) 0.047(12) 0.006(9) -0.006(9) -0.008(9)
C52A 0.068(11) 0.075(12) 0.059(13) -0.031(10) -0.010(9) -0.008(10)
C53 0.071(11) 0.063(11) 0.055(13) -0.024(9) -0.003(10) 0.000(10)
C54 0.074(11) 0.061(11) 0.048(12) -0.028(9) -0.011(9) 0.002(9)
C55 0.064(7) 0.062(10) 0.056(10) -0.012(7) -0.008(6) -0.007(7)
C56 0.066(7) 0.076(10) 0.056(11) -0.004(8) 0.001(8) -0.013(8)
C56A 0.062(8) 0.107(15) 0.062(14) -0.027(9) 0.006(8) 0.015(10)
C57 0.072(8) 0.091(11) 0.063(12) -0.022(8) -0.003(8) -0.010(8)
C58 0.086(10) 0.084(11) 0.063(13) -0.023(7) -0.012(9) 0.008(9)
C59 0.069(9) 0.087(12) 0.073(11) -0.030(9) -0.000(8) 0.015(9)
C60 0.065(7) 0.066(10) 0.052(10) -0.006(7) -0.005(6) -0.011(7)
C60A 0.081(11) 0.055(9) 0.051(12) -0.010(8) -0.028(8) 0.009(8)
C60B 0.077(10) 0.056(11) 0.078(14) 0.006(9) 0.010(10) -0.006(9)
B1 0.043(9) 0.029(8) 0.079(15) -0.011(7) -0.013(9) -0.003(9)
C1X 0.060(9) 0.053(9) 0.037(10) -0.016(8) -0.019(7) -0.004(8)
C2X 0.064(10) 0.045(9) 0.076(14) -0.025(8) -0.005(9) -0.015(9)
C3X 0.079(11) 0.049(10) 0.054(12) -0.019(9) -0.011(9) -0.012(9)
C4X 0.076(11) 0.053(10) 0.047(11) -0.019(9) -0.026(9) -0.008(9)
C5X 0.074(11) 0.047(9) 0.046(11) -0.010(9) -0.014(9) 0.006(8)
C6X 0.060(9) 0.039(8) 0.055(11) -0.017(7) -0.012(8) -0.012(8)
C7X 0.082(13) 0.071(13) 0.095(19) -0.032(11) 0.010(13) -0.013(14)
F7A 0.130(10) 0.076(7) 0.085(9) -0.056(7) 0.043(8) -0.015(7)
F7B 0.092(8) 0.111(9) 0.110(11) -0.061(7) 0.019(7) -0.055(9)
F7C 0.128(10) 0.067(7) 0.114(12) -0.047(7) -0.011(9) 0.039(7)
C8X 0.066(10) 0.048(8) 0.059(9) 0.007(7) -0.021(8) -0.004(8)
F8A 0.090(7) 0.077(7) 0.063(6) -0.003(6) -0.028(6) -0.002(5)
F8B 0.089(7) 0.048(5) 0.085(8) -0.010(5) -0.006(6) -0.011(5)
F8C 0.057(5) 0.067(6) 0.090(8) -0.014(5) -0.001(5) -0.012(6)
C9X 0.057(9) 0.032(7) 0.048(10) -0.005(7) -0.020(8) -0.003(7)
C10X 0.047(8) 0.041(8) 0.036(9) -0.008(7) -0.009(7) -0.000(7)
C11X 0.055(9) 0.044(9) 0.051(11) -0.003(7) -0.011(8) -0.004(8)
C12X 0.066(10) 0.043(8) 0.039(10) -0.013(8) -0.006(8) 0.001(7)
C13X 0.050(9) 0.053(10) 0.065(13) -0.005(8) -0.012(8) -0.023(9)
C14X 0.056(9) 0.033(8) 0.055(11) -0.021(7) -0.000(8) -0.002(8)
C15X 0.068(12) 0.078(14) 0.056(13) -0.022(10) -0.005(10) -0.009(11)
F15A 0.044(5) 0.142(11) 0.069(8) -0.020(6) -0.009(5) -0.010(8)
F15B 0.084(8) 0.122(12) 0.134(14) -0.040(8) 0.027(8) -0.000(10)
F15C 0.085(8) 0.172(13) 0.090(10) -0.066(8) 0.029(7) -0.065(10)
C16X 0.067(11) 0.086(14) 0.054(13) -0.018(11) -0.004(9) -0.030(12)
F16A 0.071(7) 0.105(10) 0.221(19) 0.006(7) -0.073(9) -0.071(12)
F16B 0.074(6) 0.112(9) 0.069(8) -0.047(6) -0.002(6) -0.027(7)
F16C 0.111(9) 0.165(13) 0.073(9) -0.100(9) 0.022(7) -0.043(9)
C17X 0.057(9) 0.030(7) 0.054(11) -0.021(7) -0.007(8) -0.011(7)
C18X 0.056(10) 0.059(11) 0.093(16) -0.029(8) -0.004(10) -0.031(11)
C19X 0.068(11) 0.071(12) 0.070(15) -0.012(10) -0.007(11) -0.032(12)
C20X 0.074(11) 0.059(11) 0.065(13) -0.039(9) 0.013(10) -0.019(10)
C21X 0.044(8) 0.070(11) 0.072(14) -0.009(8) -0.009(9) -0.030(11)
C22X 0.045(8) 0.063(10) 0.072(13) -0.028(8) 0.007(8) -0.025(10)
C23X 0.098(16) 0.088(16) 0.12(2) -0.037(14) 0.012(16) -0.055(17)
F23A 0.112(10) 0.203(16) 0.066(9) -0.070(10) 0.024(8) -0.056(11)
F23B 0.111(9) 0.120(10) 0.093(11) -0.051(8) 0.036(8) -0.026(9)
F23C 0.170(13) 0.090(9) 0.066(9) -0.014(9) 0.025(9) -0.007(7)
C24X 0.043(9) 0.079(14) 0.081(16) -0.018(9) -0.002(9) 0.001(12)
F24A 0.084(7) 0.063(7) 0.095(10) -0.009(6) -0.032(6) -0.011(7)
F24B 0.059(6) 0.082(7) 0.082(8) -0.013(5) -0.014(5) -0.035(7)
F24C 0.054(6) 0.128(10) 0.102(10) 0.013(6) -0.008(6) -0.039(9)
C25X 0.050(8) 0.044(8) 0.042(10) -0.014(7) 0.002(7) -0.007(8)
C26X 0.064(9) 0.047(9) 0.034(10) -0.020(8) 0.005(7) -0.005(8)
C27X 0.058(9) 0.041(8) 0.052(11) -0.013(7) -0.011(8) -0.009(8)
C28X 0.056(9) 0.054(10) 0.055(12) -0.022(8) -0.010(8) -0.011(9)
C29X 0.055(9) 0.029(7) 0.059(12) -0.018(7) 0.004(8) -0.000(8)
C30X 0.048(8) 0.054(9) 0.040(10) -0.001(7) -0.012(7) -0.005(8)
C31X 0.064(11) 0.066(11) 0.075(15) -0.015(10) -0.019(10) -0.035(12)
F31A 0.080(6) 0.089(7) 0.041(6) -0.038(6) -0.007(5) 0.000(6)
F31B 0.094(7) 0.086(7) 0.061(7) -0.047(6) -0.014(6) -0.016(6)
F31C 0.076(7) 0.129(10) 0.075(9) 0.002(7) -0.029(6) -0.035(8)
C32X 0.096(13) 0.047(10) 0.050(13) -0.025(10) -0.028(10) 0.003(9)
F32A 0.220(15) 0.096(9) 0.091(11) -0.112(11) -0.052(10) 0.024(8)
F32B 0.094(7) 0.071(7) 0.075(9) -0.034(6) 0.012(6) -0.006(6)
F32C 0.121(9) 0.050(6) 0.101(10) 0.027(6) 0.035(8) 0.010(6)
B2 0.032(8) 0.051(10) 0.050(12) -0.009(7) -0.015(7) -0.012(9)
C33X 0.050(8) 0.038(8) 0.046(10) -0.018(7) 0.001(7) 0.003(7)
C34X 0.042(8) 0.076(11) 0.043(11) -0.022(8) -0.001(7) -0.005(9)
C35X 0.052(10) 0.114(16) 0.047(12) -0.046(11) 0.006(9) -0.019(12)
C36X 0.032(8) 0.104(15) 0.076(15) -0.015(9) 0.001(9) -0.048(13)
C37X 0.042(8) 0.057(10) 0.049(11) -0.003(7) -0.020(7) -0.017(9)
C38X 0.037(7) 0.058(10) 0.049(11) -0.013(7) -0.004(7) -0.004(8)
C39X 0.057(11) 0.106(17) 0.077(17) -0.005(12) 0.002(11) -0.033(15)
F39A 0.088(8) 0.136(11) 0.050(8) -0.013(8) -0.006(6) 0.003(8)
F39B 0.117(10) 0.217(18) 0.049(9) 0.034(12) 0.027(8) -0.004(10)
F39C 0.28(2) 0.26(2) 0.064(11) -0.21(2) 0.038(12) -0.029(13)
C40X 0.071(11) 0.044(9) 0.066(14) -0.017(9) 0.023(10) -0.006(9)
F40A 0.040(5) 0.074(7) 0.129(11) -0.005(5) -0.004(6) -0.002(7)
F40B 0.079(7) 0.068(7) 0.087(9) -0.011(6) -0.001(6) -0.001(6)
F40C 0.096(8) 0.095(8) 0.061(8) 0.025(7) -0.025(6) -0.015(7)
C41X 0.029(6) 0.032(7) 0.070(12) -0.008(6) -0.007(7) -0.010(8)
C42X 0.045(8) 0.043(9) 0.073(13) -0.018(7) 0.002(8) -0.013(9)
C43X 0.046(8) 0.055(10) 0.055(12) -0.002(7) -0.020(8) -0.012(9)
C44X 0.045(8) 0.045(9) 0.071(13) -0.014(7) 0.009(8) -0.010(9)
C45X 0.044(8) 0.049(9) 0.047(11) 0.005(7) 0.002(7) -0.008(8)
C46X 0.035(7) 0.049(9) 0.067(12) -0.015(7) -0.004(7) -0.019(9)
C47X 0.061(10) 0.049(10) 0.061(13) -0.031(8) -0.016(9) 0.008(9)
F47A 0.099(8) 0.090(8) 0.060(8) -0.037(7) -0.010(6) -0.004(6)
F47B 0.172(13) 0.099(9) 0.115(12) -0.077(9) -0.070(10) -0.009(9)
F47C 0.078(7) 0.134(11) 0.089(10) 0.014(8) -0.049(7) -0.027(9)
C48X 0.059(10) 0.059(11) 0.068(14) -0.009(9) -0.021(10) -0.015(10)
F48A 0.094(8) 0.066(7) 0.091(10) -0.028(6) -0.040(7) 0.024(6)
F48B 0.096(9) 0.096(9) 0.111(12) -0.009(7) 0.024(8) 0.017(8)
F48C 0.277(19) 0.056(7) 0.057(9) -0.060(9) -0.038(10) -0.000(6)
C49X 0.049(8) 0.021(6) 0.052(10) -0.018(6) -0.017(7) 0.012(6)
C50X 0.054(8) 0.044(8) 0.027(9) -0.016(7) -0.013(7) 0.008(7)
C51X 0.061(9) 0.039(8) 0.044(10) -0.021(7) -0.008(8) 0.001(8)
C52X 0.081(11) 0.045(9) 0.045(11) -0.026(8) -0.006(9) -0.001(8)
C53X 0.042(8) 0.050(9) 0.056(12) -0.007(7) 0.002(7) -0.004(8)
C54X 0.056(8) 0.030(7) 0.030(9) -0.019(6) -0.001(7) 0.017(6)
C55X 0.067(12) 0.088(15) 0.076(16) -0.028(11) -0.018(11) -0.039(13)
F55A 0.098(8) 0.080(8) 0.142(13) -0.047(7) -0.021(8) -0.019(9)
F55B 0.107(9) 0.147(12) 0.054(8) -0.065(8) -0.021(7) 0.004(8)
F55C 0.054(6) 0.156(12) 0.117(11) -0.041(7) -0.000(6) -0.072(10)
C56X 0.067(10) 0.039(8) 0.043(11) -0.018(8) 0.005(8) 0.003(8)
F56A 0.094(7) 0.104(9) 0.040(7) -0.030(7) 0.010(6) 0.004(6)
F56B 0.074(6) 0.096(8) 0.095(10) -0.037(6) 0.033(6) -0.031(7)
F56C 0.111(8) 0.064(7) 0.076(9) 0.013(6) 0.036(7) -0.004(6)
C57X 0.039(7) 0.041(8) 0.051(10) -0.005(6) -0.004(7) -0.009(8)
C58X 0.051(8) 0.040(8) 0.045(10) -0.026(7) 0.013(7) -0.005(7)
C59X 0.059(9) 0.065(11) 0.057(12) -0.016(9) -0.013(8) -0.025(10)
C60X 0.062(7) 0.032(7) 0.061(11) -0.013(6) -0.009(8) -0.008(8)
C61X 0.061(7) 0.050(7) 0.063(11) -0.023(6) -0.015(8) -0.001(8)
C62X 0.055(8) 0.045(7) 0.052(11) -0.012(6) -0.005(8) -0.000(8)
C63X 0.029(7) 0.038(9) 0.112(18) -0.001(7) -0.007(9) -0.006(11)
F63A 0.051(6) 0.225(17) 0.091(10) 0.004(8) 0.002(6) -0.080(12)
F63B 0.065(6) 0.077(8) 0.130(13) 0.008(6) -0.014(7) 0.020(8)
F63C 0.047(5) 0.083(7) 0.106(10) -0.012(5) -0.008(5) -0.021(7)
C64X 0.094(12) 0.087(12) 0.063(14) -0.050(11) -0.011(11) -0.006(11)
C1Z 0.071(11) 0.067(10) 0.113(12) -0.007(10) -0.014(12) -0.023(9)
C2Z 0.117(15) 0.084(10) 0.093(12) -0.037(12) -0.011(13) -0.020(9)
C3Z 0.155(17) 0.082(10) 0.080(10) -0.038(13) 0.014(14) -0.027(10)
C4Z 0.128(15) 0.076(11) 0.088(11) -0.029(12) 0.029(13) -0.018(8)
C5Z 0.071(11) 0.101(11) 0.078(11) -0.030(11) 0.010(10) -0.028(9)
C6Z 0.063(10) 0.095(10) 0.113(11) -0.020(10) 0.007(11) -0.047(11)
C7Z 0.069(11) 0.100(13) 0.124(18) -0.028(9) -0.019(11) 0.006(12)
C8Z 0.087(12) 0.073(11) 0.118(17) -0.021(9) 0.008(10) -0.001(11)
C9Z 0.088(11) 0.098(11) 0.088(15) -0.050(10) 0.021(9) -0.025(10)
C10Z 0.089(12) 0.105(13) 0.079(14) -0.042(10) -0.005(10) -0.020(10)
C11Z 0.069(10) 0.086(11) 0.082(14) -0.024(8) 0.000(8) -0.013(10)
C12Z 0.066(9) 0.073(9) 0.100(15) -0.018(9) -0.001(9) -0.027(9)
C13Z 0.072(11) 0.124(15) 0.132(15) -0.063(10) 0.010(10) -0.055(12)
C14Z 0.083(12) 0.118(14) 0.121(14) -0.043(10) -0.016(11) -0.047(13)
C15Z 0.086(13) 0.148(17) 0.149(18) -0.070(12) 0.032(13) -0.060(13)
C16Z 0.137(19) 0.19(2) 0.121(15) -0.119(15) 0.034(14) -0.043(14)
C17Z 0.131(19) 0.162(18) 0.147(16) -0.086(13) -0.030(16) -0.009(16)
C18Z 0.065(11) 0.129(15) 0.17(2) -0.042(11) -0.025(13) -0.039(14)

loop_
_atom_type_symbol
_atom_type_description
_atom_type_scat_dispersion_real
_atom_type_scat_dispersion_imag
_atom_type_scat_source
Pd Pd -0.9988 1.0072
;
International Tables for Crystallography
(Vol. C, Tables 4.2.6.8 and 6.1.1.4)
;
Pt Pt -1.7033 8.3905
;
International Tables for Crystallography
(Vol. C, Tables 4.2.6.8 and 6.1.1.4)
;
C C 0.0033 0.0016
;
International Tables for Crystallography
(Vol. C, Tables 4.2.6.8 and 6.1.1.4)
;
H H 0.0000 0.0000
;
International Tables for Crystallography
(Vol. C, Table 6.1.1.4)
;
B B 0.0013 0.0007
;
International Tables for Crystallography
(Vol. C, Tables 4.2.6.8 and 6.1.1.4)
;
F F 0.0171 0.0103
;
International Tables for Crystallography
(Vol. C, Tables 4.2.6.8 and 6.1.1.4)
;

loop_
_geom_angle_atom_site_label_1
_geom_angle_atom_site_label_2
_geom_angle_atom_site_label_3
_geom_angle
_geom_angle_publ_flag
_geom_angle_site_symmetry_1
_geom_angle_site_symmetry_2
_geom_angle_site_symmetry_3
Pd5 Pd4 Pd3 173.20(9) yes . . .
Pd5 Pd4 C12 106.6(4) yes . . .
Pd5 Pd4 C13 74.2(5) yes . . .
Pd5 Pd4 C42 106.4(5) yes . . .
Pd5 Pd4 C43 74.9(4) yes . . .
Pd3 Pd4 C12 73.3(4) yes . . .
Pd3 Pd4 C13 107.9(5) yes . . .
Pd3 Pd4 C42 71.7(5) yes . . .
Pd3 Pd4 C43 105.3(4) yes . . .
C12 Pd4 C13 38.3(7) yes . . .
C12 Pd4 C42 142.0(7) yes . . .
C12 Pd4 C43 177.9(7) yes . . .
C13 Pd4 C42 178.3(7) yes . . .
C13 Pd4 C43 142.1(6) yes . . .
C42 Pd4 C43 37.5(6) yes . . .
Pd4 Pd5 Pt6 173.21(8) yes . . .
Pd4 Pd5 C14 69.4(4) yes . . .
Pd4 Pd5 C15 102.8(4) yes . . .
Pd4 Pd5 C44 69.5(6) yes . . .
Pd4 Pd5 C45 104.0(4) yes . . .
Pt6 Pd5 C14 112.4(4) yes . . .
Pt6 Pd5 C15 80.9(4) yes . . .
Pt6 Pd5 C44 106.4(6) yes . . .
Pt6 Pd5 C45 73.7(4) yes . . .
C14 Pd5 C15 36.4(6) yes . . .
C14 Pd5 C44 135.0(7) yes . . .
C14 Pd5 C45 172.7(6) yes . . .
C15 Pd5 C44 171.4(7) yes . . .
C15 Pd5 C45 150.8(6) yes . . .
C44 Pd5 C45 37.7(7) yes . . .
Pd2 Pd1 C5 125.0(5) yes . . .
Pd2 Pd1 C6 93.6(4) yes . . .
Pd2 Pd1 C7 58.8(4) yes . . .
Pd2 Pd1 C35 128.7(4) yes . . .
Pd2 Pd1 C36 96.1(4) yes . . .
Pd2 Pd1 C37 63.1(3) yes . . .
C5 Pd1 C6 37.8(6) yes . . .
C5 Pd1 C7 66.3(6) yes . . .
C5 Pd1 C35 102.8(6) yes . . .
C5 Pd1 C36 138.5(6) yes . . .
C5 Pd1 C37 157.3(7) yes . . .
C6 Pd1 C7 39.0(6) yes . . .
C6 Pd1 C35 137.6(6) yes . . .
C6 Pd1 C36 161.0(7) yes . . .
C6 Pd1 C37 156.6(5) yes . . .
C7 Pd1 C35 161.8(7) yes . . .
C7 Pd1 C36 154.8(5) yes . . .
C7 Pd1 C37 118.6(5) yes . . .
C35 Pd1 C36 36.6(6) yes . . .
C35 Pd1 C37 65.6(6) yes . . .
C36 Pd1 C37 37.6(6) yes . . .
Pd1 Pd2 Pd3 179.69(7) yes . . .
Pd1 Pd2 C8 81.7(4) yes . . .
Pd1 Pd2 C9 115.2(4) yes . . .
Pd1 Pd2 C38 79.2(4) yes . . .
Pd1 Pd2 C39 109.8(4) yes . . .
Pd3 Pd2 C8 98.6(4) yes . . .
Pd3 Pd2 C9 65.0(4) yes . . .
Pd3 Pd2 C38 100.5(4) yes . . .
Pd3 Pd2 C39 69.9(4) yes . . .
C8 Pd2 C9 39.3(7) yes . . .
C8 Pd2 C38 158.3(7) yes . . .
C8 Pd2 C39 165.0(7) yes . . .
C9 Pd2 C38 162.3(6) yes . . .
C9 Pd2 C39 125.8(7) yes . . .
C38 Pd2 C39 36.5(7) yes . . .
Pd4 Pd3 Pd2 171.87(8) yes . . .
Pd4 Pd3 C10 103.3(4) yes . . .
Pd4 Pd3 C11 70.7(4) yes . . .
Pd4 Pd3 C40 103.0(4) yes . . .
Pd4 Pd3 C41 71.9(4) yes . . .
Pd2 Pd3 C10 77.0(4) yes . . .
Pd2 Pd3 C11 112.1(4) yes . . .
Pd2 Pd3 C40 74.6(4) yes . . .
Pd2 Pd3 C41 108.2(4) yes . . .
C10 Pd3 C11 38.1(7) yes . . .
C10 Pd3 C40 149.1(7) yes . . .
C10 Pd3 C41 174.1(7) yes . . .
C11 Pd3 C40 172.8(6) yes . . .
C11 Pd3 C41 136.1(7) yes . . .
C40 Pd3 C41 36.7(7) yes . . .
Pd5 Pt6 Pt7 174.24(4) yes . . .
Pd5 Pt6 C16 63.4(4) yes . . .
Pd5 Pt6 C17 96.8(5) yes . . .
Pd5 Pt6 C46 68.1(4) yes . . .
Pd5 Pt6 C47 103.3(4) yes . . .
Pt7 Pt6 C16 122.2(4) yes . . .
Pt7 Pt6 C17 88.2(5) yes . . .
Pt7 Pt6 C46 107.4(4) yes . . .
Pt7 Pt6 C47 71.3(4) yes . . .
C16 Pt6 C17 37.5(7) yes . . .
C16 Pt6 C46 125.9(6) yes . . .
C16 Pt6 C47 165.9(5) yes . . .
C17 Pt6 C46 163.4(7) yes . . .
C17 Pt6 C47 156.3(7) yes . . .
C46 Pt6 C47 40.2(6) yes . . .
Pt6 Pt7 Pt8 174.77(4) yes . . .
Pt6 Pt7 C18 58.3(3) yes . . .
Pt6 Pt7 C19 86.9(5) yes . . .
Pt6 Pt7 C20 121.5(5) yes . . .
Pt6 Pt7 C48 69.9(5) yes . . .
Pt6 Pt7 C49 105.1(4) yes . . .
Pt8 Pt7 C18 125.9(3) yes . . .
Pt8 Pt7 C19 95.8(5) yes . . .
Pt8 Pt7 C20 62.2(5) yes . . .
Pt8 Pt7 C48 107.9(5) yes . . .
Pt8 Pt7 C49 71.2(4) yes . . .
C18 Pt7 C19 35.2(6) yes . . .
C18 Pt7 C20 63.8(6) yes . . .
C18 Pt7 C48 121.0(6) yes . . .
C18 Pt7 C49 161.9(6) yes . . .
C19 Pt7 C20 36.8(7) yes . . .
C19 Pt7 C48 155.6(7) yes . . .
C19 Pt7 C49 161.6(7) yes . . .
C20 Pt7 C48 158.0(7) yes . . .
C20 Pt7 C49 133.4(7) yes . . .
C48 Pt7 C49 41.2(7) yes . . .
Pt7 Pt8 C21 80.8(5) yes . . .
Pt7 Pt8 C22 114.5(4) yes . . .
Pt7 Pt8 C50 68.2(5) yes . . .
Pt7 Pt8 C51 101.5(6) yes . . .
Pt7 Pt8 C52 135.4(4) yes . . .
C21 Pt8 C22 35.4(7) yes . . .
C21 Pt8 C50 148.8(7) yes . . .
C21 Pt8 C51 164.8(9) yes . . .
C21 Pt8 C52 143.6(6) yes . . .
C22 Pt8 C50 166.4(7) yes . . .
C22 Pt8 C51 143.8(7) yes . . .
C22 Pt8 C52 108.7(6) yes . . .
C50 Pt8 C51 38.0(7) yes . . .
C50 Pt8 C52 67.2(6) yes . . .
C51 Pt8 C52 38.0(7) yes . . .
C1A C1 C1B 111.2(15) yes . . .
C1A C1 C2 109.5(19) yes . . .
C1A C1 C6 113.9(18) yes . . .
C1B C1 C2 103.5(17) yes . . .
C1B C1 C6 107.6(18) yes . . .
C2 C1 C6 110.7(16) yes . . .
C1 C2 C3 111(2) yes . . .
C2 C3 C4 112(2) yes . . .
C3 C4 C5 111.5(17) yes . . .
Pd1 C5 C4 120.5(15) yes . . .
Pd1 C5 C5A 96.7(12) yes . . .
Pd1 C5 C6 68.7(10) yes . . .
C4 C5 C5A 118.4(17) yes . . .
C4 C5 C6 121(2) yes . . .
C5A C5 C6 117.4(16) yes . . .
Pd1 C6 C1 121.3(15) yes . . .
Pd1 C6 C5 73.5(10) yes . . .
Pd1 C6 C7 74.6(9) yes . . .
C1 C6 C5 122.0(16) yes . . .
C1 C6 C7 122.1(13) yes . . .
C5 C6 C7 115.8(16) yes . . .
Pd1 C7 C6 66.4(9) yes . . .
Pd1 C7 C8 118.7(14) yes . . .
C6 C7 C8 125.2(16) yes . . .
Pd2 C8 C7 88.7(11) yes . . .
Pd2 C8 C9 74.9(11) yes . . .
C7 C8 C9 121.8(17) yes . . .
Pd2 C9 C8 65.8(10) yes . . .
Pd2 C9 C9A 106.9(10) yes . . .
Pd2 C9 C10 107.7(14) yes . . .
C8 C9 C9A 120.3(14) yes . . .
C8 C9 C10 114.6(16) yes . . .
C9A C9 C10 123.2(16) yes . . .
Pd3 C10 C9 91.4(11) yes . . .
Pd3 C10 C11 72.1(10) yes . . .
C9 C10 C11 122.8(18) yes . . .
Pd3 C11 C10 69.8(10) yes . . .
Pd3 C11 C12 101.7(14) yes . . .
C10 C11 C12 119.7(17) yes . . .
Pd4 C12 C11 100.0(11) yes . . .
Pd4 C12 C13 71.6(11) yes . . .
C11 C12 C13 125.2(18) yes . . .
Pd4 C13 C12 70.0(11) yes . . .
Pd4 C13 C13A 109.6(10) yes . . .
Pd4 C13 C14 97.3(14) yes . . .
C12 C13 C13A 120.7(16) yes . . .
C12 C13 C14 116.7(18) yes . . .
C13A C13 C14 121.8(16) yes . . .
Pd5 C14 C13 103.3(11) yes . . .
Pd5 C14 C15 67.6(10) yes . . .
C13 C14 C15 125.3(18) yes . . .
Pd5 C15 C14 76.0(11) yes . . .
Pd5 C15 C16 91.0(12) yes . . .
C14 C15 C16 123.8(18) yes . . .
Pt6 C16 C15 112.9(11) yes . . .
Pt6 C16 C17 65.5(11) yes . . .
C15 C16 C17 126.3(19) yes . . .
Pt6 C17 C16 76.9(12) yes . . .
Pt6 C17 C18 86.3(14) yes . . .
C16 C17 C18 126(2) yes . . .
Pt7 C18 C17 113.9(12) yes . . .
Pt7 C18 C18A 106.6(13) yes . . .
Pt7 C18 C19 59.6(10) yes . . .
C17 C18 C18A 119.8(16) yes . . .
C17 C18 C19 117.3(19) yes . . .
C18A C18 C19 121.2(15) yes . . .
Pt7 C19 C18 85.2(11) yes . . .
Pt7 C19 C20 77.3(13) yes . . .
C18 C19 C20 125(2) yes . . .
Pt7 C20 C19 65.9(10) yes . . .
Pt7 C20 C21 111.6(12) yes . . .
C19 C20 C21 126(2) yes . . .
Pt8 C21 C20 90.3(12) yes . . .
Pt8 C21 C22 75.6(13) yes . . .
C20 C21 C22 132(2) yes . . .
Pt8 C22 C21 69.0(10) yes . . .
Pt8 C22 C22A 104.3(12) yes . . .
Pt8 C22 C23 112.9(12) yes . . .
C21 C22 C22A 119.9(16) yes . . .
C21 C22 C23 116.0(18) yes . . .
C22A C22 C23 120.6(14) yes . . .
C22 C23 C24 123.9(18) yes . . .
C23 C24 C25 128.0(17) yes . . .
C24 C25 C26 118.2(16) yes . . .
C24 C25 C30 122.0(13) yes . . .
C26 C25 C30 119.8(15) yes . . .
C25 C26 C26A 123.1(17) yes . . .
C25 C26 C27 122.1(18) yes . . .
C26A C26 C27 114.7(14) yes . . .
C26 C27 C28 116.4(15) yes . . .
C27 C28 C29 107.6(15) yes . . .
C28 C29 C30 113.7(14) yes . . .
C25 C30 C29 112.6(12) yes . . .
C25 C30 C30A 109.3(15) yes . . .
C25 C30 C30B 108.6(14) yes . . .
C29 C30 C30A 108.6(14) yes . . .
C29 C30 C30B 107.5(15) yes . . .
C30A C30 C30B 110.3(13) yes . . .
C31A C31 C31B 108.8(16) yes . . .
C31A C31 C32 107.3(16) yes . . .
C31A C31 C36 115.8(17) yes . . .
C31B C31 C32 107.8(17) yes . . .
C31B C31 C36 105.8(16) yes . . .
C32 C31 C36 111.0(15) yes . . .
C31 C32 C33 115.8(19) yes . . .
C32 C33 C34 105.7(18) yes . . .
C33 C34 C35 116.2(15) yes . . .
Pd1 C35 C34 121.5(12) yes . . .
Pd1 C35 C35A 100.9(12) yes . . .
Pd1 C35 C36 71.7(9) yes . . .
C34 C35 C35A 110.7(13) yes . . .
C34 C35 C36 122.0(18) yes . . .
C35A C35 C36 122.1(16) yes . . .
Pd1 C36 C31 120.3(11) yes . . .
Pd1 C36 C35 71.7(11) yes . . .
Pd1 C36 C37 71.0(10) yes . . .
C31 C36 C35 119.6(16) yes . . .
C31 C36 C37 123.1(14) yes . . .
C35 C36 C37 116.7(18) yes . . .
Pd1 C37 C36 71.4(10) yes . . .
Pd1 C37 C38 116.2(11) yes . . .
C36 C37 C38 128.5(17) yes . . .
Pd2 C38 C37 93.7(12) yes . . .
Pd2 C38 C39 74.5(11) yes . . .
C37 C38 C39 126.0(17) yes . . .
Pd2 C39 C38 69.0(10) yes . . .
Pd2 C39 C39A 107.5(12) yes . . .
Pd2 C39 C40 103.7(11) yes . . .
C38 C39 C39A 125.1(13) yes . . .
C38 C39 C40 116.2(17) yes . . .
C39A C39 C40 117.5(15) yes . . .
Pd3 C40 C39 95.8(12) yes . . .
Pd3 C40 C41 72.2(11) yes . . .
C39 C40 C41 125.4(18) yes . . .
Pd3 C41 C40 71.1(11) yes . . .
Pd3 C41 C42 99.5(11) yes . . .
C40 C41 C42 119.6(18) yes . . .
Pd4 C42 C41 103.3(14) yes . . .
Pd4 C42 C43 70.7(10) yes . . .
C41 C42 C43 125.2(18) yes . . .
Pd4 C43 C42 71.8(11) yes . . .
Pd4 C43 C43A 112.1(14) yes . . .
Pd4 C43 C44 96.7(11) yes . . .
C42 C43 C43A 125.1(14) yes . . .
C42 C43 C44 117.9(17) yes . . .
C43A C43 C44 115.8(14) yes . . .
Pd5 C44 C43 104.3(15) yes . . .
Pd5 C44 C45 70.7(11) yes . . .
C43 C44 C45 127.1(19) yes . . .
Pd5 C45 C44 71.6(12) yes . . .
Pd5 C45 C46 96.1(12) yes . . .
C44 C45 C46 118.8(18) yes . . .
Pt6 C46 C45 105.2(13) yes . . .
Pt6 C46 C47 69.7(9) yes . . .
C45 C46 C47 119.5(16) yes . . .
Pt6 C47 C46 70.1(10) yes . . .
Pt6 C47 C48 98.7(11) yes . . .
C46 C47 C48 121.1(16) yes . . .
Pt7 C48 C47 101.6(13) yes . . .
Pt7 C48 C48A 111.2(10) yes . . .
Pt7 C48 C49 71.7(10) yes . . .
C47 C48 C48A 121.7(14) yes . . .
C47 C48 C49 115.4(16) yes . . .
C48A C48 C49 120.1(16) yes . . .
Pt7 C49 C48 67.1(10) yes . . .
Pt7 C49 C50 95.3(12) yes . . .
C48 C49 C50 119.3(17) yes . . .
Pt8 C50 C49 106.6(15) yes . . .
Pt8 C50 C51 65.6(12) yes . . .
C49 C50 C51 117.9(18) yes . . .
Pt8 C51 C50 76.4(13) yes . . .
Pt8 C51 C52 83.8(11) yes . . .
C50 C51 C52 124.6(18) yes . . .
Pt8 C52 C51 58.2(12) yes . . .
Pt8 C52 C52A 101.8(12) yes . . .
Pt8 C52 C53 120.1(15) yes . . .
C51 C52 C52A 116.4(15) yes . . .
C51 C52 C53 122.3(18) yes . . .
C52A C52 C53 119.4(16) yes . . .
C52 C53 C54 123(2) yes . . .
C53 C54 C55 125(2) yes . . .
C54 C55 C56 121.6(15) yes . . .
C54 C55 C60 113.5(16) yes . . .
C56 C55 C60 124.1(16) yes . . .
C55 C56 C56A 127.9(17) yes . . .
C55 C56 C57 119.8(15) yes . . .
C56A C56 C57 112.1(17) yes . . .
C56 C57 C58 112.0(16) yes . . .
C57 C58 C59 109.2(18) yes . . .
C58 C59 C60 113.9(19) yes . . .
C55 C60 C59 110.0(16) yes . . .
C55 C60 C60A 113.8(15) yes . . .
C55 C60 C60B 107.6(16) yes . . .
C59 C60 C60A 105.8(17) yes . . .
C59 C60 C60B 112.9(15) yes . . .
C60A C60 C60B 106.8(16) yes . . .
C1X B1 C9X 106.0(14) yes . . .
C1X B1 C17X 111.4(14) yes . . .
C1X B1 C25X 112.4(13) yes . . .
C9X B1 C17X 113.2(13) yes . . .
C9X B1 C25X 111.3(14) yes . . .
C17X B1 C25X 102.7(14) yes . . .
B1 C1X C2X 122.4(13) yes . . .
B1 C1X C6X 121.0(15) yes . . .
C2X C1X C6X 116.2(14) yes . . .
C1X C2X C3X 121.2(15) yes . . .
C2X C3X C4X 122.6(18) yes . . .
C2X C3X C7X 120.0(15) yes . . .
C4X C3X C7X 117.4(15) yes . . .
C3X C4X C5X 118.8(15) yes . . .
C4X C5X C6X 116.2(14) yes . . .
C4X C5X C8X 123.3(14) yes . . .
C6X C5X C8X 120.4(16) yes . . .
C1X C6X C5X 124.9(16) yes . . .
C3X C7X F7A 110.4(19) yes . . .
C3X C7X F7B 108.5(19) yes . . .
C3X C7X F7C 114.3(16) yes . . .
F7A C7X F7B 105.2(16) yes . . .
F7A C7X F7C 108(2) yes . . .
F7B C7X F7C 110(2) yes . . .
C5X C8X F8A 110.3(16) yes . . .
C5X C8X F8B 109.4(17) yes . . .
C5X C8X F8C 116.1(13) yes . . .
F8A C8X F8B 102.0(12) yes . . .
F8A C8X F8C 108.1(17) yes . . .
F8B C8X F8C 110.1(16) yes . . .
B1 C9X C10X 125.0(15) yes . . .
B1 C9X C14X 119.2(14) yes . . .
C10X C9X C14X 115.4(16) yes . . .
C9X C10X C11X 122.4(16) yes . . .
C10X C11X C12X 121.3(16) yes . . .
C10X C11X C15X 118.5(17) yes . . .
C12X C11X C15X 120.2(18) yes . . .
C11X C12X C13X 117.9(17) yes . . .
C12X C13X C14X 120.4(17) yes . . .
C12X C13X C16X 120.9(18) yes . . .
C14X C13X C16X 118.5(16) yes . . .
C9X C14X C13X 122.3(15) yes . . .
C11X C15X F15A 114.0(17) yes . . .
C11X C15X F15B 108.5(15) yes . . .
C11X C15X F15C 113.7(19) yes . . .
F15A C15X F15B 104.2(19) yes . . .
F15A C15X F15C 110.4(16) yes . . .
F15B C15X F15C 105.1(17) yes . . .
C13X C16X F16A 113.3(19) yes . . .
C13X C16X F16B 114.2(16) yes . . .
C13X C16X F16C 112.6(15) yes . . .
F16A C16X F16B 106.9(16) yes . . .
F16A C16X F16C 103.9(15) yes . . .
F16B C16X F16C 105(2) yes . . .
B1 C17X C18X 122.5(14) yes . . .
B1 C17X C22X 124.6(15) yes . . .
C18X C17X C22X 111.9(14) yes . . .
C17X C18X C19X 126.3(16) yes . . .
C18X C19X C20X 119(2) yes . . .
C18X C19X C23X 123.6(17) yes . . .
C20X C19X C23X 117.1(18) yes . . .
C19X C20X C21X 117.4(17) yes . . .
C20X C21X C22X 121.5(15) yes . . .
C20X C21X C24X 120.8(15) yes . . .
C22X C21X C24X 117.6(18) yes . . .
C17X C22X C21X 123.1(18) yes . . .
C19X C23X F23A 112(2) yes . . .
C19X C23X F23B 117(3) yes . . .
C19X C23X F23C 115.5(19) yes . . .
F23A C23X F23B 101.2(18) yes . . .
F23A C23X F23C 105(2) yes . . .
F23B C23X F23C 105(2) yes . . .
C21X C24X F24A 110.9(16) yes . . .
C21X C24X F24B 115.1(17) yes . . .
C21X C24X F24C 113.5(17) yes . . .
F24A C24X F24B 105.7(16) yes . . .
F24A C24X F24C 104.3(16) yes . . .
F24B C24X F24C 106.5(15) yes . . .
B1 C25X C26X 128.2(14) yes . . .
B1 C25X C30X 115.6(13) yes . . .
C26X C25X C30X 116.1(16) yes . . .
C25X C26X C27X 123.4(14) yes . . .
C26X C27X C28X 120.7(15) yes . . .
C26X C27X C31X 117.2(14) yes . . .
C28X C27X C31X 121.9(17) yes . . .
C27X C28X C29X 116.8(17) yes . . .
C28X C29X C30X 123.1(14) yes . . .
C28X C29X C32X 119.5(17) yes . . .
C30X C29X C32X 117.4(15) yes . . .
C25X C30X C29X 119.8(14) yes . . .
C27X C31X F31A 114.2(16) yes . . .
C27X C31X F31B 110.9(14) yes . . .
C27X C31X F31C 111.2(18) yes . . .
F31A C31X F31B 107.3(18) yes . . .
F31A C31X F31C 106.7(14) yes . . .
F31B C31X F31C 106.2(16) yes . . .
C29X C32X F32A 114.6(16) yes . . .
C29X C32X F32B 112.7(16) yes . . .
C29X C32X F32C 112.0(16) yes . . .
F32A C32X F32B 104.6(17) yes . . .
F32A C32X F32C 109.2(16) yes . . .
F32B C32X F32C 102.9(15) yes . . .
C33X B2 C41X 100.2(14) yes . . .
C33X B2 C49X 113.3(12) yes . . .
C33X B2 C57X 114.0(13) yes . . .
C41X B2 C49X 112.2(13) yes . . .
C41X B2 C57X 112.7(12) yes . . .
C49X B2 C57X 104.7(14) yes . . .
B2 C33X C34X 124.6(12) yes . . .
B2 C33X C38X 119.8(14) yes . . .
C34X C33X C38X 115.5(13) yes . . .
C33X C34X C35X 120.4(13) yes . . .
C34X C35X C36X 124.3(18) yes . . .
C34X C35X C39X 115.0(15) yes . . .
C36X C35X C39X 120.7(17) yes . . .
C35X C36X C37X 116.9(16) yes . . .
C36X C37X C38X 121.9(13) yes . . .
C36X C37X C40X 117.3(15) yes . . .
C38X C37X C40X 120.8(16) yes . . .
C33X C38X C37X 120.9(15) yes . . .
C35X C39X F39A 115.7(18) yes . . .
C35X C39X F39B 111.7(17) yes . . .
C35X C39X F39C 113(2) yes . . .
F39A C39X F39B 100(2) yes . . .
F39A C39X F39C 113.1(19) yes . . .
F39B C39X F39C 103(2) yes . . .
C37X C40X F40A 116.9(15) yes . . .
C37X C40X F40B 111.3(16) yes . . .
C37X C40X F40C 111.9(15) yes . . .
F40A C40X F40B 106.1(14) yes . . .
F40A C40X F40C 108.0(16) yes . . .
F40B C40X F40C 101.4(14) yes . . .
B2 C41X C42X 122.6(13) yes . . .
B2 C41X C46X 120.8(14) yes . . .
C42X C41X C46X 115.9(15) yes . . .
C41X C42X C43X 122.2(14) yes . . .
C42X C43X C44X 121.7(17) yes . . .
C42X C43X C47X 119.6(15) yes . . .
C44X C43X C47X 118.6(17) yes . . .
C43X C44X C45X 115.3(17) yes . . .
C44X C45X C46X 124.2(15) yes . . .
C44X C45X C48X 115.6(17) yes . . .
C46X C45X C48X 120.3(16) yes . . .
C41X C46X C45X 120.5(16) yes . . .
C43X C47X F47A 112.3(15) yes . . .
C43X C47X F47B 115.4(14) yes . . .
C43X C47X F47C 111.9(17) yes . . .
F47A C47X F47B 105.4(18) yes . . .
F47A C47X F47C 104.1(13) yes . . .
F47B C47X F47C 107.0(16) yes . . .
C45X C48X F48A 112.7(16) yes . . .
C45X C48X F48B 112.9(13) yes . . .
C45X C48X F48C 115.3(18) yes . . .
F48A C48X F48B 102.9(17) yes . . .
F48A C48X F48C 107.9(14) yes . . .
F48B C48X F48C 104.0(18) yes . . .
B2 C49X C50X 118.3(13) yes . . .
B2 C49X C54X 123.9(13) yes . . .
C50X C49X C54X 117.7(15) yes . . .
C49X C50X C51X 120.4(14) yes . . .
C50X C51X C52X 121.0(17) yes . . .
C50X C51X C55X 118.6(16) yes . . .
C52X C51X C55X 120.4(18) yes . . .
C51X C52X C53X 120.5(18) yes . . .
C52X C53X C54X 118.8(15) yes . . .
C52X C53X C56X 120.4(17) yes . . .
C54X C53X C56X 120.7(15) yes . . .
C49X C54X C53X 121.4(15) yes . . .
C51X C55X F55A 112.5(14) yes . . .
C51X C55X F55B 113.2(17) yes . . .
C51X C55X F55C 114(2) yes . . .
F55A C55X F55B 105(2) yes . . .
F55A C55X F55C 105.5(18) yes . . .
F55B C55X F55C 105.6(14) yes . . .
C53X C56X F56A 115.0(14) yes . . .
C53X C56X F56B 112.8(16) yes . . .
C53X C56X F56C 112.3(13) yes . . .
F56A C56X F56B 104.9(14) yes . . .
F56A C56X F56C 105.3(15) yes . . .
F56B C56X F56C 105.7(13) yes . . .
B2 C57X C58X 124.5(13) yes . . .
B2 C57X C62X 119.9(12) yes . . .
C58X C57X C62X 114.6(13) yes . . .
C57X C58X C59X 122.3(15) yes . . .
C58X C59X C60X 122.3(14) yes . . .
C58X C59X C63X 118.8(16) yes . . .
C60X C59X C63X 118.8(14) yes . . .
C59X C60X C61X 116.2(14) yes . . .
C60X C61X C62X 121.3(17) yes . . .
C60X C61X C64X 118.1(14) yes . . .
C62X C61X C64X 120.6(15) yes . . .
C57X C62X C61X 123.4(14) yes . . .
C59X C63X F63A 117.6(18) yes . . .
C59X C63X F63B 110.9(14) yes . . .
C59X C63X F63C 110.8(15) yes . . .
F63A C63X F63B 111.3(15) yes . . .
F63A C63X F63C 105.6(15) yes . . .
F63B C63X F63C 98.8(16) yes . . .
C61X C64X F64A 115(2) yes . . .
C61X C64X F64B 113(2) yes . . .
C61X C64X F64C 110(2) yes . . .
C61X C64X F64D 107(2) yes . . .
C61X C64X F64E 109(2) yes . . .
C61X C64X F64F 119(4) yes . . .
F64A C64X F64B 113(2) yes . . .
F64A C64X F64C 104(2) yes . . .
F64B C64X F64C 99(2) yes . . .
F64D C64X F64E 92(3) yes . . .
F64D C64X F64F 112(3) yes . . .
F64E C64X F64F 115(4) yes . . .
C2Z C1Z C6Z 120.0(7) yes . . .
C1Z C2Z C3Z 120.0(9) yes . . .
C2Z C3Z C4Z 120.0(10) yes . . .
C3Z C4Z C5Z 120.0(7) yes . . .
C4Z C5Z C6Z 120.0(9) yes . . .
C1Z C6Z C5Z 120.0(9) yes . . .
C8Z C7Z C12Z 120.0(8) yes . . .
C7Z C8Z C9Z 120.0(6) yes . . .
C8Z C9Z C10Z 120.0(8) yes . . .
C9Z C10Z C11Z 120.0(7) yes . . .
C10Z C11Z C12Z 120.0(6) yes . . .
C7Z C12Z C11Z 120.0(8) yes . . .
C14Z C13Z C18Z 120.0(10) yes . . .
C13Z C14Z C15Z 120.0(8) yes . . .
C14Z C15Z C16Z 120.0(8) yes . . .
C15Z C16Z C17Z 120.0(11) yes . . .
C16Z C17Z C18Z 120.0(8) yes . . .
C13Z C18Z C17Z 120.0(8) yes . . .
C1 C1A H1A 109.482 no . . .
C1 C1A H1B 109.479 no . . .
C1 C1A H1C 109.477 no . . .
H1A C1A H1B 109.468 no . . .
H1A C1A H1C 109.448 no . . .
H1B C1A H1C 109.474 no . . .
C1 C1B H1D 109.467 no . . .
C1 C1B H1E 109.471 no . . .
C1 C1B H1F 109.471 no . . .
H1D C1B H1E 109.455 no . . .
H1D C1B H1F 109.484 no . . .
H1E C1B H1F 109.478 no . . .
C1 C2 H2A 109.495 no . . .
C1 C2 H2B 109.492 no . . .
H2A C2 H2B 108.082 no . . .
H2A C2 C3 109.503 no . . .
H2B C2 C3 109.501 no . . .
C2 C3 H3A 109.257 no . . .
C2 C3 H3B 109.256 no . . .
H3A C3 H3B 107.914 no . . .
H3A C3 C4 109.250 no . . .
H3B C3 C4 109.254 no . . .
C3 C4 H4A 109.332 no . . .
C3 C4 H4B 109.333 no . . .
H4A C4 H4B 107.973 no . . .
H4A C4 C5 109.335 no . . .
H4B C4 C5 109.345 no . . .
C5 C5A H5A 109.472 no . . .
C5 C5A H5B 109.469 no . . .
C5 C5A H5C 109.471 no . . .
H5A C5A H5B 109.469 no . . .
H5A C5A H5C 109.464 no . . .
H5B C5A H5C 109.483 no . . .
Pd1 C7 H7 85.075 no . . .
C6 C7 H7 117.401 no . . .
H7 C7 C8 117.387 no . . .
Pd2 C8 H8 106.903 no . . .
C7 C8 H8 119.088 no . . .
H8 C8 C9 119.076 no . . .
C9 C9A H9A 109.477 no . . .
C9 C9A H9B 109.469 no . . .
C9 C9A H9C 109.485 no . . .
H9A C9A H9B 109.471 no . . .
H9A C9A H9C 109.463 no . . .
H9B C9A H9C 109.462 no . . .
Pd3 C10 H10 107.208 no . . .
C9 C10 H10 118.621 no . . .
H10 C10 C11 118.619 no . . .
Pd3 C11 H11 98.140 no . . .
C10 C11 H11 120.130 no . . .
H11 C11 C12 120.130 no . . .
Pd4 C12 H12 98.880 no . . .
C11 C12 H12 117.407 no . . .
H12 C12 C13 117.427 no . . .
C13 C13A H13A 109.465 no . . .
C13 C13A H13B 109.462 no . . .
C13 C13A H13C 109.477 no . . .
H13A C13A H13B 109.477 no . . .
H13A C13A H13C 109.470 no . . .
H13B C13A H13C 109.477 no . . .
Pd5 C14 H14 99.553 no . . .
C13 C14 H14 117.332 no . . .
H14 C14 C15 117.328 no . . .
Pd5 C15 H15 103.849 no . . .
C14 C15 H15 118.075 no . . .
H15 C15 C16 118.099 no . . .
Pt6 C16 H16 91.601 no . . .
C15 C16 H16 116.840 no . . .
H16 C16 C17 116.822 no . . .
Pt6 C17 H17 108.632 no . . .
C16 C17 H17 116.994 no . . .
C18 C17 H17 116.998 no . . .
C18 C18A H18A 109.473 no . . .
C18 C18A H18B 109.464 no . . .
C18 C18A H18C 109.469 no . . .
H18A C18A H18B 109.486 no . . .
H18A C18A H18C 109.482 no . . .
H18B C18A H18C 109.455 no . . .
Pt7 C19 H19 109.304 no . . .
C18 C19 H19 117.348 no . . .
H19 C19 C20 117.343 no . . .
Pt7 C20 H20 92.598 no . . .
C19 C20 H20 116.934 no . . .
H20 C20 C21 116.939 no . . .
Pt8 C21 H21 107.414 no . . .
C20 C21 H21 113.893 no . . .
H21 C21 C22 113.872 no . . .
C22 C22A H22A 109.470 no . . .
C22 C22A H22B 109.468 no . . .
C22 C22A H22C 109.472 no . . .
H22A C22A H22B 109.474 no . . .
H22A C22A H22C 109.468 no . . .
H22B C22A H22C 109.475 no . . .
C22 C23 H23 118.052 no . . .
H23 C23 C24 118.065 no . . .
C23 C24 H24 116.004 no . . .
H24 C24 C25 116.009 no . . .
C26 C26A H26A 109.473 no . . .
C26 C26A H26B 109.476 no . . .
C26 C26A H26C 109.475 no . . .
H26A C26A H26B 109.471 no . . .
H26A C26A H26C 109.472 no . . .
H26B C26A H26C 109.461 no . . .
C26 C27 H27A 108.189 no . . .
C26 C27 H27B 108.184 no . . .
H27A C27 H27B 107.337 no . . .
H27A C27 C28 108.175 no . . .
H27B C27 C28 108.173 no . . .
C27 C28 H28A 110.183 no . . .
C27 C28 H28B 110.193 no . . .
H28A C28 H28B 108.494 no . . .
H28A C28 C29 110.181 no . . .
H28B C28 C29 110.177 no . . .
C28 C29 H29A 108.830 no . . .
C28 C29 H29B 108.837 no . . .
H29A C29 H29B 107.694 no . . .
H29A C29 C30 108.829 no . . .
H29B C29 C30 108.826 no . . .
C30 C30A H30A 109.474 no . . .
C30 C30A H30B 109.481 no . . .
C30 C30A H30C 109.479 no . . .
H30A C30A H30B 109.456 no . . .
H30A C30A H30C 109.464 no . . .
H30B C30A H30C 109.473 no . . .
C30 C30B H30D 109.480 no . . .
C30 C30B H30E 109.475 no . . .
C30 C30B H30F 109.477 no . . .
H30D C30B H30E 109.462 no . . .
H30D C30B H30F 109.469 no . . .
H30E C30B H30F 109.465 no . . .
C31 C31A H31A 109.472 no . . .
C31 C31A H31B 109.466 no . . .
C31 C31A H31C 109.456 no . . .
H31A C31A H31B 109.488 no . . .
H31A C31A H31C 109.470 no . . .
H31B C31A H31C 109.475 no . . .
C31 C31B H31D 109.474 no . . .
C31 C31B H31E 109.482 no . . .
C31 C31B H31F 109.467 no . . .
H31D C31B H31E 109.469 no . . .
H31D C31B H31F 109.467 no . . .
H31E C31B H31F 109.470 no . . .
C31 C32 H32A 108.327 no . . .
C31 C32 H32B 108.324 no . . .
H32A C32 H32B 107.424 no . . .
H32A C32 C33 108.348 no . . .
H32B C32 C33 108.330 no . . .
C32 C33 H33A 110.616 no . . .
C32 C33 H33B 110.614 no . . .
H33A C33 H33B 108.738 no . . .
H33A C33 C34 110.596 no . . .
H33B C33 C34 110.614 no . . .
C33 C34 H34A 108.236 no . . .
C33 C34 H34B 108.252 no . . .
H34A C34 H34B 107.374 no . . .
H34A C34 C35 108.236 no . . .
H34B C34 C35 108.237 no . . .
C35 C35A H35A 109.474 no . . .
C35 C35A H35B 109.477 no . . .
C35 C35A H35C 109.469 no . . .
H35A C35A H35B 109.473 no . . .
H35A C35A H35C 109.459 no . . .
H35B C35A H35C 109.475 no . . .
Pd1 C37 H37 81.872 no . . .
C36 C37 H37 115.732 no . . .
H37 C37 C38 115.721 no . . .
Pd2 C38 H38 102.938 no . . .
C37 C38 H38 116.977 no . . .
H38 C38 C39 116.981 no . . .
C39 C39A H39A 109.484 no . . .
C39 C39A H39B 109.473 no . . .
C39 C39A H39C 109.474 no . . .
H39A C39A H39B 109.463 no . . .
H39A C39A H39C 109.477 no . . .
H39B C39A H39C 109.457 no . . .
Pd3 C40 H40 102.881 no . . .
C39 C40 H40 117.324 no . . .
H40 C40 C41 117.322 no . . .
Pd3 C41 H41 99.080 no . . .
C40 C41 H41 120.183 no . . .
H41 C41 C42 120.175 no . . .
Pd4 C42 H42 96.267 no . . .
C41 C42 H42 117.386 no . . .
H42 C42 C43 117.374 no . . .
C43 C43A H43A 109.463 no . . .
C43 C43A H43B 109.467 no . . .
C43 C43A H43C 109.469 no . . .
H43A C43A H43B 109.480 no . . .
H43A C43A H43C 109.471 no . . .
H43B C43A H43C 109.478 no . . .
Pd5 C44 H44 95.453 no . . .
C43 C44 H44 116.467 no . . .
H44 C44 C45 116.477 no . . .
Pd5 C45 H45 101.844 no . . .
C44 C45 H45 120.575 no . . .
H45 C45 C46 120.577 no . . .
Pt6 C46 H46 94.795 no . . .
C45 C46 H46 120.263 no . . .
H46 C46 C47 120.265 no . . .
Pt6 C47 H47 101.089 no . . .
C46 C47 H47 119.443 no . . .
H47 C47 C48 119.451 no . . .
C48 C48A H48A 109.458 no . . .
C48 C48A H78B 109.474 no . . .
C48 C48A H48C 109.471 no . . .
H48A C48A H78B 109.475 no . . .
H48A C48A H48C 109.470 no . . .
H78B C48A H48C 109.478 no . . .
Pt7 C49 H49 106.969 no . . .
C48 C49 H49 120.335 no . . .
H49 C49 C50 120.357 no . . .
Pt8 C50 H50 97.136 no . . .
C49 C50 H50 121.077 no . . .
H50 C50 C51 121.062 no . . .
Pt8 C51 H51 111.668 no . . .
C50 C51 H51 117.692 no . . .
H51 C51 C52 117.679 no . . .
C52 C52A H52A 109.472 no . . .
C52 C52A H52B 109.478 no . . .
C52 C52A H52C 109.472 no . . .
H52A C52A H52B 109.469 no . . .
H52A C52A H52C 109.459 no . . .
H52B C52A H52C 109.476 no . . .
C52 C53 H53 118.324 no . . .
H53 C53 C54 118.324 no . . .
C53 C54 H54 117.568 no . . .
H54 C54 C55 117.547 no . . .
C56 C56A H56A 109.473 no . . .
C56 C56A H56B 109.471 no . . .
C56 C56A H56C 109.474 no . . .
H56A C56A H56B 109.466 no . . .
H56A C56A H56C 109.473 no . . .
H56B C56A H56C 109.471 no . . .
C56 C57 H57A 109.197 no . . .
C56 C57 H57B 109.207 no . . .
H57A C57 H57B 107.894 no . . .
H57A C57 C58 109.198 no . . .
H57B C57 C58 109.206 no . . .
C57 C58 H58A 109.844 no . . .
C57 C58 H58B 109.842 no . . .
H58A C58 H58B 108.274 no . . .
H58A C58 C59 109.853 no . . .
H58B C58 C59 109.836 no . . .
C58 C59 H59A 108.793 no . . .
C58 C59 H59B 108.797 no . . .
H59A C59 H59B 107.662 no . . .
H59A C59 C60 108.779 no . . .
H59B C59 C60 108.773 no . . .
C60 C60A H60A 109.462 no . . .
C60 C60A H60B 109.464 no . . .
C60 C60A H60C 109.462 no . . .
H60A C60A H60B 109.464 no . . .
H60A C60A H60C 109.488 no . . .
H60B C60A H60C 109.488 no . . .
C60 C60B H60D 109.468 no . . .
C60 C60B H60E 109.466 no . . .
C60 C60B H60F 109.470 no . . .
H60D C60B H60E 109.479 no . . .
H60D C60B H60F 109.475 no . . .
H60E C60B H60F 109.470 no . . .
C1X C2X H2X 119.393 no . . .
H2X C2X C3X 119.389 no . . .
C3X C4X H4X 120.602 no . . .
H4X C4X C5X 120.616 no . . .
C1X C6X H6X 117.553 no . . .
C5X C6X H6X 117.549 no . . .
C9X C10X H10X 118.781 no . . .
H10X C10X C11X 118.786 no . . .
C11X C12X H12X 121.032 no . . .
H12X C12X C13X 121.018 no . . .
C9X C14X H14X 118.833 no . . .
C13X C14X H14X 118.827 no . . .
C17X C18X H18X 116.873 no . . .
H18X C18X C19X 116.861 no . . .
C19X C20X H20X 121.289 no . . .
H20X C20X C21X 121.281 no . . .
C17X C22X H22X 118.430 no . . .
C21X C22X H22X 118.425 no . . .
C25X C26X H26X 118.325 no . . .
H26X C26X C27X 118.322 no . . .
C27X C28X H28X 121.593 no . . .
H28X C28X C29X 121.587 no . . .
C25X C30X H30X 120.101 no . . .
C29X C30X H30X 120.091 no . . .
C33X C34X H34X 119.810 no . . .
H34X C34X C35X 119.818 no . . .
C35X C36X H36X 121.562 no . . .
H36X C36X C37X 121.552 no . . .
C33X C38X H38X 119.539 no . . .
C37X C38X H38X 119.521 no . . .
C41X C42X H42X 118.880 no . . .
H42X C42X C43X 118.906 no . . .
C43X C44X H44X 122.332 no . . .
H44X C44X C45X 122.335 no . . .
C41X C46X H46X 119.719 no . . .
C45X C46X H46X 119.736 no . . .
C49X C50X H50X 119.822 no . . .
H50X C50X C51X 119.815 no . . .
C51X C52X H52X 119.746 no . . .
H52X C52X C53X 119.715 no . . .
C49X C54X H54X 119.288 no . . .
C53X C54X H54X 119.264 no . . .
C57X C58X H58X 118.851 no . . .
H58X C58X C59X 118.849 no . . .
C59X C60X H60X 121.919 no . . .
H60X C60X C61X 121.921 no . . .
C57X C62X H62X 118.319 no . . .
C61X C62X H62X 118.297 no . . .
H1Z C1Z C2Z 120.006 no . . .
H1Z C1Z C6Z 119.993 no . . .
C1Z C2Z H2Z 120.005 no . . .
H2Z C2Z C3Z 119.990 no . . .
C2Z C3Z H3Z 119.997 no . . .
H3Z C3Z C4Z 120.006 no . . .
C3Z C4Z H4Z 120.015 no . . .
H4Z C4Z C5Z 119.986 no . . .
C4Z C5Z H5Z 119.993 no . . .
H5Z C5Z C6Z 120.007 no . . .
C1Z C6Z H6Z 119.993 no . . .
C5Z C6Z H6Z 120.010 no . . .
H7Z C7Z C8Z 120.005 no . . .
H7Z C7Z C12Z 119.993 no . . .
C7Z C8Z H8Z 120.007 no . . .
H8Z C8Z C9Z 119.995 no . . .
C8Z C9Z H9Z 120.002 no . . .
H9Z C9Z C10Z 119.992 no . . .
C9Z C10Z H10Z 120.001 no . . .
H10Z C10Z C11Z 120.007 no . . .
C10Z C11Z H11Z 119.988 no . . .
H11Z C11Z C12Z 120.010 no . . .
C7Z C12Z H12Z 120.003 no . . .
C11Z C12Z H12Z 119.997 no . . .
H13Z C13Z C14Z 119.995 no . . .
H13Z C13Z C18Z 120.009 no . . .
C13Z C14Z H14Z 119.998 no . . .
H14Z C14Z C15Z 120.002 no . . .
C14Z C15Z H15Z 119.998 no . . .
H15Z C15Z C16Z 119.994 no . . .
C15Z C16Z H16Z 120.007 no . . .
H16Z C16Z C17Z 120.002 no . . .
C16Z C17Z H17Z 120.003 no . . .
H17Z C17Z C18Z 119.989 no . . .
C13Z C18Z H18Z 119.997 no . . .
C17Z C18Z H18Z 120.005 no . . .

loop_
_geom_bond_atom_site_label_1
_geom_bond_atom_site_label_2
_geom_bond_distance
_geom_bond_publ_flag
_geom_bond_site_symmetry_1
_geom_bond_site_symmetry_2
Pd4 Pd5 2.6381(16) yes . .
Pd4 Pd3 2.6290(16) yes . .
Pd4 C12 2.20(2) yes . .
Pd4 C13 2.22(2) yes . .
Pd4 C42 2.181(18) yes . .
Pd4 C43 2.166(19) yes . .
Pd5 Pt6 2.6569(13) yes . .
Pd5 C14 2.257(18) yes . .
Pd5 C15 2.151(18) yes . .
Pd5 C44 2.19(2) yes . .
Pd5 C45 2.18(2) yes . .
Pd1 Pd2 2.7305(17) yes . .
Pd1 C5 2.306(19) yes . .
Pd1 C6 2.240(18) yes . .
Pd1 C7 2.357(16) yes . .
Pd1 C35 2.257(16) yes . .
Pd1 C36 2.258(19) yes . .
Pd1 C37 2.253(17) yes . .
Pd2 Pd3 2.6348(17) yes . .
Pd2 C8 2.16(2) yes . .
Pd2 C9 2.283(18) yes . .
Pd2 C38 2.145(18) yes . .
Pd2 C39 2.215(17) yes . .
Pd3 C10 2.213(19) yes . .
Pd3 C11 2.243(19) yes . .
Pd3 C40 2.214(18) yes . .
Pd3 C41 2.228(19) yes . .
Pt6 Pt7 2.6612(9) yes . .
Pt6 C16 2.279(18) yes . .
Pt6 C17 2.13(2) yes . .
Pt6 C46 2.190(17) yes . .
Pt6 C47 2.19(2) yes . .
Pt7 Pt8 2.6864(10) yes . .
Pt7 C18 2.479(18) yes . .
Pt7 C19 2.15(2) yes . .
Pt7 C20 2.292(16) yes . .
Pt7 C48 2.177(18) yes . .
Pt7 C49 2.24(2) yes . .
Pt8 C21 2.13(2) yes . .
Pt8 C22 2.208(15) yes . .
Pt8 C50 2.162(17) yes . .
Pt8 C51 2.03(2) yes . .
Pt8 C52 2.37(2) yes . .
C1 C1A 1.48(3) yes . .
C1 C1B 1.58(3) yes . .
C1 C2 1.58(3) yes . .
C1 C6 1.51(3) yes . .
C2 C3 1.51(3) yes . .
C3 C4 1.49(4) yes . .
C4 C5 1.52(3) yes . .
C5 C5A 1.61(4) yes . .
C5 C6 1.47(2) yes . .
C6 C7 1.54(2) yes . .
C7 C8 1.35(2) yes . .
C8 C9 1.50(2) yes . .
C9 C9A 1.51(3) yes . .
C9 C10 1.43(2) yes . .
C10 C11 1.45(3) yes . .
C11 C12 1.45(2) yes . .
C12 C13 1.45(3) yes . .
C13 C13A 1.53(3) yes . .
C13 C14 1.45(2) yes . .
C14 C15 1.38(2) yes . .
C15 C16 1.45(2) yes . .
C16 C17 1.43(2) yes . .
C17 C18 1.47(3) yes . .
C18 C18A 1.46(3) yes . .
C18 C19 1.43(2) yes . .
C19 C20 1.41(3) yes . .
C20 C21 1.47(3) yes . .
C21 C22 1.32(3) yes . .
C22 C22A 1.53(3) yes . .
C22 C23 1.46(2) yes . .
C23 C24 1.39(2) yes . .
C24 C25 1.46(2) yes . .
C25 C26 1.40(2) yes . .
C25 C30 1.54(2) yes . .
C26 C26A 1.50(3) yes . .
C26 C27 1.45(3) yes . .
C27 C28 1.50(3) yes . .
C28 C29 1.51(2) yes . .
C29 C30 1.51(2) yes . .
C30 C30A 1.57(2) yes . .
C30 C30B 1.56(3) yes . .
C31 C31A 1.55(2) yes . .
C31 C31B 1.56(3) yes . .
C31 C32 1.55(3) yes . .
C31 C36 1.53(3) yes . .
C32 C33 1.49(3) yes . .
C33 C34 1.51(3) yes . .
C34 C35 1.51(3) yes . .
C35 C35A 1.56(3) yes . .
C35 C36 1.42(2) yes . .
C36 C37 1.45(2) yes . .
C37 C38 1.41(2) yes . .
C38 C39 1.37(2) yes . .
C39 C39A 1.53(3) yes . .
C39 C40 1.50(2) yes . .
C40 C41 1.40(3) yes . .
C41 C42 1.43(2) yes . .
C42 C43 1.40(2) yes . .
C43 C43A 1.52(3) yes . .
C43 C44 1.50(2) yes . .
C44 C45 1.41(3) yes . .
C45 C46 1.45(3) yes . .
C46 C47 1.50(2) yes . .
C47 C48 1.45(2) yes . .
C48 C48A 1.50(3) yes . .
C48 C49 1.56(3) yes . .
C49 C50 1.40(3) yes . .
C50 C51 1.37(3) yes . .
C51 C52 1.47(3) yes . .
C52 C52A 1.54(3) yes . .
C52 C53 1.45(3) yes . .
C53 C54 1.29(3) yes . .
C54 C55 1.52(3) yes . .
C55 C56 1.31(3) yes . .
C55 C60 1.55(2) yes . .
C56 C56A 1.47(2) yes . .
C56 C57 1.58(3) yes . .
C57 C58 1.52(2) yes . .
C58 C59 1.46(4) yes . .
C59 C60 1.52(3) yes . .
C60 C60A 1.51(3) yes . .
C60 C60B 1.58(3) yes . .
B1 C1X 1.63(2) yes . .
B1 C9X 1.63(3) yes . .
B1 C17X 1.63(2) yes . .
B1 C25X 1.66(3) yes . .
C1X C2X 1.40(3) yes . .
C1X C6X 1.36(2) yes . .
C2X C3X 1.37(2) yes . .
C3X C4X 1.35(2) yes . .
C3X C7X 1.54(3) yes . .
C4X C5X 1.44(3) yes . .
C5X C6X 1.41(2) yes . .
C5X C8X 1.50(2) yes . .
C7X F7A 1.34(3) yes . .
C7X F7B 1.37(3) yes . .
C7X F7C 1.31(2) yes . .
C8X F8A 1.36(2) yes . .
C8X F8B 1.35(2) yes . .
C8X F8C 1.27(2) yes . .
C9X C10X 1.38(2) yes . .
C9X C14X 1.43(2) yes . .
C10X C11X 1.40(3) yes . .
C11X C12X 1.39(3) yes . .
C11X C15X 1.50(3) yes . .
C12X C13X 1.39(2) yes . .
C13X C14X 1.39(3) yes . .
C13X C16X 1.49(3) yes . .
C15X F15A 1.28(2) yes . .
C15X F15B 1.33(3) yes . .
C15X F15C 1.29(3) yes . .
C16X F16A 1.34(2) yes . .
C16X F16B 1.29(3) yes . .
C16X F16C 1.31(3) yes . .
C17X C18X 1.39(3) yes . .
C17X C22X 1.412(19) yes . .
C18X C19X 1.41(3) yes . .
C19X C20X 1.34(2) yes . .
C19X C23X 1.42(4) yes . .
C20X C21X 1.43(3) yes . .
C21X C22X 1.37(2) yes . .
C21X C24X 1.51(2) yes . .
C23X F23A 1.38(3) yes . .
C23X F23B 1.33(3) yes . .
C23X F23C 1.34(3) yes . .
C24X F24A 1.37(3) yes . .
C24X F24B 1.33(3) yes . .
C24X F24C 1.35(2) yes . .
C25X C26X 1.37(2) yes . .
C25X C30X 1.44(2) yes . .
C26X C27X 1.39(3) yes . .
C27X C28X 1.41(2) yes . .
C27X C31X 1.50(3) yes . .
C28X C29X 1.37(2) yes . .
C29X C30X 1.40(3) yes . .
C29X C32X 1.52(2) yes . .
C31X F31A 1.31(2) yes . .
C31X F31B 1.37(3) yes . .
C31X F31C 1.32(2) yes . .
C32X F32A 1.33(3) yes . .
C32X F32B 1.33(3) yes . .
C32X F32C 1.35(2) yes . .
B2 C33X 1.61(2) yes . .
B2 C41X 1.66(3) yes . .
B2 C49X 1.65(3) yes . .
B2 C57X 1.65(2) yes . .
C33X C34X 1.42(2) yes . .
C33X C38X 1.444(18) yes . .
C34X C35X 1.38(2) yes . .
C35X C36X 1.34(2) yes . .
C35X C39X 1.54(3) yes . .
C36X C37X 1.41(3) yes . .
C37X C38X 1.37(2) yes . .
C37X C40X 1.48(2) yes . .
C39X F39A 1.27(3) yes . .
C39X F39B 1.35(3) yes . .
C39X F39C 1.25(4) yes . .
C40X F40A 1.29(2) yes . .
C40X F40B 1.36(2) yes . .
C40X F40C 1.34(3) yes . .
C41X C42X 1.39(3) yes . .
C41X C46X 1.42(2) yes . .
C42X C43X 1.39(3) yes . .
C43X C44X 1.40(2) yes . .
C43X C47X 1.52(3) yes . .
C44X C45X 1.38(3) yes . .
C45X C46X 1.36(3) yes . .
C45X C48X 1.53(2) yes . .
C47X F47A 1.34(2) yes . .
C47X F47B 1.27(3) yes . .
C47X F47C 1.346(19) yes . .
C48X F48A 1.32(2) yes . .
C48X F48B 1.33(2) yes . .
C48X F48C 1.28(3) yes . .
C49X C50X 1.41(2) yes . .
C49X C54X 1.38(2) yes . .
C50X C51X 1.38(2) yes . .
C51X C52X 1.36(2) yes . .
C51X C55X 1.49(3) yes . .
C52X C53X 1.38(3) yes . .
C53X C54X 1.41(3) yes . .
C53X C56X 1.49(2) yes . .
C55X F55A 1.34(3) yes . .
C55X F55B 1.33(2) yes . .
C55X F55C 1.30(2) yes . .
C56X F56A 1.30(2) yes . .
C56X F56B 1.35(2) yes . .
C56X F56C 1.342(17) yes . .
C57X C58X 1.404(18) yes . .
C57X C62X 1.37(2) yes . .
C58X C59X 1.37(2) yes . .
C59X C60X 1.35(3) yes . .
C59X C63X 1.51(2) yes . .
C60X C61X 1.41(2) yes . .
C61X C62X 1.36(2) yes . .
C61X C64X 1.54(3) yes . .
C63X F63A 1.24(3) yes . .
C63X F63B 1.36(2) yes . .
C63X F63C 1.37(2) yes . .
C64X F64A 1.24(4) yes . .
C64X F64B 1.35(3) yes . .
C64X F64C 1.36(3) yes . .
C64X F64D 1.44(4) yes . .
C64X F64E 1.34(4) yes . .
C64X F64F 1.11(6) yes . .
C1Z C2Z 1.390(14) yes . .
C1Z C6Z 1.390(13) yes . .
C2Z C3Z 1.390(10) yes . .
C3Z C4Z 1.390(15) yes . .
C4Z C5Z 1.390(15) yes . .
C5Z C6Z 1.390(9) yes . .
C7Z C8Z 1.390(13) yes . .
C7Z C12Z 1.390(9) yes . .
C8Z C9Z 1.390(12) yes . .
C9Z C10Z 1.390(9) yes . .
C10Z C11Z 1.390(11) yes . .
C11Z C12Z 1.390(10) yes . .
C13Z C14Z 1.390(13) yes . .
C13Z C18Z 1.390(12) yes . .
C14Z C15Z 1.390(17) yes . .
C15Z C16Z 1.390(13) yes . .
C16Z C17Z 1.390(12) yes . .
C17Z C18Z 1.390(16) yes . .
C1A H1A 0.980 no . .
C1A H1B 0.980 no . .
C1A H1C 0.980 no . .
C1B H1D 0.980 no . .
C1B H1E 0.980 no . .
C1B H1F 0.980 no . .
C2 H2A 0.990 no . .
C2 H2B 0.990 no . .
C3 H3A 0.990 no . .
C3 H3B 0.990 no . .
C4 H4A 0.990 no . .
C4 H4B 0.990 no . .
C5A H5A 0.980 no . .
C5A H5B 0.980 no . .
C5A H5C 0.980 no . .
C7 H7 0.950 no . .
C8 H8 0.950 no . .
C9A H9A 0.980 no . .
C9A H9B 0.980 no . .
C9A H9C 0.980 no . .
C10 H10 0.950 no . .
C11 H11 0.950 no . .
C12 H12 0.950 no . .
C13A H13A 0.980 no . .
C13A H13B 0.980 no . .
C13A H13C 0.980 no . .
C14 H14 0.950 no . .
C15 H15 0.950 no . .
C16 H16 0.950 no . .
C17 H17 0.950 no . .
C18A H18A 0.980 no . .
C18A H18B 0.980 no . .
C18A H18C 0.980 no . .
C19 H19 0.950 no . .
C20 H20 0.950 no . .
C21 H21 0.950 no . .
C22A H22A 0.980 no . .
C22A H22B 0.980 no . .
C22A H22C 0.980 no . .
C23 H23 0.950 no . .
C24 H24 0.950 no . .
C26A H26A 0.980 no . .
C26A H26B 0.980 no . .
C26A H26C 0.980 no . .
C27 H27A 0.990 no . .
C27 H27B 0.990 no . .
C28 H28A 0.990 no . .
C28 H28B 0.990 no . .
C29 H29A 0.990 no . .
C29 H29B 0.990 no . .
C30A H30A 0.980 no . .
C30A H30B 0.980 no . .
C30A H30C 0.980 no . .
C30B H30D 0.980 no . .
C30B H30E 0.980 no . .
C30B H30F 0.980 no . .
C31A H31A 0.980 no . .
C31A H31B 0.980 no . .
C31A H31C 0.980 no . .
C31B H31D 0.980 no . .
C31B H31E 0.980 no . .
C31B H31F 0.980 no . .
C32 H32A 0.990 no . .
C32 H32B 0.990 no . .
C33 H33A 0.990 no . .
C33 H33B 0.990 no . .
C34 H34A 0.990 no . .
C34 H34B 0.990 no . .
C35A H35A 0.980 no . .
C35A H35B 0.980 no . .
C35A H35C 0.980 no . .
C37 H37 0.950 no . .
C38 H38 0.950 no . .
C39A H39A 0.980 no . .
C39A H39B 0.980 no . .
C39A H39C 0.980 no . .
C40 H40 0.950 no . .
C41 H41 0.950 no . .
C42 H42 0.950 no . .
C43A H43A 0.980 no . .
C43A H43B 0.980 no . .
C43A H43C 0.980 no . .
C44 H44 0.950 no . .
C45 H45 0.950 no . .
C46 H46 0.950 no . .
C47 H47 0.950 no . .
C48A H48A 0.980 no . .
C48A H78B 0.980 no . .
C48A H48C 0.980 no . .
C49 H49 0.950 no . .
C50 H50 0.950 no . .
C51 H51 0.950 no . .
C52A H52A 0.980 no . .
C52A H52B 0.980 no . .
C52A H52C 0.980 no . .
C53 H53 0.950 no . .
C54 H54 0.950 no . .
C56A H56A 0.980 no . .
C56A H56B 0.980 no . .
C56A H56C 0.980 no . .
C57 H57A 0.990 no . .
C57 H57B 0.990 no . .
C58 H58A 0.990 no . .
C58 H58B 0.990 no . .
C59 H59A 0.990 no . .
C59 H59B 0.990 no . .
C60A H60A 0.980 no . .
C60A H60B 0.980 no . .
C60A H60C 0.980 no . .
C60B H60D 0.980 no . .
C60B H60E 0.980 no . .
C60B H60F 0.980 no . .
C2X H2X 0.950 no . .
C4X H4X 0.950 no . .
C6X H6X 0.950 no . .
C10X H10X 0.950 no . .
C12X H12X 0.950 no . .
C14X H14X 0.950 no . .
C18X H18X 0.950 no . .
C20X H20X 0.950 no . .
C22X H22X 0.950 no . .
C26X H26X 0.950 no . .
C28X H28X 0.950 no . .
C30X H30X 0.950 no . .
C34X H34X 0.950 no . .
C36X H36X 0.950 no . .
C38X H38X 0.950 no . .
C42X H42X 0.950 no . .
C44X H44X 0.950 no . .
C46X H46X 0.950 no . .
C50X H50X 0.950 no . .
C52X H52X 0.950 no . .
C54X H54X 0.950 no . .
C58X H58X 0.950 no . .
C60X H60X 0.950 no . .
C62X H62X 0.950 no . .
C1Z H1Z 0.950 no . .
C2Z H2Z 0.950 no . .
C3Z H3Z 0.950 no . .
C4Z H4Z 0.950 no . .
C5Z H5Z 0.950 no . .
C6Z H6Z 0.950 no . .
C7Z H7Z 0.950 no . .
C8Z H8Z 0.950 no . .
C9Z H9Z 0.950 no . .
C10Z H10Z 0.950 no . .
C11Z H11Z 0.950 no . .
C12Z H12Z 0.950 no . .
C13Z H13Z 0.950 no . .
C14Z H14Z 0.950 no . .
C15Z H15Z 0.950 no . .
C16Z H16Z 0.950 no . .
C17Z H17Z 0.950 no . .
C18Z H18Z 0.950 no . .

loop_
_geom_contact_atom_site_label_1
_geom_contact_atom_site_label_2
_geom_contact_distance
_geom_contact_publ_flag
_geom_contact_site_symmetry_1
_geom_contact_site_symmetry_2
Pd1 C1A 3.383(19) no . .
Pd1 C31A 3.45(3) no . .
Pd3 C9A 3.37(2) no . .
Pd3 C39A 3.431(15) no . .
Pt6 C18A 3.281(15) no . .
Pt6 C48A 3.51(2) no . .
C1 C4 3.06(3) no . .
C1 C8 3.13(3) no . .
C1A C3 3.19(3) no . .
C1A C7 3.28(3) no . .
C1A C8 3.34(3) no . .
C1B C7 3.10(3) no . .
C1B C8 3.18(3) no . .
C2 C5 2.87(4) no . .
C3 C6 2.86(3) no . .
C5A C7 2.94(2) no . .
C5A C35A 3.52(3) no . .
C7 C9A 3.00(2) no . .
C9A C11 3.06(2) no . .
C11 C13A 3.08(2) no . .
C13A C15 3.07(2) no . .
C16 C18A 3.07(2) no . .
C18A C20 3.04(3) no . .
C20 C22A 3.11(3) no . .
C22A C24 3.02(3) no . .
C23 C30 3.17(2) no . .
C23 C30A 3.18(3) no . .
C23 C30B 3.35(3) no . .
C24 C26A 2.92(2) no . .
C24 C30A 3.04(3) no . .
C24 C30B 3.26(3) no . .
C25 C28 2.90(2) no . .
C26 C29 2.84(3) no . .
C26 C30B 3.48(3) no . .
C26 C60B 3.58(3) no . .
C26A C60B 3.41(3) no . .
C27 C30 2.94(2) no . .
C28 C30B 3.14(2) no . .
C31 C34 2.98(3) no . .
C31 C38 3.17(3) no . .
C31A C33 3.22(3) no . .
C31A C37 3.30(3) no . .
C31A C38 3.39(3) no . .
C31B C37 3.05(3) no . .
C31B C38 3.20(3) no . .
C32 C35 2.81(3) no . .
C33 C36 2.97(3) no . .
C35A C37 3.01(2) no . .
C37 C39A 3.09(2) no . .
C39A C41 3.04(2) no . .
C41 C43A 3.11(2) no . .
C43A C45 3.03(2) no . .
C46 C48A 3.03(3) no . .
C48A C50 3.03(2) no . .
C50 C52A 2.97(2) no . .
C52A C54 2.94(3) no . .
C53 C56 3.05(3) no . .
C53 C56A 3.05(3) no . .
C54 C56A 3.02(3) no . .
C54 C60A 3.04(3) no . .
C54 C60B 3.06(2) no . .
C55 C58 2.82(3) no . .
C56 C59 2.83(2) no . .
C56 C60A 3.59(3) no . .
C57 C60 2.99(3) no . .
C58 C60B 3.26(3) no . .
C1X C4X 2.83(2) no . .
C1X C10X 3.50(2) no . .
C1X C14X 3.32(2) no . .
C1X C18X 3.20(2) no . .
C1X C26X 3.19(3) no . .
C2X C5X 2.79(2) no . .
C2X F7A 2.82(2) no . .
C2X F7B 3.08(2) no . .
C2X C9X 3.51(2) no . .
C2X C17X 3.06(2) no . .
C2X C18X 3.24(3) no . .
C3X C6X 2.71(3) no . .
C4X F7A 3.51(2) no . .
C4X F7B 3.26(2) no . .
C4X F7C 2.73(2) no . .
C4X F8A 3.09(2) no . .
C4X F8B 2.88(2) no . .
C6X F8A 3.346(16) no . .
C6X F8B 3.549(16) no . .
C6X F8C 2.789(17) no . .
C6X C9X 3.268(19) no . .
C6X C25X 3.17(2) no . .
C6X C26X 3.25(3) no . .
C9X C12X 2.86(3) no . .
C9X C22X 3.14(2) no . .
C9X C30X 3.08(3) no . .
C10X C13X 2.77(2) no . .
C10X F15A 2.754(18) no . .
C10X F15B 3.12(2) no . .
C10X F15C 3.57(2) no . .
C10X C25X 3.12(2) no . .
C10X C30X 3.18(3) no . .
C11X C14X 2.74(2) no . .
C12X F15A 3.57(2) no . .
C12X F15B 3.17(2) no . .
C12X F15C 2.76(2) no . .
C12X F16A 3.301(19) no . .
C12X F16B 2.77(2) no . .
C12X F16C 3.54(2) no . .
C14X F16A 3.06(2) no . .
C14X F16B 3.58(2) no . .
C14X F16C 2.80(2) no . .
C14X C17X 3.15(3) no . .
C14X C22X 3.19(3) no . .
C17X C20X 2.89(2) no . .
C17X C26X 3.55(2) no . .
C17X C30X 3.18(2) no . .
C18X C21X 2.69(2) no . .
C18X F23A 2.80(3) no . .
C18X F23B 3.24(2) no . .
C18X C25X 3.21(2) no . .
C19X C22X 2.76(3) no . .
C20X F23A 3.51(2) no . .
C20X F23B 3.14(2) no . .
C20X F23C 2.69(3) no . .
C20X F24A 3.34(2) no . .
C20X F24C 2.80(2) no . .
C22X F24A 3.048(17) no . .
C22X F24B 2.857(18) no . .
C22X C25X 3.49(2) no . .
C22X C30X 3.56(2) no . .
C25X C28X 2.87(3) no . .
C26X C29X 2.74(2) no . .
C26X F31A 2.83(2) no . .
C26X F31C 3.032(19) no . .
C27X C30X 2.78(2) no . .
C28X F31A 3.578(19) no . .
C28X F31B 2.77(2) no . .
C28X F31C 3.290(18) no . .
C28X F32A 2.75(2) no . .
C28X F32B 3.44(2) no . .
C28X F32C 3.439(18) no . .
C30X F32B 2.91(2) no . .
C30X F32C 2.944(19) no . .
C33X C36X 2.86(2) no . .
C33X C42X 3.29(2) no . .
C33X C46X 3.29(2) no . .
C33X C50X 3.07(2) no . .
C33X C62X 3.18(2) no . .
C34X C37X 2.761(19) no . .
C34X F39A 2.86(2) no . .
C34X F39C 3.04(3) no . .
C34X C41X 3.41(2) no . .
C34X C57X 3.16(2) no . .
C34X C62X 3.28(3) no . .
C35X C38X 2.74(3) no . .
C36X F39A 3.47(2) no . .
C36X F39B 2.75(2) no . .
C36X F39C 3.20(3) no . .
C36X F40A 2.802(19) no . .
C36X F40B 3.15(2) no . .
C36X F40C 3.59(2) no . .
C38X F40A 3.555(15) no . .
C38X F40B 3.201(18) no . .
C38X F40C 2.722(16) no . .
C38X C41X 3.236(18) no . .
C38X C46X 3.43(2) no . .
C38X C49X 3.13(2) no . .
C38X C50X 3.15(2) no . .
C41X C44X 2.86(3) no . .
C41X C54X 3.19(3) no . .
C41X C58X 3.189(19) no . .
C42X C45X 2.72(2) no . .
C42X F47A 2.90(2) no . .
C42X F47C 3.02(2) no . .
C42X C57X 3.18(3) no . .
C42X C58X 3.25(2) no . .
C43X C46X 2.75(3) no . .
C44X F47A 3.52(2) no . .
C44X F47B 2.74(2) no . .
C44X F47C 3.363(18) no . .
C44X F48A 3.58(2) no . .
C44X F48B 3.11(2) no . .
C44X F48C 2.779(18) no . .
C46X F48A 2.763(18) no . .
C46X F48B 3.26(2) no . .
C46X F48C 3.55(2) no . .
C46X C49X 3.14(2) no . .
C46X C54X 3.24(3) no . .
C49X C52X 2.79(3) no . .
C49X C58X 3.478(18) no . .
C49X C62X 3.28(2) no . .
C50X C53X 2.77(2) no . .
C50X F55A 3.19(2) no . .
C50X F55B 3.56(2) no . .
C50X F55C 2.75(2) no . .
C50X C57X 3.41(2) no . .
C50X C62X 3.55(2) no . .
C51X C54X 2.75(2) no . .
C52X F55A 3.16(2) no . .
C52X F55B 2.78(2) no . .
C52X F55C 3.55(2) no . .
C52X F56A 2.81(2) no . .
C52X F56B 3.59(2) no . .
C52X F56C 3.20(2) no . .
C54X F56B 2.820(19) no . .
C54X F56C 3.187(19) no . .
C54X C57X 3.41(2) no . .
C57X C60X 2.847(19) no . .
C58X C61X 2.71(2) no . .
C58X F63A 3.121(19) no . .
C58X F63B 3.578(16) no . .
C58X F63C 2.807(16) no . .
C59X C62X 2.71(2) no . .
C60X F63A 3.24(2) no . .
C60X F63B 2.739(19) no . .
C60X F63C 3.53(2) no . .
C60X F64A 3.21(3) no . .
C60X F64B 2.87(3) no . .
C60X F64D 2.75(4) no . .
C60X F64E 3.52(4) no . .
C60X F64F 3.17(6) no . .
C62X F64A 3.19(4) no . .
C62X F64B 3.57(3) no . .
C62X F64C 2.78(3) no . .
C62X F64D 3.59(4) no . .
C62X F64E 2.84(5) no . .
C62X F64F 3.15(6) no . .
C1Z C4Z 2.780(9) no . .
C2Z C5Z 2.780(14) no . .
C3Z C6Z 2.780(15) no . .
C7Z C10Z 2.780(11) no . .
C8Z C11Z 2.780(9) no . .
C9Z C12Z 2.780(12) no . .
C13Z C16Z 2.780(17) no . .
C14Z C17Z 2.780(13) no . .
C15Z C18Z 2.780(12) no . .
Pd5 F55A 3.503(15) no . .
Pt7 C1Z 3.521(8) no . .
C1A F24B 3.40(3) no . 2_666
C1B F16A 3.46(2) no . 2_666
C1B F16B 3.24(2) no . 1_556
C2 F63C 3.56(3) no . 2_767
C3 F47A 3.59(2) no . 2_767
C5A F64B 3.36(4) no . 2_767
C5A F64F 3.20(7) no . 2_767
C9A F64B 3.30(3) no . .
C9A F64F 3.42(6) no . .
C12 C30B 3.58(3) no . 2_676
C13A F55A 3.60(2) no . .
C13A F64E 3.10(4) no . .
C18A F40C 3.35(2) no . 2_676
C22A C36X 3.50(3) no . 2_676
C26A F64C 3.23(3) no . 2_676
C26A F64F 3.56(5) no . 2_676
C28 F16B 3.55(2) no . 1_565
C28 F16C 3.35(3) no . 1_565
C29 F16B 3.58(2) no . 1_565
C29 F16C 3.54(3) no . 1_565
C30A F63C 3.52(3) no . 2_776
C30B C12 3.58(3) no . 2_676
C30B F16C 3.55(3) no . 1_565
C30B F63C 3.526(19) no . 2_776
C31A F24C 3.15(2) no . 2_666
C31B F32A 3.49(3) no . 2_766
C31B F48C 3.41(3) no . 1_545
C33 F39A 3.59(3) no . 1_545
C34 F39A 3.18(2) no . 2_767
C35A F32B 3.28(2) no . 2_766
C37 F32A 3.52(2) no . 2_766
C37 F32B 3.472(18) no . 2_766
C39A F15A 3.41(3) no . 2_766
C40 F31C 3.56(2) no . 2_766
C41 F31C 3.02(2) no . 2_766
C42 F31C 3.44(2) no . 2_766
C43 F31A 3.25(2) no . .
C43A F8A 3.37(2) no . 2_766
C43A F8C 3.30(2) no . 2_766
C43A F31B 3.48(2) no . .
C43A F55A 3.51(2) no . .
C44 F31A 3.01(3) no . .
C45 F31A 3.44(2) no . .
C45 F31B 3.36(2) no . .
C47 F48B 3.43(2) no . 2_776
C48 F32C 3.60(2) no . .
C48A C19X 3.34(3) no . .
C48A C20X 3.23(3) no . .
C48A C21X 3.46(3) no . .
C49 F32C 2.90(3) no . .
C50 F32C 3.13(2) no . .
C51 F32C 3.44(2) no . .
C52A F24A 3.46(2) no . .
C52A F39B 3.55(2) no . 2_676
C56A F47C 3.43(2) no . 2_776
C57 F24A 3.54(3) no . 2_675
C57 F24B 3.31(2) no . 2_675
C58 F24B 3.52(2) no . 2_675
C3X F63A 3.27(3) no . 2_766
C4X F56C 3.359(18) no . 2_766
C4X F63A 3.24(3) no . 2_766
C4X C10Z 3.55(2) no . .
C5X F63A 3.58(3) no . 2_766
F7A C23X 3.39(3) no . 2_666
F7A F23A 3.11(2) no . 2_666
F7A F23B 3.31(2) no . 2_666
F7A F23C 2.830(19) no . 2_666
F7A C17Z 3.265(13) no . .
F7B F63A 3.211(18) no . 2_766
F7B C4Z 3.490(16) no . 1_545
F7C F23C 3.32(2) no . 2_666
F7C F56C 3.479(16) no . 2_766
F7C C3Z 3.372(18) no . 1_545
F8A C43A 3.37(2) no . 2_766
F8A F56C 3.504(18) no . 2_766
F8B C49X 3.295(17) no . 2_766
F8B C50X 3.530(16) no . 2_766
F8B C51X 3.584(16) no . 2_766
F8B C52X 3.415(17) no . 2_766
F8B C53X 3.202(18) no . 2_766
F8B C54X 3.131(17) no . 2_766
F8B F56C 3.405(16) no . 2_766
F8B C57X 3.45(2) no . 2_766
F8B C58X 3.47(2) no . 2_766
F8B C59X 3.56(2) no . 2_766
F8B C61X 3.54(2) no . 2_766
F8B C62X 3.46(2) no . 2_766
F8C C43A 3.30(2) no . 2_766
F8C C61X 3.53(2) no . 2_766
F8C F64A 2.83(3) no . 2_766
F8C F64D 3.00(3) no . 2_766
F8C F64E 3.26(4) no . 2_766
C12X F63B 3.360(19) no . 2_766
C13X F63B 3.222(19) no . 2_766
F15A C39A 3.41(3) no . 2_766
F15A F64B 2.91(2) no . 2_766
F15A F64D 2.90(3) no . 2_766
F15C F64B 3.50(2) no . 2_766
F16A C1B 3.46(2) no . 2_666
F16B C1B 3.24(2) no . 1_554
F16B C28 3.55(2) no . 1_545
F16B C29 3.58(2) no . 1_545
F16B F16B 3.309(16) no . 2_665
F16B F63B 3.585(14) no . 2_766
F16C C28 3.35(3) no . 1_545
F16C C29 3.54(3) no . 1_545
F16C C30B 3.55(3) no . 1_545
F16C F63B 3.529(15) no . 2_766
F16C C13Z 3.540(17) no . .
C19X C48A 3.34(3) no . .
C20X C48A 3.23(3) no . .
C20X C15Z 3.44(2) no . .
C21X C48A 3.46(3) no . .
C21X C14Z 3.51(2) no . .
C23X F7A 3.39(3) no . 2_666
F23A F7A 3.11(2) no . 2_666
F23A F23B 3.38(2) no . 2_666
F23B F7A 3.31(2) no . 2_666
F23B F23A 3.38(2) no . 2_666
F23B F23B 2.937(17) no . 2_666
F23B C10Z 3.293(15) no . 2_666
F23B C16Z 3.50(2) no . .
F23C F7A 2.830(19) no . 2_666
F23C F7C 3.32(2) no . 2_666
F23C C9Z 3.579(18) no . 2_666
C24X C14Z 3.51(3) no . .
F24A C52A 3.46(2) no . .
F24A C57 3.54(3) no . 2_675
F24A F40A 3.490(18) no . 2_676
F24B C1A 3.40(3) no . 2_666
F24B C57 3.31(2) no . 2_675
F24B C58 3.52(2) no . 2_675
F24B C14Z 3.210(15) no . .
F24C C31A 3.15(2) no . 2_666
F24C C40X 3.56(3) no . 2_676
F24C F40A 3.20(2) no . 2_676
F24C F40B 2.809(18) no . 2_676
F24C C14Z 3.425(18) no . .
F24C C15Z 3.485(17) no . .
C28X F48C 3.41(3) no . 2_776
F31A C43 3.25(2) no . .
F31A C44 3.01(3) no . .
F31A C45 3.44(2) no . .
F31A C11Z 3.241(14) no . .
F31A C12Z 3.233(13) no . .
F31B C43A 3.48(2) no . .
F31B C45 3.36(2) no . .
F31B F48C 3.512(16) no . 2_776
F31B C7Z 3.374(15) no . 2_766
F31B C12Z 3.428(13) no . 2_766
F31C C40 3.56(2) no . 2_766
F31C C41 3.02(2) no . 2_766
F31C C42 3.44(2) no . 2_766
F32A C31B 3.49(3) no . 2_766
F32A C37 3.52(2) no . 2_766
F32A C44X 3.32(3) no . 2_776
F32A F47B 3.331(17) no . 2_776
F32A F48C 3.01(2) no . 2_776
F32B C35A 3.28(2) no . 2_766
F32B C37 3.472(18) no . 2_766
F32C C48 3.60(2) no . .
F32C C49 2.90(3) no . .
F32C C50 3.13(2) no . .
F32C C51 3.44(2) no . .
F32C F47B 3.55(2) no . 2_776
C36X C22A 3.50(3) no . 2_676
C38X F56A 3.59(2) no . 2_776
F39A C33 3.59(3) no . 1_565
F39A C34 3.18(2) no . 2_767
F39B C52A 3.55(2) no . 2_676
C40X F24C 3.56(3) no . 2_676
F40A F24A 3.490(18) no . 2_676
F40A F24C 3.20(2) no . 2_676
F40B F24C 2.809(18) no . 2_676
F40B C8Z 3.420(14) no . 1_565
F40C C18A 3.35(2) no . 2_676
F40C F56A 3.305(17) no . 2_776
C44X F32A 3.32(3) no . 2_776
C44X C6Z 3.529(17) no . 2_776
F47A C3 3.59(2) no . 2_767
F47B F32A 3.331(17) no . 2_776
F47B F32C 3.55(2) no . 2_776
F47C C56A 3.43(2) no . 2_776
F47C C5Z 3.595(19) no . 2_776
F48A C52X 3.57(2) no . 2_776
F48A F56A 3.40(2) no . 2_776
F48A C8Z 3.545(13) no . 1_565
F48B C47 3.43(2) no . 2_776
F48B F55B 2.80(2) no . 2_776
F48B C1Z 3.448(13) no . 2_776
F48C C31B 3.41(3) no . 1_565
F48C C28X 3.41(3) no . 2_776
F48C F31B 3.512(16) no . 2_776
F48C F32A 3.01(2) no . 2_776
C49X F8B 3.295(17) no . 2_766
C49X F56A 3.483(15) no . 2_776
C50X F8B 3.530(16) no . 2_766
C50X F56A 3.479(18) no . 2_776
C51X F8B 3.584(16) no . 2_766
C51X F56B 3.265(17) no . 2_776
C52X F8B 3.415(17) no . 2_766
C52X F48A 3.57(2) no . 2_776
C52X F56B 3.396(17) no . 2_776
C53X F8B 3.202(18) no . 2_766
C54X F8B 3.131(17) no . 2_766
C54X F56A 3.562(15) no . 2_776
C55X F56B 3.44(3) no . 2_776
F55A Pd5 3.503(15) no . .
F55A C13A 3.60(2) no . .
F55A C43A 3.51(2) no . .
F55B F48B 2.80(2) no . 2_776
F55B F56B 3.06(2) no . 2_776
F55B C1Z 3.463(14) no . .
F55B C2Z 3.335(13) no . .
F55C F56B 3.546(18) no . 2_776
F56A C38X 3.59(2) no . 2_776
F56A F40C 3.305(17) no . 2_776
F56A F48A 3.40(2) no . 2_776
F56A C49X 3.483(15) no . 2_776
F56A C50X 3.479(18) no . 2_776
F56A C54X 3.562(15) no . 2_776
F56B C51X 3.265(17) no . 2_776
F56B C52X 3.396(17) no . 2_776
F56B C55X 3.44(3) no . 2_776
F56B F55B 3.06(2) no . 2_776
F56B F55C 3.546(18) no . 2_776
F56B C2Z 3.398(16) no . 2_776
F56C C4X 3.359(18) no . 2_766
F56C F7C 3.479(16) no . 2_766
F56C F8A 3.504(18) no . 2_766
F56C F8B 3.405(16) no . 2_766
C57X F8B 3.45(2) no . 2_766
C58X F8B 3.47(2) no . 2_766
C59X F8B 3.56(2) no . 2_766
C61X F8B 3.54(2) no . 2_766
C61X F8C 3.53(2) no . 2_766
C62X F8B 3.46(2) no . 2_766
F63A C3X 3.27(3) no . 2_766
F63A C4X 3.24(3) no . 2_766
F63A C5X 3.58(3) no . 2_766
F63A F7B 3.211(18) no . 2_766
F63B C12X 3.360(19) no . 2_766
F63B C13X 3.222(19) no . 2_766
F63B F16B 3.585(14) no . 2_766
F63B F16C 3.529(15) no . 2_766
F63C C2 3.56(3) no . 2_767
F63C C30A 3.52(3) no . 2_776
F63C C30B 3.526(19) no . 2_776
F64A F8C 2.83(3) no . 2_766
F64B C5A 3.36(4) no . 2_767
F64B C9A 3.30(3) no . .
F64B F15A 2.91(2) no . 2_766
F64B F15C 3.50(2) no . 2_766
F64C C26A 3.23(3) no . 2_676
F64D F8C 3.00(3) no . 2_766
F64D F15A 2.90(3) no . 2_766
F64E C13A 3.10(4) no . .
F64E F8C 3.26(4) no . 2_766
F64F C5A 3.20(7) no . 2_767
F64F C9A 3.42(6) no . .
F64F C26A 3.56(5) no . 2_676
C1Z Pt7 3.521(8) no . .
C1Z F48B 3.448(13) no . 2_776
C1Z F55B 3.463(14) no . .
C2Z F55B 3.335(13) no . .
C2Z F56B 3.398(16) no . 2_776
C3Z F7C 3.372(18) no . 1_565
C4Z F7B 3.490(16) no . 1_565
C5Z F47C 3.595(19) no . 2_776
C6Z C44X 3.529(17) no . 2_776
C7Z F31B 3.374(15) no . 2_766
C8Z F40B 3.420(14) no . 1_545
C8Z F48A 3.545(13) no . 1_545
C9Z F23C 3.579(18) no . 2_666
C10Z C4X 3.55(2) no . .
C10Z F23B 3.293(15) no . 2_666
C11Z F31A 3.241(14) no . .
C12Z F31A 3.233(13) no . .
C12Z F31B 3.428(13) no . 2_766
C13Z F16C 3.540(17) no . .
C14Z C21X 3.51(2) no . .
C14Z C24X 3.51(3) no . .
C14Z F24B 3.210(15) no . .
C14Z F24C 3.425(18) no . .
C15Z C20X 3.44(2) no . .
C15Z F24C 3.485(17) no . .
C16Z F23B 3.50(2) no . .
C17Z F7A 3.265(13) no . .
Pd4 H11 3.0975 no . .
Pd4 H13A 2.8862 no . .
Pd4 H13C 3.5811 no . .
Pd4 H14 3.0222 no . .
Pd4 H41 3.1484 no . .
Pd4 H43B 2.9157 no . .
Pd4 H43C 3.5526 no . .
Pd4 H44 2.9556 no . .
Pd5 H13C 3.4456 no . .
Pd5 H16 2.8052 no . .
Pd5 H43C 3.3446 no . .
Pd5 H46 2.9347 no . .
Pd1 H1A 2.9776 no . .
Pd1 H1B 3.3730 no . .
Pd1 H3B 3.3643 no . .
Pd1 H4A 3.4332 no . .
Pd1 H5B 2.6050 no . .
Pd1 H5C 3.5201 no . .
Pd1 H8 3.5606 no . .
Pd1 H31A 3.4750 no . .
Pd1 H31B 3.0473 no . .
Pd1 H33B 3.5675 no . .
Pd1 H34B 3.3847 no . .
Pd1 H35A 2.6726 no . .
Pd1 H35C 3.5093 no . .
Pd1 H38 3.4873 no . .
Pd2 H1B 3.4957 no . .
Pd2 H7 2.6222 no . .
Pd2 H9B 3.1943 no . .
Pd2 H9C 3.0938 no . .
Pd2 H10 3.2956 no . .
Pd2 H31A 3.5549 no . .
Pd2 H37 2.7638 no . .
Pd2 H39B 2.8195 no . .
Pd2 H39C 3.5528 no . .
Pd2 H40 3.1997 no . .
Pd3 H9B 2.9942 no . .
Pd3 H12 3.1284 no . .
Pd3 H39C 3.1891 no . .
Pd3 H42 3.0463 no . .
Pt6 H15 3.4459 no . .
Pt6 H18B 2.9711 no . .
Pt6 H19 3.5692 no . .
Pt6 H45 3.1911 no . .
Pt6 H48A 3.1374 no . .
Pt7 H18B 3.3816 no . .
Pt7 H18C 3.1186 no . .
Pt7 H21 3.3898 no . .
Pt7 H47 3.0790 no . .
Pt7 H48A 3.1212 no . .
Pt7 H48C 3.1748 no . .
Pt7 H50 2.9554 no . .
Pt8 H20 2.7523 no . .
Pt8 H22B 2.7197 no . .
Pt8 H22C 3.5007 no . .
Pt8 H23 3.3124 no . .
Pt8 H49 3.1919 no . .
Pt8 H52B 3.2615 no . .
Pt8 H52C 2.9674 no . .
Pt8 H53 3.4542 no . .
C1 H3A 3.3942 no . .
C1 H3B 2.6755 no . .
C1 H4B 3.5452 no . .
C1 H7 3.4910 no . .
C1 H8 2.8058 no . .
C1A H1D 2.7226 no . .
C1A H1E 2.7314 no . .
C1A H1F 3.3569 no . .
C1A H2A 3.3189 no . .
C1A H2B 2.5654 no . .
C1A H3B 2.8619 no . .
C1A H8 2.7419 no . .
C1A H31B 2.9785 no . .
H1A C1B 3.3753 no . .
H1A C2 2.7144 no . .
H1A H2B 2.8064 no . .
H1A C3 2.9145 no . .
H1A H3B 2.3135 no . .
H1A C5 3.5017 no . .
H1A C6 2.7050 no . .
H1A C7 3.5681 no . .
H1A H8 3.3573 no . .
H1A C31A 3.0338 no . .
H1A H31A 3.2430 no . .
H1A H31B 2.1099 no . .
H1A H31C 3.5748 no . .
H1A H33B 3.1655 no . .
H1B C1B 2.7142 no . .
H1B H1D 3.0100 no . .
H1B H1E 2.5562 no . .
H1B H1F 3.5978 no . .
H1B C2 3.3571 no . .
H1B H2B 3.4847 no . .
H1B C6 2.7123 no . .
H1B C7 2.9907 no . .
H1B C8 2.6976 no . .
H1B H8 1.9879 no . .
H1B H31A 3.5472 no . .
H1B H31B 3.0919 no . .
H1C C1B 2.6962 no . .
H1C H1D 2.5273 no . .
H1C H1E 2.9970 no . .
H1C H1F 3.5800 no . .
H1C C2 2.6358 no . .
H1C H2A 3.4269 no . .
H1C H2B 2.3285 no . .
H1C C3 3.5162 no . .
H1C H3B 3.2376 no . .
H1C C6 3.3408 no . .
H1C H8 3.3815 no . .
H1C H31B 3.4898 no . .
C1B H2A 2.4866 no . .
C1B H2B 2.8091 no . .
C1B H8 2.7726 no . .
H1D C2 2.6221 no . .
H1D H2A 2.6344 no . .
H1D H2B 2.6022 no . .
H1D C6 3.3368 no . .
H1D H8 3.4213 no . .
H1E C2 3.3487 no . .
H1E H2A 3.4328 no . .
H1E C6 2.7111 no . .
H1E C7 2.8087 no . .
H1E C8 2.5153 no . .
H1E H8 2.0453 no . .
H1F C2 2.6536 no . .
H1F H2A 2.2995 no . .
H1F H2B 3.1484 no . .
H1F C5 3.5731 no . .
H1F C6 2.6408 no . .
H1F C7 3.2708 no . .
H1F C8 3.5735 no . .
H1F H8 3.3888 no . .
C2 H4A 3.3284 no . .
C2 H4B 2.7601 no . .
H2A H3A 2.4010 no . .
H2A H3B 2.8583 no . .
H2A C4 2.6416 no . .
H2A H4A 3.5761 no . .
H2A H4B 2.5556 no . .
H2A C5 3.0555 no . .
H2A C6 2.8647 no . .
H2B H3A 2.3093 no . .
H2B H3B 2.3981 no . .
H2B C4 3.3265 no . .
H2B H4B 3.5990 no . .
H2B C6 3.3739 no . .
C3 H33B 3.3104 no . .
C3 H34B 3.3965 no . .
H3A H4A 2.3819 no . .
H3A H4B 2.2878 no . .
H3A C5 3.3361 no . .
H3B H4A 2.2870 no . .
H3B H4B 2.8379 no . .
H3B C5 2.7623 no . .
H3B C6 2.9870 no . .
H3B H31B 3.3325 no . .
H3B C33 3.2200 no . .
H3B H33B 2.3885 no . .
H3B C34 3.4486 no . .
H3B H34B 2.9705 no . .
C4 H5A 3.1821 no . .
C4 H5B 3.4073 no . .
C4 H5C 2.7175 no . .
C4 H34B 2.9268 no . .
H4A C5A 2.9205 no . .
H4A H5B 3.5325 no . .
H4A H5C 2.6789 no . .
H4A C6 3.3168 no . .
H4A H33B 3.4187 no . .
H4A C34 2.9876 no . .
H4A H34B 2.0876 no . .
H4A C35 3.3981 no . .
H4A H35C 3.2704 no . .
H4B C5A 2.8570 no . .
H4B H5A 3.1051 no . .
H4B H5C 2.7657 no . .
H4B C6 3.1481 no . .
C5 H7 2.6649 no . .
C5 H34B 3.4325 no . .
C5 H35A 3.4834 no . .
C5A H7 2.5048 no . .
C5A H35A 2.9239 no . .
C5A H35C 3.4020 no . .
H5A C6 2.8639 no . .
H5A C7 3.0294 no . .
H5A H7 2.5834 no . .
H5B C6 2.8549 no . .
H5B C7 2.7073 no . .
H5B H7 2.0541 no . .
H5B H9C 3.3644 no . .
H5B C35A 3.0833 no . .
H5B H35A 2.3015 no . .
H5B H35C 3.2086 no . .
H5B H37 3.3190 no . .
H5C C6 3.4355 no . .
H5C H7 3.4468 no . .
H5C C35A 3.2958 no . .
H5C H35A 2.8661 no . .
H5C H35C 2.9270 no . .
C6 H8 2.7296 no . .
C7 H9A 3.5680 no . .
C7 H9C 2.5559 no . .
H7 H8 2.7989 no . .
H7 C9 2.6114 no . .
H7 C9A 2.6320 no . .
H7 H9A 3.2608 no . .
H7 H9B 3.2889 no . .
H7 H9C 1.9417 no . .
H7 H37 3.4277 no . .
C8 H9A 3.1355 no . .
C8 H9B 3.3187 no . .
C8 H9C 2.6427 no . .
C8 H10 2.5604 no . .
H8 C9A 3.4493 no . .
H8 H9C 3.5752 no . .
H8 C10 2.5971 no . .
H8 H10 2.3348 no . .
C9 H11 2.7311 no . .
C9A H10 3.4173 no . .
C9A H11 2.7564 no . .
C9A H39B 3.4884 no . .
H9A C10 2.8359 no . .
H9A C11 3.1107 no . .
H9A H11 2.7186 no . .
H9B C10 2.8370 no . .
H9B C11 2.9380 no . .
H9B H11 2.4437 no . .
H9B C39A 3.5244 no . .
H9B H39B 2.9733 no . .
H9B H39C 3.3516 no . .
H9C C10 3.3696 no . .
H9C H39B 3.2867 no . .
C10 H12 2.6386 no . .
H10 H11 2.9009 no . .
H10 C12 2.6633 no . .
H10 H12 2.4471 no . .
C11 H13A 2.9681 no . .
C11 H13B 3.0993 no . .
H11 H12 2.8888 no . .
H11 C13 2.7853 no . .
H11 C13A 2.7948 no . .
H11 H13A 2.4689 no . .
H11 H13B 2.7541 no . .
C12 H13A 2.8301 no . .
C12 H13B 2.8302 no . .
C12 H13C 3.3873 no . .
C12 H14 2.5838 no . .
H12 C13A 3.4272 no . .
H12 C14 2.5857 no . .
H12 H14 2.3349 no . .
C13 H15 2.6957 no . .
C13A H14 3.4383 no . .
C13A H15 2.7322 no . .
H13A C14 3.2748 no . .
H13A H15 3.4222 no . .
H13A H43B 3.3224 no . .
H13B C14 3.1662 no . .
H13B H15 3.3191 no . .
H13C C14 2.6468 no . .
H13C H14 3.5802 no . .
H13C C15 2.6345 no . .
H13C H15 2.0429 no . .
C14 H16 2.6657 no . .
H14 H15 2.8192 no . .
H14 C16 2.6537 no . .
H14 H16 2.4738 no . .
C15 H17 2.7356 no . .
H15 H16 2.8729 no . .
H15 C17 2.7600 no . .
H15 H17 2.5918 no . .
C16 H18A 3.1719 no . .
C16 H18B 2.8870 no . .
H16 C18 2.7398 no . .
H16 C18A 2.7691 no . .
H16 H18A 2.8537 no . .
H16 H18B 2.3411 no . .
H16 H17 2.8447 no . .
C17 H18A 2.7756 no . .
C17 H18B 2.7519 no . .
C17 H18C 3.3421 no . .
C17 H19 2.5881 no . .
C18 H20 2.6887 no . .
C18A H19 3.3382 no . .
C18A H20 2.7194 no . .
C18A H17 3.3449 no . .
H18A C19 3.0443 no . .
H18A H20 3.3260 no . .
H18A H17 3.5372 no . .
H18B C19 3.2282 no . .
H18B H20 3.3882 no . .
H18B H48A 3.0333 no . .
H18C C19 2.5680 no . .
H18C H19 3.4915 no . .
H18C C20 2.5898 no . .
H18C H20 2.0163 no . .
C19 H21 2.7032 no . .
C19 H17 2.5981 no . .
H19 H20 2.8331 no . .
H19 C21 2.7375 no . .
H19 H21 2.5313 no . .
H19 H17 2.3484 no . .
C20 H22A 3.1722 no . .
C20 H22B 2.9735 no . .
H20 H21 2.8608 no . .
H20 C22 2.7950 no . .
H20 C22A 2.8642 no . .
H20 H22A 2.9026 no . .
H20 H22B 2.4917 no . .
C21 H22A 2.7340 no . .
C21 H22B 2.7216 no . .
C21 H22C 3.2573 no . .
C21 H23 2.5151 no . .
H21 C22A 3.2875 no . .
H21 H22A 3.5228 no . .
H21 C23 2.3836 no . .
H21 H23 2.1712 no . .
C22 H24 2.6445 no . .
C22A H23 3.4391 no . .
C22A H24 2.6301 no . .
C22A H52B 3.2718 no . .
H22A C23 3.0767 no . .
H22A C24 3.4722 no . .
H22A H24 3.0762 no . .
H22B C23 3.3214 no . .
H22B H24 3.4257 no . .
H22B C52A 3.3369 no . .
H22B H52B 2.7719 no . .
H22B H52C 3.2378 no . .
H22C C23 2.6555 no . .
H22C H23 3.5926 no . .
H22C C24 2.6096 no . .
H22C H24 1.9718 no . .
H22C H52B 3.0145 no . .
C23 H30A 3.5982 no . .
C23 H30B 2.4883 no . .
C23 H30D 2.6919 no . .
H23 H24 2.8201 no . .
H23 C25 2.7581 no . .
H23 C30 2.8784 no . .
H23 C30A 2.8026 no . .
H23 H30A 3.4343 no . .
H23 H30B 2.0492 no . .
H23 H30C 3.4235 no . .
H23 C30B 2.7697 no . .
H23 H30D 2.0030 no . .
H23 H30E 3.3992 no . .
H23 H30F 3.3877 no . .
C24 H26A 2.8810 no . .
C24 H26B 2.8548 no . .
C24 H30A 3.2260 no . .
C24 H30B 2.7250 no . .
C24 H30D 2.9617 no . .
C24 H30E 3.5649 no . .
C24 H60E 3.4240 no . .
C24 H60F 3.5032 no . .
H24 C26 2.5980 no . .
H24 C26A 2.5392 no . .
H24 H26A 2.4594 no . .
H24 H26B 2.2618 no . .
H24 H26C 3.5124 no . .
H24 C30 3.4322 no . .
H24 H30B 3.5249 no . .
H24 C60B 3.5364 no . .
H24 H60E 3.2053 no . .
H24 H60F 2.9719 no . .
C25 H26A 2.8269 no . .
C25 H26B 2.7904 no . .
C25 H26C 3.3384 no . .
C25 H27A 3.2140 no . .
C25 H27B 3.0005 no . .
C25 H28A 3.1192 no . .
C25 H29A 3.3649 no . .
C25 H29B 2.8627 no . .
C25 H30A 2.7241 no . .
C25 H30B 2.7143 no . .
C25 H30C 3.3786 no . .
C25 H30D 2.6939 no . .
C25 H30E 2.7086 no . .
C25 H30F 3.3667 no . .
C25 H60E 3.0115 no . .
C26 H28A 2.8266 no . .
C26 H28B 3.3300 no . .
C26 H29B 3.0580 no . .
C26 H30E 3.3282 no . .
C26 H60E 2.7452 no . .
C26A H27A 2.5543 no . .
C26A H27B 2.7775 no . .
C26A H60D 3.3922 no . .
C26A H60E 2.8995 no . .
C26A H60F 3.4082 no . .
H26A C27 3.1265 no . .
H26A H27A 3.0597 no . .
H26B C27 3.1083 no . .
H26B H27A 3.3494 no . .
H26B H27B 3.1644 no . .
H26B C60B 2.6316 no . .
H26B H60D 2.6131 no . .
H26B H60E 2.3318 no . .
H26B H60F 2.5113 no . .
H26C C27 2.4651 no . .
H26C H27A 2.2397 no . .
H26C H27B 2.6224 no . .
H26C H60D 3.4981 no . .
H26C H60E 3.2676 no . .
C27 H29A 3.2906 no . .
C27 H29B 2.6159 no . .
C27 H30E 3.5347 no . .
C27 H60E 3.3002 no . .
H27A H28A 2.2932 no . .
H27A H28B 2.4034 no . .
H27A C29 3.2815 no . .
H27A H29B 3.5463 no . .
H27B H28A 2.8425 no . .
H27B H28B 2.2749 no . .
H27B C29 2.7110 no . .
H27B H29A 3.5790 no . .
H27B H29B 2.5224 no . .
H27B C30 3.3983 no . .
H27B H58A 3.0042 no . .
H27B H60E 2.8299 no . .
C28 H30E 2.8199 no . .
C28 H30F 3.4818 no . .
H28A H29A 2.3733 no . .
H28A H29B 2.8631 no . .
H28A C30 2.7428 no . .
H28A C30B 2.8278 no . .
H28A H30E 2.2442 no . .
H28A H30F 3.1846 no . .
H28B H29A 2.3513 no . .
H28B H29B 2.3590 no . .
H28B C30 3.3758 no . .
C29 H30A 2.7089 no . .
C29 H30B 3.3477 no . .
C29 H30C 2.6720 no . .
C29 H30D 3.3308 no . .
C29 H30E 2.6719 no . .
C29 H30F 2.6563 no . .
C29 H58A 3.5998 no . .
H29A C30A 2.7840 no . .
H29A H30A 3.1431 no . .
H29A H30C 2.5979 no . .
H29A C30B 2.5371 no . .
H29A H30D 3.4553 no . .
H29A H30E 2.7768 no . .
H29A H30F 2.3365 no . .
H29B C30A 2.5489 no . .
H29B H30A 2.3920 no . .
H29B H30B 3.4784 no . .
H29B H30C 2.7394 no . .
H29B C30B 3.3263 no . .
H29B H30F 3.4802 no . .
H29B H57A 3.3215 no . .
H29B C58 3.5335 no . .
H29B H58A 2.6661 no . .
H29B H60E 3.4785 no . .
C30A H30D 2.7605 no . .
C30A H30E 3.4160 no . .
C30A H30F 2.7497 no . .
C30A H53 3.0182 no . .
C30A H56B 3.2054 no . .
H30A C30B 3.4150 no . .
H30A C53 3.2643 no . .
H30A H53 2.5658 no . .
H30A C54 3.5219 no . .
H30A C55 3.1056 no . .
H30A C56 2.9242 no . .
H30A C56A 3.1741 no . .
H30A H56B 2.6037 no . .
H30A H56C 3.5810 no . .
H30A C57 3.4477 no . .
H30A H57A 3.1661 no . .
H30A H58A 3.2759 no . .
H30A H60E 3.2999 no . .
H30B C30B 2.7562 no . .
H30B H30D 2.5856 no . .
H30B H30F 3.0278 no . .
H30B C53 3.3650 no . .
H30B H53 2.6216 no . .
H30B H56B 3.2826 no . .
H30C C30B 2.7565 no . .
H30C H30D 3.0442 no . .
H30C H30F 2.5743 no . .
H30C H53 3.5237 no . .
H30C H56B 3.2388 no . .
C31 H33A 3.4191 no . .
C31 H33B 2.7716 no . .
C31 H34A 3.4586 no . .
C31 H37 3.4391 no . .
C31 H38 2.8671 no . .
C31A H31D 3.3844 no . .
C31A H31E 2.7500 no . .
C31A H31F 2.6848 no . .
C31A H32A 2.5334 no . .
C31A H32B 3.3279 no . .
C31A H33B 2.9270 no . .
C31A H38 2.7904 no . .
H31A C31B 2.6926 no . .
H31A H31E 2.5437 no . .
H31A H31F 2.9120 no . .
H31A C32 3.3515 no . .
H31A H32A 3.4391 no . .
H31A C36 2.8335 no . .
H31A C37 3.0631 no . .
H31A C38 2.7764 no . .
H31A H38 2.0415 no . .
H31B C31B 3.3868 no . .
H31B H31F 3.5978 no . .
H31B C32 2.7260 no . .
H31B H32A 2.8175 no . .
H31B C33 2.9587 no . .
H31B H33B 2.4005 no . .
H31B C35 3.4932 no . .
H31B C36 2.8079 no . .
H31B C37 3.5502 no . .
H31B H38 3.3519 no . .
H31C C31B 2.7362 no . .
H31C H31E 3.0723 no . .
H31C H31F 2.5205 no . .
H31C C32 2.6261 no . .
H31C H32A 2.2810 no . .
H31C H32B 3.4332 no . .
H31C C33 3.4876 no . .
H31C H33B 3.2272 no . .
H31C C36 3.4294 no . .
H31C H38 3.4767 no . .
C31B H32A 2.7961 no . .
C31B H32B 2.5445 no . .
C31B H38 2.8122 no . .
H31D C32 2.6906 no . .
H31D H32A 3.1201 no . .
H31D H32B 2.3540 no . .
H31D C35 3.5890 no . .
H31D C36 2.6358 no . .
H31D C37 3.2673 no . .
H31D H38 3.4623 no . .
H31E C32 3.3674 no . .
H31E H32B 3.4716 no . .
H31E C36 2.6483 no . .
H31E C37 2.7366 no . .
H31E H37 3.5827 no . .
H31E C38 2.5021 no . .
H31E H38 2.0681 no . .
H31E C39 3.5537 no . .
H31F C32 2.6962 no . .
H31F H32A 2.6218 no . .
H31F H32B 2.7538 no . .
H31F C36 3.3240 no . .
H31F H38 3.4179 no . .
C32 H34A 2.6857 no . .
C32 H34B 3.2464 no . .
H32A H33A 2.3171 no . .
H32A H33B 2.3758 no . .
H32A C34 3.2584 no . .
H32A H34A 3.5404 no . .
H32A C36 3.3669 no . .
H32B H33A 2.3510 no . .
H32B H33B 2.8472 no . .
H32B C34 2.5416 no . .
H32B H34A 2.4578 no . .
H32B H34B 3.4823 no . .
H32B C35 2.9808 no . .
H32B C36 2.8197 no . .
H33A H34A 2.2826 no . .
H33A H34B 2.4313 no . .
H33A C35 3.3987 no . .
H33B H34A 2.8530 no . .
H33B H34B 2.3045 no . .
H33B C35 2.8941 no . .
H33B C36 3.1831 no . .
C34 H35A 3.2907 no . .
C34 H35B 3.0074 no . .
C34 H35C 2.5155 no . .
H34A C35A 2.6366 no . .
H34A H35A 3.5553 no . .
H34A H35B 2.8402 no . .
H34A H35C 2.5059 no . .
H34A C36 3.0810 no . .
H34B C35A 2.7363 no . .
H34B H35A 3.3818 no . .
H34B H35B 3.4070 no . .
H34B H35C 2.4259 no . .
H34B C36 3.2728 no . .
C35 H37 2.5492 no . .
C35A H37 2.5913 no . .
H35A C36 2.8690 no . .
H35A C37 2.8139 no . .
H35A H37 2.1580 no . .
H35B C36 2.8459 no . .
H35B C37 3.1693 no . .
H35B H37 2.7597 no . .
H35C C36 3.3906 no . .
H35C H37 3.5242 no . .
C36 H38 2.7611 no . .
C37 H39A 3.1575 no . .
C37 H39B 3.0138 no . .
H37 H38 2.8191 no . .
H37 C39 2.6385 no . .
H37 C39A 2.7713 no . .
H37 H39A 2.8127 no . .
H37 H39B 2.4553 no . .
C38 H39A 2.8439 no . .
C38 H39B 2.8429 no . .
C38 H39C 3.3444 no . .
C38 H40 2.5728 no . .
H38 C39A 3.3979 no . .
H38 C40 2.5140 no . .
H38 H40 2.2833 no . .
C39 H41 2.7774 no . .
C39A H40 3.4413 no . .
C39A H41 2.7167 no . .
H39A C40 3.1460 no . .
H39A H41 3.2665 no . .
H39B C40 3.2911 no . .
H39B H41 3.4215 no . .
H39C C40 2.5997 no . .
H39C H40 3.5386 no . .
H39C C41 2.5529 no . .
H39C H41 1.9844 no . .
C40 H42 2.5855 no . .
H40 H41 2.8487 no . .
H40 C42 2.5744 no . .
H40 H42 2.3570 no . .
C41 H43A 3.1223 no . .
C41 H43B 3.0586 no . .
H41 H42 2.8743 no . .
H41 C43 2.7326 no . .
H41 C43A 2.8394 no . .
H41 H43A 2.7821 no . .
H41 H43B 2.5797 no . .
C42 H43A 2.8392 no . .
C42 H43B 2.8689 no . .
C42 H43C 3.3633 no . .
C42 H44 2.6096 no . .
H42 C43A 3.4157 no . .
H42 C44 2.5834 no . .
H42 H44 2.3506 no . .
C43 H45 2.8275 no . .
C43A H44 3.4085 no . .
C43A H45 2.7383 no . .
H43A C44 3.1324 no . .
H43A H45 3.3122 no . .
H43B C44 3.2477 no . .
H43B H45 3.4133 no . .
H43C C44 2.5471 no . .
H43C H44 3.4877 no . .
H43C C45 2.5223 no . .
H43C H45 1.9817 no . .
C44 H46 2.6419 no . .
H44 H45 2.8578 no . .
H44 C46 2.5688 no . .
H44 H46 2.3922 no . .
C45 H47 2.7171 no . .
H45 H46 2.9112 no . .
H45 C47 2.7153 no . .
H45 H47 2.5422 no . .
C46 H48A 2.9224 no . .
C46 H78B 3.0095 no . .
H46 H47 2.9507 no . .
H46 C48 2.7664 no . .
H46 C48A 2.7286 no . .
H46 H48A 2.4069 no . .
H46 H78B 2.6604 no . .
C47 H48A 2.8312 no . .
C47 H78B 2.8007 no . .
C47 H48C 3.3697 no . .
C47 H49 2.7044 no . .
H47 C48A 3.4189 no . .
H47 C49 2.6546 no . .
H47 H49 2.4716 no . .
C48 H50 2.7080 no . .
C48A H49 3.4765 no . .
C48A H50 2.6953 no . .
H48A C49 3.3576 no . .
H48A H50 3.3468 no . .
H78B C49 3.1587 no . .
H78B H50 3.3154 no . .
H48C C49 2.6584 no . .
H48C H49 3.5859 no . .
H48C C50 2.5548 no . .
H48C H50 1.9757 no . .
H48C H52C 3.4606 no . .
C49 H51 2.5063 no . .
H49 H50 2.8795 no . .
H49 C51 2.5521 no . .
H49 H51 2.3185 no . .
C50 H52A 3.5691 no . .
C50 H52C 2.4955 no . .
H50 H51 2.8309 no . .
H50 C52 2.7309 no . .
H50 C52A 2.6610 no . .
H50 H52A 3.2579 no . .
H50 H52B 3.3286 no . .
H50 H52C 1.9249 no . .
C51 H52A 3.1002 no . .
C51 H52B 3.2649 no . .
C51 H52C 2.5696 no . .
C51 H53 2.7594 no . .
H51 C52A 3.4010 no . .
H51 H52C 3.5006 no . .
H51 C53 2.7147 no . .
H51 H53 2.6121 no . .
C52 H54 2.5536 no . .
C52A H53 3.4353 no . .
C52A H54 2.5390 no . .
H52A C53 2.8178 no . .
H52A C54 2.8497 no . .
H52A H54 2.2498 no . .
H52B C53 2.8264 no . .
H52B C54 2.9771 no . .
H52B H54 2.5108 no . .
H52C C53 3.3866 no . .
H52C H54 3.5102 no . .
C53 H56A 3.0311 no . .
C53 H56B 2.6544 no . .
C53 H60F 3.4990 no . .
H53 H54 2.7504 no . .
H53 C55 2.6416 no . .
H53 C56 2.8331 no . .
H53 C56A 2.6020 no . .
H53 H56A 2.7966 no . .
H53 H56B 1.9632 no . .
H53 H56C 3.4816 no . .
C54 H56A 2.9831 no . .
C54 H56B 2.9995 no . .
C54 H60A 3.3333 no . .
C54 H60C 2.6889 no . .
C54 H60E 3.3972 no . .
C54 H60F 2.6912 no . .
H54 C56 3.2252 no . .
H54 C60 2.7140 no . .
H54 C60A 2.6975 no . .
H54 H60A 3.0227 no . .
H54 H60B 3.5556 no . .
H54 H60C 2.0882 no . .
H54 C60B 3.1626 no . .
H54 H60F 2.6568 no . .
C55 H56A 2.7808 no . .
C55 H56B 2.7910 no . .
C55 H56C 3.2609 no . .
C55 H57A 3.1726 no . .
C55 H57B 3.0865 no . .
C55 H58A 2.9589 no . .
C55 H59A 2.8655 no . .
C55 H59B 3.3522 no . .
C55 H60A 2.7821 no . .
C55 H60B 3.4034 no . .
C55 H60C 2.7489 no . .
C55 H60D 3.3776 no . .
C55 H60E 2.7200 no . .
C55 H60F 2.6876 no . .
C56 H58A 2.8629 no . .
C56 H58B 3.4135 no . .
C56 H59A 3.0061 no . .
C56 H60A 3.5403 no . .
C56 H60E 3.5504 no . .
C56A H57A 2.6407 no . .
C56A H57B 2.8257 no . .
H56A C57 3.2101 no . .
H56A H57A 3.4871 no . .
H56A H57B 3.3056 no . .
H56B C57 3.1280 no . .
H56B H57A 3.0534 no . .
H56C C57 2.4532 no . .
H56C H57A 2.3262 no . .
H56C H57B 2.5657 no . .
C57 H59A 2.5745 no . .
C57 H59B 3.2857 no . .
H57A H58A 2.3087 no . .
H57A H58B 2.4343 no . .
H57A C59 3.2720 no . .
H57A H59A 3.5128 no . .
H57B H58A 2.8604 no . .
H57B H58B 2.3028 no . .
H57B C59 2.7299 no . .
H57B H59A 2.5073 no . .
H57B H59B 3.5770 no . .
H57B C60 3.4868 no . .
C58 H60E 3.0026 no . .
H58A H59A 2.8219 no . .
H58A H59B 2.3496 no . .
H58A C60 2.6731 no . .
H58A C60B 2.9406 no . .
H58A H60D 3.3609 no . .
H58A H60E 2.4124 no . .
H58B H59A 2.3378 no . .
H58B H59B 2.2721 no . .
H58B C60 3.3476 no . .
C59 H60A 2.5846 no . .
C59 H60B 2.6063 no . .
C59 H60C 3.2857 no . .
C59 H60D 2.7879 no . .
C59 H60E 2.7808 no . .
C59 H60F 3.4120 no . .
H59A C60A 2.4620 no . .
H59A H60A 2.2408 no . .
H59A H60B 2.6814 no . .
H59A H60C 3.3906 no . .
H59A C60B 3.3988 no . .
H59A H60D 3.5713 no . .
H59B C60A 2.7133 no . .
H59B H60A 3.0233 no . .
H59B H60B 2.5276 no . .
H59B H60C 3.5946 no . .
H59B C60B 2.6419 no . .
H59B H60D 2.4944 no . .
H59B H60E 2.8572 no . .
H59B H60F 3.5587 no . .
C60A H60D 2.6301 no . .
C60A H60E 3.3337 no . .
C60A H60F 2.7009 no . .
H60A C60B 3.3470 no . .
H60A H60D 3.5390 no . .
H60B C60B 2.6420 no . .
H60B H60D 2.4125 no . .
H60B H60E 3.5219 no . .
H60B H60F 2.9739 no . .
H60C C60B 2.6562 no . .
H60C H60D 2.8897 no . .
H60C H60E 3.5666 no . .
H60C H60F 2.5036 no . .
B1 H2X 2.7973 no . .
B1 H6X 2.7066 no . .
B1 H10X 2.8161 no . .
B1 H14X 2.7484 no . .
B1 H18X 2.7522 no . .
B1 H22X 2.8385 no . .
B1 H26X 2.8888 no . .
B1 H30X 2.7140 no . .
C1X H14X 3.2991 no . .
C1X H18X 2.8881 no . .
C1X H26X 2.8359 no . .
C2X H4X 3.2457 no . .
C2X H6X 3.2010 no . .
C2X H14X 3.3741 no . .
C2X H18X 2.9282 no . .
H2X C4X 3.2353 no . .
H2X C6X 3.2068 no . .
H2X C7X 2.6611 no . .
H2X F7A 2.5530 no . .
H2X F7B 3.0529 no . .
H2X H14X 3.0693 no . .
H2X C17X 2.6787 no . .
H2X C18X 2.7630 no . .
H2X H18X 2.6543 no . .
C4X H6X 3.2715 no . .
H4X C6X 3.2849 no . .
H4X C7X 2.6055 no . .
H4X F7B 3.3848 no . .
H4X F7C 2.3931 no . .
H4X C8X 2.7762 no . .
H4X F8A 3.0727 no . .
H4X F8B 2.7085 no . .
C6X H10X 3.5598 no . .
C6X H26X 2.7455 no . .
H6X C8X 2.6436 no . .
H6X F8A 3.4730 no . .
H6X F8C 2.4611 no . .
H6X C9X 3.2271 no . .
H6X C10X 3.3235 no . .
H6X H10X 2.9794 no . .
H6X C25X 2.8263 no . .
H6X C26X 2.8207 no . .
H6X H26X 2.4765 no . .
C9X H22X 2.7763 no . .
C9X H30X 2.7746 no . .
C10X H12X 3.2878 no . .
C10X H14X 3.2340 no . .
C10X H30X 2.8966 no . .
H10X C12X 3.2724 no . .
H10X C14X 3.2412 no . .
H10X C15X 2.6189 no . .
H10X F15A 2.4503 no . .
H10X F15B 3.1473 no . .
H10X C25X 2.7620 no . .
H10X C30X 2.7947 no . .
H10X H30X 2.7470 no . .
C12X H14X 3.2596 no . .
H12X C14X 3.2727 no . .
H12X C15X 2.6795 no . .
H12X F15B 3.2541 no . .
H12X F15C 2.5089 no . .
H12X C16X 2.6850 no . .
H12X F16A 3.4329 no . .
H12X F16B 2.5095 no . .
C14X H22X 2.7126 no . .
H14X C16X 2.6027 no . .
H14X F16A 3.0137 no . .
H14X F16C 2.5486 no . .
H14X C17X 2.8158 no . .
H14X C22X 2.7974 no . .
H14X H22X 2.5153 no . .
C17X H30X 3.0986 no . .
C18X H20X 3.2435 no . .
C18X H22X 3.1932 no . .
H18X C20X 3.2062 no . .
H18X C22X 3.1888 no . .
H18X C23X 2.6453 no . .
H18X F23A 2.4990 no . .
H18X F23B 3.2619 no . .
H18X C25X 3.1540 no . .
H18X C26X 3.3482 no . .
H18X H26X 3.1365 no . .
C20X H22X 3.2875 no . .
H20X C22X 3.2976 no . .
H20X C23X 2.5206 no . .
H20X F23B 3.1635 no . .
H20X F23C 2.4224 no . .
H20X C24X 2.7406 no . .
H20X F24A 3.5065 no . .
H20X F24C 2.5137 no . .
C22X H30X 3.1320 no . .
H22X C24X 2.5695 no . .
H22X F24A 2.9696 no . .
H22X F24B 2.5945 no . .
H22X C30X 3.4541 no . .
H22X H30X 2.8112 no . .
C26X H28X 3.3003 no . .
C26X H30X 3.2508 no . .
H26X C28X 3.2823 no . .
H26X C30X 3.2500 no . .
H26X C31X 2.5805 no . .
H26X F31A 2.5634 no . .
H26X F31C 2.9766 no . .
C28X H30X 3.2861 no . .
H28X C30X 3.3002 no . .
H28X C31X 2.7420 no . .
H28X F31B 2.4880 no . .
H28X F31C 3.4465 no . .
H28X C32X 2.6659 no . .
H28X F32A 2.4310 no . .
H30X C32X 2.6322 no . .
H30X F32B 2.7735 no . .
H30X F32C 2.7751 no . .
B2 H34X 2.8473 no . .
B2 H38X 2.7729 no . .
B2 H42X 2.8096 no . .
B2 H46X 2.8095 no . .
B2 H50X 2.7420 no . .
B2 H54X 2.8208 no . .
B2 H58X 2.8509 no . .
B2 H62X 2.7205 no . .
C33X H42X 3.3956 no . .
C33X H46X 3.4003 no . .
C33X H50X 2.6993 no . .
C33X H62X 2.8351 no . .
C34X H36X 3.2683 no . .
C34X H38X 3.2847 no . .
C34X H42X 3.5104 no . .
C34X H62X 2.8704 no . .
H34X C36X 3.2509 no . .
H34X C38X 3.2900 no . .
H34X C39X 2.5698 no . .
H34X F39A 2.6445 no . .
H34X F39C 2.9986 no . .
H34X C41X 3.5866 no . .
H34X H42X 3.2014 no . .
H34X C57X 2.8157 no . .
H34X C62X 2.8330 no . .
H34X H62X 2.5935 no . .
C36X H38X 3.2805 no . .
H36X C38X 3.2884 no . .
H36X C39X 2.6739 no . .
H36X F39B 2.4425 no . .
H36X F39C 3.3170 no . .
H36X C40X 2.6329 no . .
H36X F40A 2.5701 no . .
H36X F40B 3.1898 no . .
C38X H46X 3.2633 no . .
C38X H50X 2.7361 no . .
H38X C40X 2.6387 no . .
H38X F40B 3.2521 no . .
H38X F40C 2.4171 no . .
H38X C41X 3.2713 no . .
H38X C46X 3.1439 no . .
H38X H46X 2.7340 no . .
H38X C49X 2.7939 no . .
H38X C50X 2.7993 no . .
H38X H50X 2.6085 no . .
C41X H54X 2.8615 no . .
C41X H58X 2.8341 no . .
C42X H44X 3.2939 no . .
C42X H46X 3.2457 no . .
C42X H58X 2.7688 no . .
H42X C44X 3.2745 no . .
H42X C46X 3.2445 no . .
H42X C47X 2.6416 no . .
H42X F47A 2.6952 no . .
H42X F47C 2.9229 no . .
H42X C57X 2.8201 no . .
H42X C58X 2.7781 no . .
H42X H58X 2.4408 no . .
C44X H46X 3.2693 no . .
H44X C46X 3.2827 no . .
H44X C47X 2.6829 no . .
H44X F47B 2.4702 no . .
H44X F47C 3.5258 no . .
H44X C48X 2.6181 no . .
H44X F48B 3.0948 no . .
H44X F48C 2.5511 no . .
C46X H54X 2.8619 no . .
H46X C48X 2.6550 no . .
H46X F48A 2.4589 no . .
H46X F48B 3.3134 no . .
H46X C49X 2.7696 no . .
H46X C54X 2.7803 no . .
H46X H54X 2.5763 no . .
C49X H62X 3.2926 no . .
C50X H52X 3.2386 no . .
C50X H54X 3.2498 no . .
C50X H62X 3.2351 no . .
H50X C52X 3.2350 no . .
H50X C54X 3.2484 no . .
H50X C55X 2.6133 no . .
H50X F55A 3.2405 no . .
H50X F55C 2.4590 no . .
H50X C57X 3.4784 no . .
H50X C62X 3.3755 no . .
H50X H62X 2.8296 no . .
C52X H54X 3.2566 no . .
H52X C54X 3.2633 no . .
H52X C55X 2.6220 no . .
H52X F55A 3.1798 no . .
H52X F55B 2.5106 no . .
H52X C56X 2.6459 no . .
H52X F56A 2.5349 no . .
H52X F56C 3.2659 no . .
H54X C56X 2.6707 no . .
H54X F56B 2.5456 no . .
H54X F56C 3.2329 no . .
H54X C57X 3.4752 no . .
H54X C58X 3.5732 no . .
H54X H58X 3.2416 no . .
C58X H60X 3.2516 no . .
C58X H62X 3.2052 no . .
H58X C60X 3.2298 no . .
H58X C62X 3.2037 no . .
H58X C63X 2.6062 no . .
H58X F63A 3.0840 no . .
H58X F63C 2.5368 no . .
C60X H62X 3.2579 no . .
H60X C62X 3.2733 no . .
H60X C63X 2.6383 no . .
H60X F63A 3.3329 no . .
H60X F63B 2.4681 no . .
H60X C64X 2.6960 no . .
H60X F64A 3.2751 no . .
H60X F64B 2.6488 no . .
H60X F64D 2.4895 no . .
H60X F64F 3.2247 no . .
H62X C64X 2.6404 no . .
H62X F64A 3.2010 no . .
H62X F64C 2.4599 no . .
H62X F64E 2.6063 no . .
H62X F64F 3.1621 no . .
C1Z H3Z 3.2650 no . .
C1Z H5Z 3.2651 no . .
H1Z H2Z 2.3400 no . .
H1Z C3Z 3.2651 no . .
H1Z C5Z 3.2649 no . .
H1Z H6Z 2.3399 no . .
C2Z H4Z 3.2649 no . .
C2Z H6Z 3.2649 no . .
H2Z H3Z 2.3399 no . .
H2Z C4Z 3.2649 no . .
H2Z C6Z 3.2650 no . .
C3Z H5Z 3.2650 no . .
H3Z H4Z 2.3401 no . .
H3Z C5Z 3.2651 no . .
C4Z H6Z 3.2652 no . .
H4Z H5Z 2.3399 no . .
H4Z C6Z 3.2649 no . .
H5Z H6Z 2.3402 no . .
C7Z H9Z 3.2650 no . .
C7Z H11Z 3.2651 no . .
H7Z H8Z 2.3400 no . .
H7Z C9Z 3.2649 no . .
H7Z C11Z 3.2649 no . .
H7Z H12Z 2.3399 no . .
C8Z H10Z 3.2652 no . .
C8Z H12Z 3.2649 no . .
H8Z H9Z 2.3400 no . .
H8Z C10Z 3.2650 no . .
H8Z C12Z 3.2649 no . .
C9Z H11Z 3.2649 no . .
H9Z H10Z 2.3400 no . .
H9Z C11Z 3.2650 no . .
C10Z H12Z 3.2650 no . .
H10Z H11Z 2.3400 no . .
H10Z C12Z 3.2652 no . .
H11Z H12Z 2.3401 no . .
C13Z H15Z 3.2650 no . .
C13Z H17Z 3.2650 no . .
H13Z H14Z 2.3399 no . .
H13Z C15Z 3.2649 no . .
H13Z C17Z 3.2650 no . .
H13Z H18Z 2.3401 no . .
C14Z H16Z 3.2650 no . .
C14Z H18Z 3.2650 no . .
H14Z H15Z 2.3399 no . .
H14Z C16Z 3.2650 no . .
H14Z C18Z 3.2650 no . .
C15Z H17Z 3.2650 no . .
H15Z H16Z 2.3400 no . .
H15Z C17Z 3.2649 no . .
C16Z H18Z 3.2651 no . .
H16Z H17Z 2.3401 no . .
H16Z C18Z 3.2650 no . .
H17Z H18Z 2.3399 no . .
Pd2 H14Z 3.4130 no . 2_666
Pt6 H1Z 3.5360 no . .
Pt7 H1Z 3.1064 no . .
Pt7 H6Z 3.5798 no . .
Pt8 H6Z 3.3403 no . .
C1A H57A 3.1889 no . 1_546
C1A H14Z 3.4464 no . 2_666
H1A H57A 3.3224 no . 1_546
H1A F24B 3.3946 no . 2_666
H1A H14Z 3.4977 no . 2_666
H1B F16A 3.4095 no . 2_666
H1B F24B 3.2311 no . 2_666
H1B H13Z 3.2523 no . 2_666
H1B C14Z 3.4440 no . 2_666
H1B H14Z 2.6619 no . 2_666
H1C C57 3.1735 no . 1_546
H1C H57A 2.3029 no . 1_546
H1C H57B 3.2922 no . 1_546
H1C F16A 3.1347 no . 2_666
H1C F24B 3.0147 no . 2_666
C1B H28B 3.4996 no . 2_676
C1B H12X 3.3883 no . 1_556
H1D H28B 3.5910 no . 2_676
H1D C29 3.5018 no . 1_546
H1D H29A 2.8369 no . 1_546
H1D H29B 3.2523 no . 1_546
H1D F16A 2.9016 no . 2_666
H1D F16B 2.8409 no . 1_556
H1E H27A 3.4827 no . 2_676
H1E C28 3.4146 no . 2_676
H1E H28A 3.2255 no . 2_676
H1E H28B 2.8205 no . 2_676
H1E H12X 3.2402 no . 1_556
H1E F16A 3.1771 no . 2_666
H1E F16B 3.3511 no . 1_556
H1F H28B 3.5862 no . 2_676
H1F C12X 3.3330 no . 1_556
H1F H12X 2.7527 no . 1_556
H1F F15C 3.5927 no . 1_556
H1F F16B 3.0146 no . 1_556
H1F F63B 2.8907 no . 2_767
C2 H30C 3.5430 no . 1_546
H2A H30C 3.3252 no . 1_546
H2A C59X 3.4505 no . 2_767
H2A C63X 3.2423 no . 2_767
H2A F63B 2.8824 no . 2_767
H2A F63C 2.7263 no . 2_767
H2B C30A 3.5913 no . 1_546
H2B H30A 3.4623 no . 1_546
H2B H30C 2.8536 no . 1_546
H2B H56B 3.5166 no . 1_546
H2B H56C 3.1648 no . 1_546
H2B H57A 2.8682 no . 1_546
H2B F63C 3.5964 no . 2_767
H3A H56C 3.5065 no . 1_546
H3A H42X 2.9055 no . 2_767
H3A C47X 3.4876 no . 2_767
H3A F47A 2.7071 no . 2_767
H3A F47C 3.1995 no . 2_767
H3B H56C 3.3892 no . 1_546
C4 H34X 3.5721 no . 2_767
H4A H34X 3.0892 no . 2_767
H4A F39A 2.9859 no . 2_767
H4B H34X 3.1016 no . 2_767
H4B H42X 3.3044 no . 2_767
H4B C57X 3.3841 no . 2_767
H4B C58X 3.3058 no . 2_767
H4B C59X 3.3018 no . 2_767
H4B C60X 3.3886 no . 2_767
H4B C61X 3.4182 no . 2_767
H4B C62X 3.4028 no . 2_767
H5A F15C 3.5294 no . 1_556
H5A C64X 3.4129 no . 2_767
H5A F64B 2.5192 no . 2_767
H5A F64C 3.4281 no . 2_767
H5A F64F 2.5731 no . 2_767
H5C F64B 3.3802 no . 2_767
H5C F64C 3.2935 no . 2_767
H5C F64F 2.9490 no . 2_767
C8 H27A 3.3663 no . 2_676
H8 H28A 3.3245 no . 2_676
H8 H13Z 3.0934 no . 2_666
H8 H14Z 3.2895 no . 2_666
C9 H27A 2.9947 no . 2_676
C9 H28A 3.5669 no . 2_676
C9A H26A 3.5146 no . 2_676
C9A H26C 3.2998 no . 2_676
C9A H27A 3.1511 no . 2_676
H9A C26 3.4091 no . 2_676
H9A C26A 2.8562 no . 2_676
H9A H26A 2.6842 no . 2_676
H9A H26C 2.3214 no . 2_676
H9A C27 3.3516 no . 2_676
H9A H27A 2.5243 no . 2_676
H9A F15C 3.5833 no . 1_556
H9A F64B 3.1333 no . .
H9A F64C 3.4177 no . .
H9A F64F 3.0361 no . .
H9B F15A 3.1494 no . 2_766
H9B C64X 3.2506 no . .
H9B F64A 2.9537 no . .
H9B F64B 2.7286 no . .
H9B F64C 3.4205 no . .
H9B F64D 2.7974 no . .
H9B F64E 3.3492 no . .
H9B F64F 2.9453 no . .
H9C H27A 3.5743 no . 2_676
H9C F15A 3.2563 no . 2_766
H9C F64B 3.5448 no . .
C10 H27A 3.1854 no . 2_676
C10 H28A 2.9796 no . 2_676
C10 H30E 3.4204 no . 2_676
C10 H13Z 3.4004 no . 2_666
H10 H27A 3.4537 no . 2_676
H10 C28 3.5035 no . 2_676
H10 H28A 2.5953 no . 2_676
H10 H30E 3.0155 no . 2_676
H10 C13Z 2.7934 no . 2_666
H10 H13Z 2.4872 no . 2_666
H10 C14Z 3.4745 no . 2_666
H10 C18Z 3.3300 no . 2_666
H10 H18Z 3.4228 no . 2_666
C11 H26A 3.3005 no . 2_676
C11 H30E 3.3465 no . 2_676
H11 C26A 3.5125 no . 2_676
H11 H26A 2.7639 no . 2_676
H11 C64X 3.5409 no . .
H11 F64A 2.9457 no . .
H11 F64C 3.0885 no . .
H11 F64E 2.7518 no . .
H11 F64F 3.4853 no . .
C12 H30D 3.3870 no . 2_676
C12 H30E 2.8903 no . 2_676
C12 H18Z 3.5543 no . 2_666
H12 C30B 3.2976 no . 2_676
H12 H30D 3.2033 no . 2_676
H12 H30E 2.5465 no . 2_676
H12 C13Z 3.4396 no . 2_666
H12 H13Z 3.5641 no . 2_666
H12 C17Z 3.4989 no . 2_666
H12 C18Z 2.8862 no . 2_666
H12 H18Z 2.6091 no . 2_666
C13 H30D 3.5407 no . 2_676
C13A H22A 3.1705 no . 2_676
H13A F55A 3.3921 no . .
H13A C64X 3.5758 no . .
H13A F64A 2.8830 no . .
H13A F64C 3.1483 no . .
H13A F64E 2.2610 no . .
H13B C22 3.1275 no . 2_676
H13B C22A 3.1281 no . 2_676
H13B H22A 2.6849 no . 2_676
H13B H22C 3.1466 no . 2_676
H13B C23 2.9108 no . 2_676
H13B H23 3.4168 no . 2_676
H13B C24 2.8318 no . 2_676
H13B H24 2.8030 no . 2_676
H13B H26A 3.0191 no . 2_676
H13B F64C 3.2967 no . .
H13B F64E 3.1479 no . .
H13C C22 3.4984 no . 2_676
H13C C22A 3.5190 no . 2_676
H13C H22A 2.7920 no . 2_676
H13C C55X 3.5297 no . .
H13C F55A 2.9484 no . .
H13C F55C 2.9670 no . .
C14 H30D 3.5617 no . 2_676
H14 H30D 3.4012 no . 2_676
H14 F7B 2.8716 no . 2_666
H14 H18Z 3.4572 no . 2_666
C15 H21 3.4216 no . 2_676
H15 H19 3.5744 no . 2_676
H15 C21 3.3681 no . 2_676
H15 H21 3.2325 no . 2_676
H15 F55A 3.2886 no . .
H15 F55C 3.0490 no . .
C16 H19 3.5685 no . 2_676
C16 H3Z 3.5198 no . 2_676
H16 F7B 3.4771 no . 2_666
H16 F7C 3.1977 no . 2_666
H16 H3Z 3.0848 no . 2_676
C17 H19 3.0332 no . 2_676
C17 H17 3.5764 no . 2_676
C18 H17 3.4759 no . 2_676
C18A H2Z 3.3132 no . 2_676
C18A H3Z 3.2473 no . 2_676
H18A F7C 3.2832 no . 2_666
H18A F40C 3.5019 no . 2_676
H18A F56B 3.5912 no . 1_455
H18A C2Z 2.9909 no . 2_676
H18A H2Z 2.4258 no . 2_676
H18A C3Z 2.9835 no . 2_676
H18A H3Z 2.4106 no . 2_676
H18B F7C 3.0305 no . 2_666
H18B F23C 3.3757 no . .
H18B F40C 3.5285 no . 2_676
H18B H3Z 3.3123 no . 2_676
H18C C40X 3.3449 no . 2_676
H18C F40A 3.0227 no . 2_676
H18C F40C 2.5837 no . 2_676
C19 H17 3.0210 no . 2_676
H19 H15 3.5744 no . 2_676
H19 C16 3.5685 no . 2_676
H19 C17 3.0332 no . 2_676
H19 C1Z 3.0882 no . .
H19 H1Z 3.1328 no . .
H19 C2Z 3.1096 no . .
H19 H2Z 3.1683 no . .
H19 H17 2.6140 no . 2_676
H20 F40A 3.0482 no . 2_676
H20 F40C 3.4828 no . 2_676
C21 H15 3.3681 no . 2_676
H21 C15 3.4216 no . 2_676
H21 H15 3.2325 no . 2_676
H21 C1Z 3.5350 no . .
H21 C4Z 3.4984 no . .
H21 C5Z 3.1960 no . .
H21 H5Z 3.5054 no . .
H21 C6Z 3.2162 no . .
H21 H6Z 3.5361 no . .
C22 H13B 3.1275 no . 2_676
C22 H13C 3.4984 no . 2_676
C22A H13B 3.1281 no . 2_676
C22A H13C 3.5190 no . 2_676
H22A C13A 3.1705 no . 2_676
H22A H13B 2.6849 no . 2_676
H22A H13C 2.7920 no . 2_676
H22A H50X 3.2796 no . 2_676
H22A F55C 3.5738 no . 2_676
H22B C35X 3.3325 no . 2_676
H22B C36X 2.8373 no . 2_676
H22B H36X 2.8734 no . 2_676
H22B C37X 3.1292 no . 2_676
H22B C40X 3.5079 no . 2_676
H22B F40A 3.0847 no . 2_676
H22C H13B 3.1466 no . 2_676
H22C C35X 3.3690 no . 2_676
H22C C36X 3.4998 no . 2_676
H22C C39X 3.5628 no . 2_676
H22C F39C 2.8290 no . 2_676
C23 H13B 2.9108 no . 2_676
H23 H13B 3.4168 no . 2_676
H23 C5Z 3.2864 no . .
H23 H5Z 3.0152 no . .
C24 H13B 2.8318 no . 2_676
H24 H13B 2.8030 no . 2_676
C26 H9A 3.4091 no . 2_676
C26A H9A 2.8562 no . 2_676
C26A H11 3.5125 no . 2_676
H26A C9A 3.5146 no . 2_676
H26A H9A 2.6842 no . 2_676
H26A C11 3.3005 no . 2_676
H26A H11 2.7639 no . 2_676
H26A H13B 3.0191 no . 2_676
H26A C64X 3.5939 no . 2_676
H26A F64C 2.3909 no . 2_676
H26A F64E 3.4237 no . 2_676
H26A F64F 2.8976 no . 2_676
H26B F39C 3.5419 no . 2_676
H26B F64C 3.4983 no . 2_676
H26C C9A 3.2998 no . 2_676
H26C H9A 2.3214 no . 2_676
H26C F15B 2.9471 no . 2_675
H26C F15C 3.5376 no . 2_675
H26C F64C 3.4098 no . 2_676
H26C F64F 3.4114 no . 2_676
C27 H9A 3.3516 no . 2_676
C27 H12X 3.0486 no . 2_675
H27A H1E 3.4827 no . 2_676
H27A C8 3.3663 no . 2_676
H27A C9 2.9947 no . 2_676
H27A C9A 3.1511 no . 2_676
H27A H9A 2.5243 no . 2_676
H27A H9C 3.5743 no . 2_676
H27A C10 3.1854 no . 2_676
H27A H10 3.4537 no . 2_676
H27A H12X 2.9674 no . 2_675
H27A F15B 3.4576 no . 2_675
H27A F15C 3.0093 no . 2_675
H27B C11X 3.5172 no . 2_675
H27B C12X 3.0470 no . 2_675
H27B H12X 2.5116 no . 2_675
H27B C15X 3.4773 no . 2_675
H27B F15B 3.0213 no . 2_675
H27B F15C 3.3121 no . 2_675
C28 H1E 3.4146 no . 2_676
C28 H10 3.5035 no . 2_676
C28 H12X 3.2502 no . 2_675
H28A H1E 3.2255 no . 2_676
H28A H8 3.3245 no . 2_676
H28A C9 3.5669 no . 2_676
H28A C10 2.9796 no . 2_676
H28A H10 2.5953 no . 2_676
H28A F16B 3.5193 no . 1_565
H28A F16C 2.7772 no . 1_565
H28B C1B 3.4996 no . 2_676
H28B H1D 3.5910 no . 2_676
H28B H1E 2.8205 no . 2_676
H28B H1F 3.5862 no . 2_676
H28B C12X 3.4008 no . 2_675
H28B H12X 2.5929 no . 2_675
H28B C16X 3.5382 no . 2_675
H28B F16B 3.0696 no . 1_565
H28B F16B 2.7531 no . 2_675
H28B F16C 3.3538 no . 1_565
C29 H1D 3.5018 no . 1_564
H29A H1D 2.8369 no . 1_564
H29A C16X 3.4585 no . 1_565
H29A F16B 2.8211 no . 1_565
H29A F16C 2.9107 no . 1_565
H29B H1D 3.2523 no . 1_564
C30A H2B 3.5913 no . 1_564
C30A H5Z 3.2046 no . .
H30A H2B 3.4623 no . 1_564
H30B F47C 3.5639 no . 2_776
H30B C5Z 3.3613 no . .
H30B H5Z 2.5791 no . .
H30C C2 3.5430 no . 1_564
H30C H2A 3.3252 no . 1_564
H30C H2B 2.8536 no . 1_564
H30C F47C 3.5406 no . 2_776
H30C F63C 2.6722 no . 2_776
H30C H5Z 2.9647 no . .
C30B H12 3.2976 no . 2_676
C30B H4Z 3.5750 no . .
H30D C12 3.3870 no . 2_676
H30D H12 3.2033 no . 2_676
H30D C13 3.5407 no . 2_676
H30D C14 3.5617 no . 2_676
H30D H14 3.4012 no . 2_676
H30D C4Z 3.5313 no . .
H30D H4Z 3.0368 no . .
H30D H5Z 3.3384 no . .
H30E C10 3.4204 no . 2_676
H30E H10 3.0155 no . 2_676
H30E C11 3.3465 no . 2_676
H30E C12 2.8903 no . 2_676
H30E H12 2.5465 no . 2_676
H30E F16C 3.1413 no . 1_565
H30E H18Z 3.4491 no . 1_565
H30F F16C 3.1271 no . 1_565
H30F C63X 3.3449 no . 2_776
H30F F63A 3.1439 no . 2_776
H30F F63B 3.4061 no . 2_776
H30F F63C 2.6681 no . 2_776
H30F H4Z 3.1941 no . .
C31A H14Z 3.3349 no . 2_666
H31A F24C 3.0204 no . 2_666
H31A C14Z 3.2941 no . 2_666
H31A H14Z 2.5796 no . 2_666
H31A C15Z 3.4665 no . 2_666
H31A H15Z 2.9353 no . 2_666
H31B F24B 3.5899 no . 2_666
H31B F24C 3.3810 no . 2_666
H31B H14Z 3.3390 no . 2_666
H31C F24C 2.5733 no . 2_666
H31C C36X 3.5109 no . 1_545
H31C H36X 3.2397 no . 1_545
H31C F40B 3.0259 no . 1_545
H31D F32A 2.7776 no . 2_766
H31D C43X 3.2837 no . 1_545
H31D C44X 2.7754 no . 1_545
H31D H44X 2.8030 no . 1_545
H31D C45X 3.1075 no . 1_545
H31D C48X 3.4784 no . 1_545
H31D F48C 2.9834 no . 1_545
H31E F32A 3.3632 no . 2_766
H31E F48C 3.1780 no . 1_545
H31E H7Z 3.0999 no . .
H31E H8Z 3.3896 no . .
H31F F40B 3.1890 no . 1_545
H31F C45X 3.4508 no . 1_545
H31F F48C 3.5214 no . 1_545
H31F H8Z 3.1965 no . .
H32A C34X 3.5890 no . 1_545
H32A C35X 3.0223 no . 1_545
H32A C36X 3.0894 no . 1_545
H32A H36X 3.2420 no . 1_545
H32A C39X 3.3614 no . 1_545
H32A F39A 3.2251 no . 1_545
H32A F39B 3.2814 no . 1_545
H32B C43X 3.3816 no . 1_545
H32B C47X 3.4976 no . 1_545
H32B F47A 2.9384 no . 1_545
H33A H33A 2.9057 no . 2_757
H33A C34 3.5231 no . 2_757
H33A H34A 3.1542 no . 2_757
H33A H34B 3.2492 no . 2_757
H33A F39A 2.8159 no . 1_545
H33A F39B 3.4622 no . 1_545
C34 H33A 3.5231 no . 2_757
H34A H33A 3.1542 no . 2_757
H34A F39A 2.9538 no . 2_767
H34A F47A 3.1422 no . 1_545
H34B H33A 3.2492 no . 2_757
H34B F39A 2.5065 no . 2_767
C35A H60B 3.5120 no . 1_646
C35A H60D 3.3376 no . 1_646
H35A H60D 3.2477 no . 1_646
H35A F32B 3.2142 no . 2_766
H35B C60A 3.5605 no . 1_646
H35B H60B 2.6852 no . 1_646
H35B H60D 3.0389 no . 1_646
H35B C32X 3.5168 no . 2_766
H35B F32A 3.4243 no . 2_766
H35B F32B 2.5268 no . 2_766
H35C H60B 3.5540 no . 1_646
H35C H60D 3.1662 no . 1_646
H35C C39X 3.4776 no . 2_767
H35C F39A 2.8820 no . 2_767
H35C F39C 3.1006 no . 2_767
H37 F32A 3.5749 no . 2_766
H37 F32B 2.9664 no . 2_766
H38 H7Z 3.5935 no . .
H38 H14Z 3.2737 no . 2_666
H38 C15Z 3.5130 no . 2_666
H38 H15Z 3.0210 no . 2_666
C39A H10X 3.3000 no . 2_766
H39A H10X 2.9873 no . 2_766
H39A C25X 3.4779 no . 2_766
H39A C26X 3.4993 no . 2_766
H39A C27X 3.2081 no . 2_766
H39A C28X 2.7617 no . 2_766
H39A H28X 3.1185 no . 2_766
H39A C29X 2.6541 no . 2_766
H39A C30X 3.0648 no . 2_766
H39A H30X 3.5765 no . 2_766
H39A C32X 3.2054 no . 2_766
H39A F32A 3.5728 no . 2_766
H39A F32B 3.0066 no . 2_766
H39B H10X 3.1535 no . 2_766
H39B F15A 2.6635 no . 2_766
H39C H10X 3.2049 no . 2_766
H39C F15A 3.4219 no . 2_766
H39C F64D 3.3570 no . .
C40 H15Z 3.5249 no . 2_666
H40 C7Z 3.3688 no . .
H40 H7Z 3.2089 no . .
H40 C12Z 3.4247 no . .
H40 H12Z 3.3069 no . .
H40 C14Z 3.3440 no . 2_666
H40 H14Z 3.5887 no . 2_666
H40 C15Z 2.7460 no . 2_666
H40 H15Z 2.5977 no . 2_666
H40 C16Z 3.2004 no . 2_666
H40 H16Z 3.3612 no . 2_666
C41 H12Z 3.5276 no . .
H41 F31C 2.9172 no . 2_766
C42 H12Z 3.1756 no . .
H42 H11Z 3.5743 no . .
H42 C12Z 3.3129 no . .
H42 H12Z 2.9645 no . .
H42 C15Z 3.4696 no . 2_666
H42 C16Z 2.8724 no . 2_666
H42 H16Z 2.7514 no . 2_666
H42 C17Z 3.2627 no . 2_666
H42 H17Z 3.4059 no . 2_666
H43A F8A 3.1528 no . 2_766
H43A F8C 3.2603 no . 2_766
H43A F31A 3.4391 no . .
H43A F31B 3.0911 no . .
H43A F31C 2.8429 no . 2_766
H43B C8X 3.3912 no . 2_766
H43B F8A 3.1349 no . 2_766
H43B F8C 2.5672 no . 2_766
H43B F55A 3.2730 no . .
H43C F8A 3.2547 no . 2_766
H43C F31B 3.1766 no . .
H43C F55A 2.8772 no . .
H44 F23A 3.4120 no . .
H44 F31A 3.1471 no . .
H44 H11Z 3.5204 no . .
H44 H17Z 3.3591 no . 2_666
H45 F31B 3.1430 no . .
H45 F48B 3.1170 no . 2_776
H45 F55A 3.2143 no . .
H46 F23A 3.0092 no . .
C47 H1Z 3.5114 no . .
H47 C48X 3.4606 no . 2_776
H47 F48B 2.4983 no . 2_776
H47 F48C 3.3218 no . 2_776
H47 H1Z 2.8455 no . .
C48A H20X 3.5276 no . .
H48A C19X 3.0489 no . .
H48A C20X 3.0404 no . .
H48A H20X 3.1578 no . .
H48A C23X 3.2467 no . .
H48A F23A 3.4953 no . .
H48A F23C 2.8408 no . .
H78B C17X 3.2166 no . .
H78B C18X 2.9600 no . .
H78B H18X 3.4174 no . .
H78B C19X 2.8995 no . .
H78B C20X 3.0339 no . .
H78B H20X 3.5722 no . .
H78B C21X 3.1409 no . .
H78B C22X 3.1845 no . .
H78B C30X 3.3759 no . .
H78B H30X 3.5141 no . .
H48C C19X 3.5640 no . .
H48C C20X 3.0795 no . .
H48C H20X 3.2853 no . .
H48C C21X 3.0605 no . .
H48C C22X 3.5902 no . .
H48C C24X 3.3670 no . .
H48C F24A 2.7476 no . .
H48C F40A 3.2875 no . 2_676
C49 H6Z 3.1817 no . .
H49 F32C 2.8925 no . .
H49 C44X 3.4488 no . 2_776
H49 H44X 2.7426 no . 2_776
H49 C1Z 3.5554 no . .
H49 H1Z 3.1211 no . .
H49 C6Z 3.2358 no . .
H49 H6Z 2.4674 no . .
H50 F24A 2.8878 no . .
H50 F32C 3.5857 no . .
H50 F40A 3.3661 no . 2_676
C51 H60A 3.0678 no . 2_675
C51 H6Z 3.4211 no . .
H51 H60A 3.0962 no . 2_675
H51 F32C 3.2921 no . .
H51 C47X 3.4544 no . 2_776
H51 F47B 2.8292 no . 2_776
H51 F47C 3.0831 no . 2_776
H51 H6Z 2.8300 no . .
C52 H60A 2.9602 no . 2_675
C52A H59A 3.5702 no . 2_675
C52A H60A 3.4354 no . 2_675
C52A H36X 3.2496 no . 2_676
H52A C55 3.5430 no . 2_675
H52A C56 3.1724 no . 2_675
H52A C56A 3.5477 no . 2_675
H52A H56A 3.1715 no . 2_675
H52A C57 3.4534 no . 2_675
H52A H57B 2.8627 no . 2_675
H52A H59A 3.0306 no . 2_675
H52A H60A 2.9920 no . 2_675
H52A F24A 3.4207 no . .
H52A F39B 3.4923 no . 2_676
H52B C36X 3.3634 no . 2_676
H52B H36X 2.7165 no . 2_676
H52B C39X 3.4235 no . 2_676
H52B F39B 2.8286 no . 2_676
H52B F39C 3.1498 no . 2_676
H52C H57B 3.4685 no . 2_675
H52C H59A 3.4351 no . 2_675
H52C F24A 2.6531 no . .
H52C H36X 2.9541 no . 2_676
H52C F40A 3.3306 no . 2_676
C53 H60A 3.1290 no . 2_675
H53 H60A 3.5412 no . 2_675
H53 F47C 3.2090 no . 2_776
C54 H60A 3.4438 no . 2_675
H54 H56A 3.0927 no . 2_675
H54 H60A 3.4689 no . 2_675
C55 H52A 3.5430 no . 2_675
C56 H52A 3.1724 no . 2_675
C56A H52A 3.5477 no . 2_675
C56A H60C 3.5388 no . 2_675
H56A H52A 3.1715 no . 2_675
H56A H54 3.0927 no . 2_675
H56A C60A 3.2675 no . 2_675
H56A H60A 3.1398 no . 2_675
H56A H60C 2.5659 no . 2_675
H56B H2B 3.5166 no . 1_564
H56B C47X 3.5323 no . 2_776
H56B F47A 3.5786 no . 2_776
H56B F47C 2.6191 no . 2_776
H56C H2B 3.1648 no . 1_564
H56C H3A 3.5065 no . 1_564
H56C H3B 3.3892 no . 1_564
C57 H1C 3.1735 no . 1_564
C57 H52A 3.4534 no . 2_675
H57A C1A 3.1889 no . 1_564
H57A H1A 3.3224 no . 1_564
H57A H1C 2.3029 no . 1_564
H57A H2B 2.8682 no . 1_564
H57A F24B 3.2713 no . 2_675
H57B H1C 3.2922 no . 1_564
H57B H52A 2.8627 no . 2_675
H57B H52C 3.4685 no . 2_675
H57B C24X 3.2947 no . 2_675
H57B F24A 2.6765 no . 2_675
H57B F24B 2.7352 no . 2_675
C58 H22X 3.5190 no . 2_675
H58B F16A 3.5034 no . 2_675
H58B C22X 3.4689 no . 2_675
H58B H22X 2.5717 no . 2_675
H58B C24X 3.5042 no . 2_675
H58B F24A 3.2756 no . 2_675
H58B F24B 2.8376 no . 2_675
H59A C52A 3.5702 no . 2_675
H59A H52A 3.0306 no . 2_675
H59A H52C 3.4351 no . 2_675
H59A F24A 3.1633 no . 2_675
H59A F32C 3.1905 no . 2_675
H59B H30X 2.9839 no . 2_675
H59B F32B 3.0223 no . 2_675
H59B F32C 3.1860 no . 2_675
C60A H35B 3.5605 no . 1_464
C60A H56A 3.2675 no . 2_675
H60A C51 3.0678 no . 2_675
H60A H51 3.0962 no . 2_675
H60A C52 2.9602 no . 2_675
H60A C52A 3.4354 no . 2_675
H60A H52A 2.9920 no . 2_675
H60A C53 3.1290 no . 2_675
H60A H53 3.5412 no . 2_675
H60A C54 3.4438 no . 2_675
H60A H54 3.4689 no . 2_675
H60A H56A 3.1398 no . 2_675
H60A F32C 3.4569 no . 2_675
H60B C35A 3.5120 no . 1_464
H60B H35B 2.6852 no . 1_464
H60B H35C 3.5540 no . 1_464
H60B C32X 3.5910 no . 2_675
H60B F32B 2.9812 no . 2_675
H60B F32C 3.0103 no . 2_675
H60B F47B 3.3823 no . 1_454
H60C C56A 3.5388 no . 2_675
H60C H56A 2.5659 no . 2_675
H60D C35A 3.3376 no . 1_464
H60D H35A 3.2477 no . 1_464
H60D H35B 3.0389 no . 1_464
H60D H35C 3.1662 no . 1_464
H60D F15B 3.5111 no . 2_675
H60F F39C 2.9471 no . 2_676
C2X H10Z 3.1957 no . .
C2X H18Z 3.5881 no . .
H2X H10Z 3.5226 no . .
H2X C17Z 3.4027 no . .
H2X H17Z 3.2770 no . .
H2X C18Z 3.1839 no . .
H2X H18Z 2.8831 no . .
C3X H10Z 2.9602 no . .
C4X H10Z 3.2167 no . .
H4X F56C 2.4663 no . 2_766
H4X F63A 3.5268 no . 2_766
H4X H3Z 3.5026 no . 1_545
H4X H9Z 3.4818 no . .
H4X H10Z 3.5487 no . .
C7X H3Z 3.3371 no . 1_545
C7X H10Z 3.4461 no . .
C7X H17Z 3.5684 no . .
C7X H18Z 3.5756 no . .
F7A H10Z 3.2648 no . .
F7A H17Z 2.4946 no . .
F7A H18Z 3.3016 no . .
F7B H14 2.8716 no . 2_666
F7B H16 3.4771 no . 2_666
F7B H3Z 3.1844 no . 1_545
F7B H4Z 2.7599 no . 1_545
F7B H17Z 3.5326 no . .
F7B H18Z 2.8603 no . .
F7C H16 3.1977 no . 2_666
F7C H18A 3.2832 no . 2_666
F7C H18B 3.0305 no . 2_666
F7C H3Z 2.4782 no . 1_545
F7C H9Z 3.3641 no . .
C8X H43B 3.3912 no . 2_766
F8A H43A 3.1528 no . 2_766
F8A H43B 3.1349 no . 2_766
F8A H43C 3.2547 no . 2_766
F8B H54X 3.5149 no . 2_766
F8C H43A 3.2603 no . 2_766
F8C H43B 2.5672 no . 2_766
H10X C39A 3.3000 no . 2_766
H10X H39A 2.9873 no . 2_766
H10X H39B 3.1535 no . 2_766
H10X H39C 3.2049 no . 2_766
C11X H27B 3.5172 no . 2_675
C11X H60X 3.5111 no . 2_766
C12X H1F 3.3330 no . 1_554
C12X H27B 3.0470 no . 2_675
C12X H28B 3.4008 no . 2_675
H12X C1B 3.3883 no . 1_554
H12X H1E 3.2402 no . 1_554
H12X H1F 2.7527 no . 1_554
H12X C27 3.0486 no . 2_675
H12X H27A 2.9674 no . 2_675
H12X H27B 2.5116 no . 2_675
H12X C28 3.2502 no . 2_675
H12X H28B 2.5929 no . 2_675
H12X F63B 3.5944 no . 2_766
H14X C13Z 3.3623 no . .
H14X H13Z 3.0020 no . .
H14X C18Z 3.5414 no . .
H14X H18Z 3.3307 no . .
C15X H27B 3.4773 no . 2_675
F15A H9B 3.1494 no . 2_766
F15A H9C 3.2563 no . 2_766
F15A H39B 2.6635 no . 2_766
F15A H39C 3.4219 no . 2_766
F15A H60X 3.5376 no . 2_766
F15B H26C 2.9471 no . 2_675
F15B H27A 3.4576 no . 2_675
F15B H27B 3.0213 no . 2_675
F15B H60D 3.5111 no . 2_675
F15C H1F 3.5927 no . 1_554
F15C H5A 3.5294 no . 1_554
F15C H9A 3.5833 no . 1_554
F15C H26C 3.5376 no . 2_675
F15C H27A 3.0093 no . 2_675
F15C H27B 3.3121 no . 2_675
C16X H28B 3.5382 no . 2_675
C16X H29A 3.4585 no . 1_545
C16X H13Z 3.4798 no . .
F16A H1B 3.4095 no . 2_666
F16A H1C 3.1347 no . 2_666
F16A H1D 2.9016 no . 2_666
F16A H1E 3.1771 no . 2_666
F16A H58B 3.5034 no . 2_675
F16A H13Z 3.1517 no . .
F16B H1D 2.8409 no . 1_554
F16B H1E 3.3511 no . 1_554
F16B H1F 3.0146 no . 1_554
F16B H28A 3.5193 no . 1_545
F16B H28B 3.0696 no . 1_545
F16B H28B 2.7531 no . 2_675
F16B H29A 2.8211 no . 1_545
F16C H28A 2.7772 no . 1_545
F16C H28B 3.3538 no . 1_545
F16C H29A 2.9107 no . 1_545
F16C H30E 3.1413 no . 1_545
F16C H30F 3.1271 no . 1_545
F16C H13Z 2.7171 no . .
F16C H18Z 3.5058 no . .
C17X H78B 3.2166 no . .
C18X H78B 2.9600 no . .
H18X H78B 3.4174 no . .
H18X H10Z 3.3943 no . .
H18X H11Z 3.2773 no . .
C19X H48A 3.0489 no . .
C19X H78B 2.8995 no . .
C19X H48C 3.5640 no . .
C20X H48A 3.0404 no . .
C20X H78B 3.0339 no . .
C20X H48C 3.0795 no . .
C20X H15Z 3.5386 no . .
H20X C48A 3.5276 no . .
H20X H48A 3.1578 no . .
H20X H78B 3.5722 no . .
H20X H48C 3.2853 no . .
H20X F40B 3.3144 no . 2_676
H20X H9Z 3.3504 no . 2_666
H20X C15Z 3.2749 no . .
H20X H15Z 3.1236 no . .
H20X C16Z 3.5916 no . .
C21X H78B 3.1409 no . .
C21X H48C 3.0605 no . .
C22X H78B 3.1845 no . .
C22X H48C 3.5902 no . .
C22X H58B 3.4689 no . 2_675
H22X C58 3.5190 no . 2_675
H22X H58B 2.5717 no . 2_675
C23X H48A 3.2467 no . .
C23X H10Z 3.5695 no . 2_666
F23A H44 3.4120 no . .
F23A H46 3.0092 no . .
F23A H48A 3.4953 no . .
F23A H17Z 3.1106 no . 2_666
F23B H10Z 2.7223 no . 2_666
F23B H16Z 3.0589 no . .
F23C H18B 3.3757 no . .
F23C H48A 2.8408 no . .
F23C H9Z 3.0038 no . 2_666
F23C H10Z 3.2087 no . 2_666
C24X H48C 3.3670 no . .
C24X H57B 3.2947 no . 2_675
C24X H58B 3.5042 no . 2_675
C24X H14Z 3.2317 no . .
F24A H48C 2.7476 no . .
F24A H50 2.8878 no . .
F24A H52A 3.4207 no . .
F24A H52C 2.6531 no . .
F24A H57B 2.6765 no . 2_675
F24A H58B 3.2756 no . 2_675
F24A H59A 3.1633 no . 2_675
F24B H1A 3.3946 no . 2_666
F24B H1B 3.2311 no . 2_666
F24B H1C 3.0147 no . 2_666
F24B H31B 3.5899 no . 2_666
F24B H57A 3.2713 no . 2_675
F24B H57B 2.7352 no . 2_675
F24B H58B 2.8376 no . 2_675
F24B H14Z 2.7188 no . .
F24C H31A 3.0204 no . 2_666
F24C H31B 3.3810 no . 2_666
F24C H31C 2.5733 no . 2_666
F24C H14Z 3.0556 no . .
F24C H15Z 3.1676 no . .
C25X H39A 3.4779 no . 2_766
C26X H39A 3.4993 no . 2_766
C26X H11Z 3.3502 no . .
H26X C11Z 3.2587 no . .
H26X H11Z 2.5405 no . .
C27X H39A 3.2081 no . 2_766
C28X H39A 2.7617 no . 2_766
H28X H39A 3.1185 no . 2_766
H28X F48C 2.5085 no . 2_776
H28X H7Z 3.3519 no . 2_766
C29X H39A 2.6541 no . 2_766
C30X H39A 3.0648 no . 2_766
C30X H78B 3.3759 no . .
H30X H39A 3.5765 no . 2_766
H30X H78B 3.5141 no . .
H30X H59B 2.9839 no . 2_675
C31X H12Z 3.4700 no . 2_766
F31A H43A 3.4391 no . .
F31A H44 3.1471 no . .
F31A H11Z 2.6375 no . .
F31A H12Z 2.6207 no . .
F31B H43A 3.0911 no . .
F31B H43C 3.1766 no . .
F31B H45 3.1430 no . .
F31B H7Z 2.8207 no . 2_766
F31B H12Z 2.9288 no . 2_766
F31C H41 2.9172 no . 2_766
F31C H43A 2.8429 no . 2_766
F31C H12Z 2.8343 no . 2_766
C32X H35B 3.5168 no . 2_766
C32X H39A 3.2054 no . 2_766
C32X H60B 3.5910 no . 2_675
C32X H44X 3.5429 no . 2_776
F32A H31D 2.7776 no . 2_766
F32A H31E 3.3632 no . 2_766
F32A H35B 3.4243 no . 2_766
F32A H37 3.5749 no . 2_766
F32A H39A 3.5728 no . 2_766
F32A H44X 2.5314 no . 2_776
F32B H35A 3.2142 no . 2_766
F32B H35B 2.5268 no . 2_766
F32B H37 2.9664 no . 2_766
F32B H39A 3.0066 no . 2_766
F32B H59B 3.0223 no . 2_675
F32B H60B 2.9812 no . 2_675
F32C H49 2.8925 no . .
F32C H50 3.5857 no . .
F32C H51 3.2921 no . .
F32C H59A 3.1905 no . 2_675
F32C H59B 3.1860 no . 2_675
F32C H60A 3.4569 no . 2_675
F32C H60B 3.0103 no . 2_675
F32C H44X 3.5208 no . 2_776
C34X H32A 3.5890 no . 1_565
H34X C4 3.5721 no . 2_767
H34X H4A 3.0892 no . 2_767
H34X H4B 3.1016 no . 2_767
C35X H22B 3.3325 no . 2_676
C35X H22C 3.3690 no . 2_676
C35X H32A 3.0223 no . 1_565
C36X H22B 2.8373 no . 2_676
C36X H22C 3.4998 no . 2_676
C36X H31C 3.5109 no . 1_565
C36X H32A 3.0894 no . 1_565
C36X H52B 3.3634 no . 2_676
H36X H22B 2.8734 no . 2_676
H36X H31C 3.2397 no . 1_565
H36X H32A 3.2420 no . 1_565
H36X C52A 3.2496 no . 2_676
H36X H52B 2.7165 no . 2_676
H36X H52C 2.9541 no . 2_676
C37X H22B 3.1292 no . 2_676
H38X F56A 2.6439 no . 2_776
C39X H22C 3.5628 no . 2_676
C39X H32A 3.3614 no . 1_565
C39X H35C 3.4776 no . 2_767
C39X H52B 3.4235 no . 2_676
F39A H4A 2.9859 no . 2_767
F39A H32A 3.2251 no . 1_565
F39A H33A 2.8159 no . 1_565
F39A H34A 2.9538 no . 2_767
F39A H34B 2.5065 no . 2_767
F39A H35C 2.8820 no . 2_767
F39B H32A 3.2814 no . 1_565
F39B H33A 3.4622 no . 1_565
F39B H52A 3.4923 no . 2_676
F39B H52B 2.8286 no . 2_676
F39C H22C 2.8290 no . 2_676
F39C H26B 3.5419 no . 2_676
F39C H35C 3.1006 no . 2_767
F39C H52B 3.1498 no . 2_676
F39C H60F 2.9471 no . 2_676
C40X H18C 3.3449 no . 2_676
C40X H22B 3.5079 no . 2_676
F40A H18C 3.0227 no . 2_676
F40A H20 3.0482 no . 2_676
F40A H22B 3.0847 no . 2_676
F40A H48C 3.2875 no . 2_676
F40A H50 3.3661 no . 2_676
F40A H52C 3.3306 no . 2_676
F40B H31C 3.0259 no . 1_565
F40B H31F 3.1890 no . 1_565
F40B H20X 3.3144 no . 2_676
F40B H8Z 2.7592 no . 1_565
F40B H9Z 3.2690 no . 1_565
F40C H18A 3.5019 no . 2_676
F40C H18B 3.5285 no . 2_676
F40C H18C 2.5837 no . 2_676
F40C H20 3.4828 no . 2_676
F40C H9Z 3.4235 no . 1_565
H42X H3A 2.9055 no . 2_767
H42X H4B 3.3044 no . 2_767
C43X H31D 3.2837 no . 1_565
C43X H32B 3.3816 no . 1_565
C43X H6Z 3.1876 no . 2_776
C44X H31D 2.7754 no . 1_565
C44X H49 3.4488 no . 2_776
C44X H6Z 2.9945 no . 2_776
H44X H31D 2.8030 no . 1_565
H44X H49 2.7426 no . 2_776
H44X C32X 3.5429 no . 2_776
H44X F32A 2.5314 no . 2_776
H44X F32C 3.5208 no . 2_776
H44X H6Z 2.9740 no . 2_776
C45X H31D 3.1075 no . 1_565
C45X H31F 3.4508 no . 1_565
H46X H52X 3.0726 no . 2_776
H46X F56A 2.8063 no . 2_776
C47X H3A 3.4876 no . 2_767
C47X H32B 3.4976 no . 1_565
C47X H51 3.4544 no . 2_776
C47X H56B 3.5323 no . 2_776
C47X H6Z 3.4710 no . 2_776
F47A H3A 2.7071 no . 2_767
F47A H32B 2.9384 no . 1_565
F47A H34A 3.1422 no . 1_565
F47A H56B 3.5786 no . 2_776
F47B H51 2.8292 no . 2_776
F47B H60B 3.3823 no . 1_656
F47C H3A 3.1995 no . 2_767
F47C H30B 3.5639 no . 2_776
F47C H30C 3.5406 no . 2_776
F47C H51 3.0831 no . 2_776
F47C H53 3.2090 no . 2_776
F47C H56B 2.6191 no . 2_776
F47C H5Z 2.9604 no . 2_776
F47C H6Z 3.0982 no . 2_776
C48X H31D 3.4784 no . 1_565
C48X H47 3.4606 no . 2_776
C48X H52X 3.5404 no . 2_776
F48A H52X 2.6379 no . 2_776
F48A H7Z 3.4087 no . 1_565
F48A H8Z 3.0432 no . 1_565
F48B H45 3.1170 no . 2_776
F48B H47 2.4983 no . 2_776
F48B H52X 3.3890 no . 2_776
F48B H1Z 2.7659 no . 2_776
F48C H31D 2.9834 no . 1_565
F48C H31E 3.1780 no . 1_565
F48C H31F 3.5214 no . 1_565
F48C H47 3.3218 no . 2_776
F48C H28X 2.5085 no . 2_776
F48C H7Z 3.0678 no . 1_565
H50X H22A 3.2796 no . 2_676
H52X H46X 3.0726 no . 2_776
H52X C48X 3.5404 no . 2_776
H52X F48A 2.6379 no . 2_776
H52X F48B 3.3890 no . 2_776
H52X F56B 3.5242 no . 2_776
H54X F8B 3.5149 no . 2_766
C55X H13C 3.5297 no . .
F55A H13A 3.3921 no . .
F55A H13C 2.9484 no . .
F55A H15 3.2886 no . .
F55A H43B 3.2730 no . .
F55A H43C 2.8772 no . .
F55A H45 3.2143 no . .
F55B H1Z 3.0368 no . .
F55B H2Z 2.7864 no . .
F55C H13C 2.9670 no . .
F55C H15 3.0490 no . .
F55C H22A 3.5738 no . 2_676
F55C H2Z 3.3730 no . .
F56A H38X 2.6439 no . 2_776
F56A H46X 2.8063 no . 2_776
F56B H18A 3.5912 no . 1_655
F56B H52X 3.5242 no . 2_776
F56B H2Z 3.0432 no . 2_776
F56B H3Z 3.4605 no . 2_776
F56C H4X 2.4663 no . 2_766
F56C H9Z 3.3231 no . 2_766
C57X H4B 3.3841 no . 2_767
C58X H4B 3.3058 no . 2_767
H58X C4Z 3.5333 no . 2_776
H58X H4Z 3.4562 no . 2_776
H58X C5Z 3.4561 no . 2_776
H58X H5Z 3.3221 no . 2_776
C59X H2A 3.4505 no . 2_767
C59X H4B 3.3018 no . 2_767
C60X H4B 3.3886 no . 2_767
H60X C11X 3.5111 no . 2_766
H60X F15A 3.5376 no . 2_766
C61X H4B 3.4182 no . 2_767
C62X H4B 3.4028 no . 2_767
C63X H2A 3.2423 no . 2_767
C63X H30F 3.3449 no . 2_776
C63X H4Z 3.4588 no . 2_776
F63A H30F 3.1439 no . 2_776
F63A H4X 3.5268 no . 2_766
F63A H4Z 2.7887 no . 2_776
F63B H1F 2.8907 no . 2_767
F63B H2A 2.8824 no . 2_767
F63B H30F 3.4061 no . 2_776
F63B H12X 3.5944 no . 2_766
F63C H2A 2.7263 no . 2_767
F63C H2B 3.5964 no . 2_767
F63C H30C 2.6722 no . 2_776
F63C H30F 2.6681 no . 2_776
F63C H4Z 3.0745 no . 2_776
F63C H5Z 3.0215 no . 2_776
C64X H5A 3.4129 no . 2_767
C64X H9B 3.2506 no . .
C64X H11 3.5409 no . .
C64X H13A 3.5758 no . .
C64X H26A 3.5939 no . 2_676
F64A H9B 2.9537 no . .
F64A H11 2.9457 no . .
F64A H13A 2.8830 no . .
F64B H5A 2.5192 no . 2_767
F64B H5C 3.3802 no . 2_767
F64B H9A 3.1333 no . .
F64B H9B 2.7286 no . .
F64B H9C 3.5448 no . .
F64C H5A 3.4281 no . 2_767
F64C H5C 3.2935 no . 2_767
F64C H9A 3.4177 no . .
F64C H9B 3.4205 no . .
F64C H11 3.0885 no . .
F64C H13A 3.1483 no . .
F64C H13B 3.2967 no . .
F64C H26A 2.3909 no . 2_676
F64C H26B 3.4983 no . 2_676
F64C H26C 3.4098 no . 2_676
F64D H9B 2.7974 no . .
F64D H39C 3.3570 no . .
F64E H9B 3.3492 no . .
F64E H11 2.7518 no . .
F64E H13A 2.2610 no . .
F64E H13B 3.1479 no . .
F64E H26A 3.4237 no . 2_676
F64F H5A 2.5731 no . 2_767
F64F H5C 2.9490 no . 2_767
F64F H9A 3.0361 no . .
F64F H9B 2.9453 no . .
F64F H11 3.4853 no . .
F64F H26A 2.8976 no . 2_676
F64F H26C 3.4114 no . 2_676
C1Z H19 3.0882 no . .
C1Z H21 3.5350 no . .
C1Z H49 3.5554 no . .
H1Z Pt6 3.5360 no . .
H1Z Pt7 3.1064 no . .
H1Z H19 3.1328 no . .
H1Z C47 3.5114 no . .
H1Z H47 2.8455 no . .
H1Z H49 3.1211 no . .
H1Z F48B 2.7659 no . 2_776
H1Z F55B 3.0368 no . .
C2Z H18A 2.9909 no . 2_676
C2Z H19 3.1096 no . .
H2Z C18A 3.3132 no . 2_676
H2Z H18A 2.4258 no . 2_676
H2Z H19 3.1683 no . .
H2Z F55B 2.7864 no . .
H2Z F55C 3.3730 no . .
H2Z F56B 3.0432 no . 2_776
H2Z H17 3.3130 no . .
C3Z H18A 2.9835 no . 2_676
H3Z C16 3.5198 no . 2_676
H3Z H16 3.0848 no . 2_676
H3Z C18A 3.2473 no . 2_676
H3Z H18A 2.4106 no . 2_676
H3Z H18B 3.3123 no . 2_676
H3Z H4X 3.5026 no . 1_565
H3Z C7X 3.3371 no . 1_565
H3Z F7B 3.1844 no . 1_565
H3Z F7C 2.4782 no . 1_565
H3Z F56B 3.4605 no . 2_776
C4Z H21 3.4984 no . .
C4Z H30D 3.5313 no . .
C4Z H58X 3.5333 no . 2_776
H4Z C30B 3.5750 no . .
H4Z H30D 3.0368 no . .
H4Z H30F 3.1941 no . .
H4Z F7B 2.7599 no . 1_565
H4Z H58X 3.4562 no . 2_776
H4Z C63X 3.4588 no . 2_776
H4Z F63A 2.7887 no . 2_776
H4Z F63C 3.0745 no . 2_776
C5Z H21 3.1960 no . .
C5Z H23 3.2864 no . .
C5Z H30B 3.3613 no . .
C5Z H58X 3.4561 no . 2_776
H5Z H21 3.5054 no . .
H5Z H23 3.0152 no . .
H5Z C30A 3.2046 no . .
H5Z H30B 2.5791 no . .
H5Z H30C 2.9647 no . .
H5Z H30D 3.3384 no . .
H5Z F47C 2.9604 no . 2_776
H5Z H58X 3.3221 no . 2_776
H5Z F63C 3.0215 no . 2_776
C6Z H21 3.2162 no . .
C6Z H49 3.2358 no . .
H6Z Pt7 3.5798 no . .
H6Z Pt8 3.3403 no . .
H6Z H21 3.5361 no . .
H6Z C49 3.1817 no . .
H6Z H49 2.4674 no . .
H6Z C51 3.4211 no . .
H6Z H51 2.8300 no . .
H6Z C43X 3.1876 no . 2_776
H6Z C44X 2.9945 no . 2_776
H6Z H44X 2.9740 no . 2_776
H6Z C47X 3.4710 no . 2_776
H6Z F47C 3.0982 no . 2_776
C7Z H40 3.3688 no . .
C7Z H15Z 3.4261 no . 2_666
H7Z H31E 3.0999 no . .
H7Z H38 3.5935 no . .
H7Z H40 3.2089 no . .
H7Z H28X 3.3519 no . 2_766
H7Z F31B 2.8207 no . 2_766
H7Z F48A 3.4087 no . 1_545
H7Z F48C 3.0678 no . 1_545
C8Z H15Z 3.3242 no . 2_666
H8Z H31E 3.3896 no . .
H8Z H31F 3.1965 no . .
H8Z F40B 2.7592 no . 1_545
H8Z F48A 3.0432 no . 1_545
H8Z H15Z 3.5687 no . 2_666
C9Z H16Z 3.5340 no . 2_666
H9Z H4X 3.4818 no . .
H9Z F7C 3.3641 no . .
H9Z H20X 3.3504 no . 2_666
H9Z F23C 3.0038 no . 2_666
H9Z F40B 3.2690 no . 1_545
H9Z F40C 3.4235 no . 1_545
H9Z F56C 3.3231 no . 2_766
C10Z H16Z 3.0116 no . 2_666
H10Z C2X 3.1957 no . .
H10Z H2X 3.5226 no . .
H10Z C3X 2.9602 no . .
H10Z C4X 3.2167 no . .
H10Z H4X 3.5487 no . .
H10Z C7X 3.4461 no . .
H10Z F7A 3.2648 no . .
H10Z H18X 3.3943 no . .
H10Z C23X 3.5695 no . 2_666
H10Z F23B 2.7223 no . 2_666
H10Z F23C 3.2087 no . 2_666
H10Z H16Z 3.2959 no . 2_666
C11Z H26X 3.2587 no . .
C11Z H16Z 2.8658 no . 2_666
H11Z H42 3.5743 no . .
H11Z H44 3.5204 no . .
H11Z H18X 3.2773 no . .
H11Z C26X 3.3502 no . .
H11Z H26X 2.5405 no . .
H11Z F31A 2.6375 no . .
H11Z H16Z 3.0691 no . 2_666
C12Z H40 3.4247 no . .
C12Z H42 3.3129 no . .
C12Z H16Z 3.2825 no . 2_666
H12Z H40 3.3069 no . .
H12Z C41 3.5276 no . .
H12Z C42 3.1756 no . .
H12Z H42 2.9645 no . .
H12Z C31X 3.4700 no . 2_766
H12Z F31A 2.6207 no . .
H12Z F31B 2.9288 no . 2_766
H12Z F31C 2.8343 no . 2_766
C13Z H10 2.7934 no . 2_666
C13Z H12 3.4396 no . 2_666
C13Z H14X 3.3623 no . .
H13Z H1B 3.2523 no . 2_666
H13Z H8 3.0934 no . 2_666
H13Z C10 3.4004 no . 2_666
H13Z H10 2.4872 no . 2_666
H13Z H12 3.5641 no . 2_666
H13Z H14X 3.0020 no . .
H13Z C16X 3.4798 no . .
H13Z F16A 3.1517 no . .
H13Z F16C 2.7171 no . .
C14Z H1B 3.4440 no . 2_666
C14Z H10 3.4745 no . 2_666
C14Z H31A 3.2941 no . 2_666
C14Z H40 3.3440 no . 2_666
H14Z Pd2 3.4130 no . 2_666
H14Z C1A 3.4464 no . 2_666
H14Z H1A 3.4977 no . 2_666
H14Z H1B 2.6619 no . 2_666
H14Z H8 3.2895 no . 2_666
H14Z C31A 3.3349 no . 2_666
H14Z H31A 2.5796 no . 2_666
H14Z H31B 3.3390 no . 2_666
H14Z H38 3.2737 no . 2_666
H14Z H40 3.5887 no . 2_666
H14Z C24X 3.2317 no . .
H14Z F24B 2.7188 no . .
H14Z F24C 3.0556 no . .
C15Z H31A 3.4665 no . 2_666
C15Z H38 3.5130 no . 2_666
C15Z H40 2.7460 no . 2_666
C15Z H42 3.4696 no . 2_666
C15Z H20X 3.2749 no . .
H15Z H31A 2.9353 no . 2_666
H15Z H38 3.0210 no . 2_666
H15Z C40 3.5249 no . 2_666
H15Z H40 2.5977 no . 2_666
H15Z C20X 3.5386 no . .
H15Z H20X 3.1236 no . .
H15Z F24C 3.1676 no . .
H15Z C7Z 3.4261 no . 2_666
H15Z C8Z 3.3242 no . 2_666
H15Z H8Z 3.5687 no . 2_666
C16Z H40 3.2004 no . 2_666
C16Z H42 2.8724 no . 2_666
C16Z H20X 3.5916 no . .
H16Z H40 3.3612 no . 2_666
H16Z H42 2.7514 no . 2_666
H16Z F23B 3.0589 no . .
H16Z C9Z 3.5340 no . 2_666
H16Z C10Z 3.0116 no . 2_666
H16Z H10Z 3.2959 no . 2_666
H16Z C11Z 2.8658 no . 2_666
H16Z H11Z 3.0691 no . 2_666
H16Z C12Z 3.2825 no . 2_666
C17Z H12 3.4989 no . 2_666
C17Z H42 3.2627 no . 2_666
C17Z H2X 3.4027 no . .
H17Z H42 3.4059 no . 2_666
H17Z H44 3.3591 no . 2_666
H17Z H2X 3.2770 no . .
H17Z C7X 3.5684 no . .
H17Z F7A 2.4946 no . .
H17Z F7B 3.5326 no . .
H17Z F23A 3.1106 no . 2_666
C18Z H10 3.3300 no . 2_666
C18Z H12 2.8862 no . 2_666
C18Z H2X 3.1839 no . .
C18Z H14X 3.5414 no . .
H18Z H10 3.4228 no . 2_666
H18Z C12 3.5543 no . 2_666
H18Z H12 2.6091 no . 2_666
H18Z H14 3.4572 no . 2_666
H18Z H30E 3.4491 no . 1_545
H18Z C2X 3.5881 no . .
H18Z H2X 2.8831 no . .
H18Z C7X 3.5756 no . .
H18Z F7A 3.3016 no . .
H18Z F7B 2.8603 no . .
H18Z H14X 3.3307 no . .
H18Z F16C 3.5058 no . .
H17 C17 3.5764 no . 2_676
H17 C18 3.4759 no . 2_676
H17 C19 3.0210 no . 2_676
H17 H19 2.6140 no . 2_676
H17 H2Z 3.3130 no . .
H17 H17 3.1848 no . 2_676

loop_
_geom_torsion_atom_site_label_1
_geom_torsion_atom_site_label_2
_geom_torsion_atom_site_label_3
_geom_torsion_atom_site_label_4
_geom_torsion
_geom_torsion_publ_flag
_geom_torsion_site_symmetry_1
_geom_torsion_site_symmetry_2
_geom_torsion_site_symmetry_3
_geom_torsion_site_symmetry_4
Pd5 Pd4 C12 C11 -157.3(8) no . . . .
Pd5 Pd4 C12 C13 -33.4(8) no . . . .
C12 Pd4 Pd5 C14 0.3(6) no . . . .
C12 Pd4 Pd5 C15 15.2(6) no . . . .
C12 Pd4 Pd5 C44 -160.9(6) no . . . .
C12 Pd4 Pd5 C45 -176.4(6) no . . . .
Pd5 Pd4 C13 C12 146.8(8) no . . . .
Pd5 Pd4 C13 C13A -96.7(10) no . . . .
Pd5 Pd4 C13 C14 30.9(7) no . . . .
C13 Pd4 Pd5 C14 -20.5(5) no . . . .
C13 Pd4 Pd5 C15 -5.6(5) no . . . .
C13 Pd4 Pd5 C44 178.3(5) no . . . .
C13 Pd4 Pd5 C45 162.8(5) no . . . .
Pd5 Pd4 C42 C41 157.1(7) no . . . .
Pd5 Pd4 C42 C43 34.1(8) no . . . .
C42 Pd4 Pd5 C14 161.1(5) no . . . .
C42 Pd4 Pd5 C15 176.0(5) no . . . .
C42 Pd4 Pd5 C44 -0.1(5) no . . . .
C42 Pd4 Pd5 C45 -15.5(5) no . . . .
Pd5 Pd4 C43 C42 -146.2(8) no . . . .
Pd5 Pd4 C43 C43A 92.5(7) no . . . .
Pd5 Pd4 C43 C44 -28.9(6) no . . . .
C43 Pd4 Pd5 C14 -178.2(5) no . . . .
C43 Pd4 Pd5 C15 -163.3(5) no . . . .
C43 Pd4 Pd5 C44 20.6(5) no . . . .
C43 Pd4 Pd5 C45 5.2(5) no . . . .
Pd3 Pd4 C12 C11 29.8(8) no . . . .
Pd3 Pd4 C12 C13 153.7(8) no . . . .
C12 Pd4 Pd3 C10 0.4(6) no . . . .
C12 Pd4 Pd3 C11 -19.5(6) no . . . .
C12 Pd4 Pd3 C40 164.2(6) no . . . .
C12 Pd4 Pd3 C41 -176.1(6) no . . . .
Pd3 Pd4 C13 C12 -26.5(8) no . . . .
Pd3 Pd4 C13 C13A 90.1(9) no . . . .
Pd3 Pd4 C13 C14 -142.4(7) no . . . .
C13 Pd4 Pd3 C10 17.2(5) no . . . .
C13 Pd4 Pd3 C11 -2.7(5) no . . . .
C13 Pd4 Pd3 C40 -179.0(5) no . . . .
C13 Pd4 Pd3 C41 -159.3(5) no . . . .
Pd3 Pd4 C42 C41 -29.7(7) no . . . .
Pd3 Pd4 C42 C43 -152.7(8) no . . . .
C42 Pd4 Pd3 C10 -164.5(5) no . . . .
C42 Pd4 Pd3 C11 175.6(5) no . . . .
C42 Pd4 Pd3 C40 -0.7(5) no . . . .
C42 Pd4 Pd3 C41 19.0(5) no . . . .
Pd3 Pd4 C43 C42 26.8(8) no . . . .
Pd3 Pd4 C43 C43A -94.5(7) no . . . .
Pd3 Pd4 C43 C44 144.0(6) no . . . .
C43 Pd4 Pd3 C10 178.7(5) no . . . .
C43 Pd4 Pd3 C11 158.7(5) no . . . .
C43 Pd4 Pd3 C40 -17.5(5) no . . . .
C43 Pd4 Pd3 C41 2.2(5) no . . . .
C12 Pd4 C13 C12 -0.0(8) no . . . .
C12 Pd4 C13 C13A 116.6(15) no . . . .
C12 Pd4 C13 C14 -115.9(15) no . . . .
C13 Pd4 C12 C11 -123.9(17) no . . . .
C13 Pd4 C12 C13 -0.0(8) no . . . .
C12 Pd4 C42 C41 -53.6(16) no . . . .
C12 Pd4 C42 C43 -176.6(8) no . . . .
C42 Pd4 C12 C11 53.5(17) no . . . .
C42 Pd4 C12 C13 177.4(8) no . . . .
C13 Pd4 C43 C42 177.4(8) no . . . .
C13 Pd4 C43 C43A 56.0(14) no . . . .
C13 Pd4 C43 C44 -65.4(15) no . . . .
C43 Pd4 C13 C12 -176.6(8) no . . . .
C43 Pd4 C13 C13A -60.0(16) no . . . .
C43 Pd4 C13 C14 67.5(15) no . . . .
C42 Pd4 C43 C42 0.0(8) no . . . .
C42 Pd4 C43 C43A -121.3(14) no . . . .
C42 Pd4 C43 C44 117.2(15) no . . . .
C43 Pd4 C42 C41 123.0(16) no . . . .
C43 Pd4 C42 C43 -0.0(8) no . . . .
Pd4 Pd5 C14 C13 32.0(7) no . . . .
Pd4 Pd5 C14 C15 155.0(8) no . . . .
Pd4 Pd5 C15 C14 -23.9(7) no . . . .
Pd4 Pd5 C15 C16 -148.6(6) no . . . .
Pd4 Pd5 C44 C43 -30.3(8) no . . . .
Pd4 Pd5 C44 C45 -155.1(9) no . . . .
Pd4 Pd5 C45 C44 24.0(9) no . . . .
Pd4 Pd5 C45 C46 142.4(7) no . . . .
Pt6 Pd5 C14 C13 -155.0(7) no . . . .
Pt6 Pd5 C14 C15 -32.0(9) no . . . .
C14 Pd5 Pt6 C16 0.7(6) no . . . .
C14 Pd5 Pt6 C17 18.5(6) no . . . .
C14 Pd5 Pt6 C46 -154.5(6) no . . . .
C14 Pd5 Pt6 C47 -174.2(6) no . . . .
Pt6 Pd5 C15 C14 150.3(7) no . . . .
Pt6 Pd5 C15 C16 25.6(6) no . . . .
C15 Pd5 Pt6 C16 -17.9(5) no . . . .
C15 Pd5 Pt6 C17 -0.1(5) no . . . .
C15 Pd5 Pt6 C46 -173.1(5) no . . . .
C15 Pd5 Pt6 C47 167.2(5) no . . . .
Pt6 Pd5 C44 C43 155.4(8) no . . . .
Pt6 Pd5 C44 C45 30.6(9) no . . . .
C44 Pd5 Pt6 C16 157.6(6) no . . . .
C44 Pd5 Pt6 C17 175.3(6) no . . . .
C44 Pd5 Pt6 C46 2.4(6) no . . . .
C44 Pd5 Pt6 C47 -17.4(6) no . . . .
Pt6 Pd5 C45 C44 -149.4(9) no . . . .
Pt6 Pd5 C45 C46 -31.0(7) no . . . .
C45 Pd5 Pt6 C16 176.5(6) no . . . .
C45 Pd5 Pt6 C17 -165.7(6) no . . . .
C45 Pd5 Pt6 C46 21.4(6) no . . . .
C45 Pd5 Pt6 C47 1.6(6) no . . . .
C14 Pd5 C15 C14 0.0(8) no . . . .
C14 Pd5 C15 C16 -124.7(14) no . . . .
C15 Pd5 C14 C13 -123.1(17) no . . . .
C15 Pd5 C14 C15 0.0(8) no . . . .
C14 Pd5 C44 C43 -55.5(15) no . . . .
C14 Pd5 C44 C45 179.7(7) no . . . .
C44 Pd5 C14 C13 57.2(15) no . . . .
C44 Pd5 C14 C15 -179.8(8) no . . . .
C15 Pd5 C45 C44 -179.6(10) no . . . .
C15 Pd5 C45 C46 -61.2(19) no . . . .
C45 Pd5 C15 C14 179.6(12) no . . . .
C45 Pd5 C15 C16 54.9(18) no . . . .
C44 Pd5 C45 C44 -0.0(9) no . . . .
C44 Pd5 C45 C46 118.4(17) no . . . .
C45 Pd5 C44 C43 124.7(17) no . . . .
C45 Pd5 C44 C45 -0.0(9) no . . . .
Pd2 Pd1 C5 C4 153.5(9) no . . . .
Pd2 Pd1 C5 C5A -77.9(9) no . . . .
Pd2 Pd1 C5 C6 38.9(12) no . . . .
C5 Pd1 Pd2 C8 -21.0(8) no . . . .
C5 Pd1 Pd2 C9 0.1(8) no . . . .
C5 Pd1 Pd2 C38 169.3(8) no . . . .
C5 Pd1 Pd2 C39 149.2(8) no . . . .
Pd2 Pd1 C6 C1 93.1(9) no . . . .
Pd2 Pd1 C6 C5 -149.0(6) no . . . .
Pd2 Pd1 C6 C7 -25.4(6) no . . . .
C6 Pd1 Pd2 C8 1.7(5) no . . . .
C6 Pd1 Pd2 C9 22.8(5) no . . . .
C6 Pd1 Pd2 C38 -168.0(5) no . . . .
C6 Pd1 Pd2 C39 171.9(5) no . . . .
Pd2 Pd1 C7 C6 149.9(8) no . . . .
Pd2 Pd1 C7 C8 31.3(9) no . . . .
C7 Pd1 Pd2 C8 -16.7(5) no . . . .
C7 Pd1 Pd2 C9 4.4(5) no . . . .
C7 Pd1 Pd2 C38 173.6(5) no . . . .
C7 Pd1 Pd2 C39 153.4(5) no . . . .
Pd2 Pd1 C35 C34 -148.5(8) no . . . .
Pd2 Pd1 C35 C35A 88.7(9) no . . . .
Pd2 Pd1 C35 C36 -31.7(10) no . . . .
C35 Pd1 Pd2 C8 -176.4(7) no . . . .
C35 Pd1 Pd2 C9 -155.2(6) no . . . .
C35 Pd1 Pd2 C38 14.0(7) no . . . .
C35 Pd1 Pd2 C39 -6.2(7) no . . . .
Pd2 Pd1 C36 C31 -90.1(9) no . . . .
Pd2 Pd1 C36 C35 155.7(6) no . . . .
Pd2 Pd1 C36 C37 27.8(6) no . . . .
C36 Pd1 Pd2 C8 165.3(5) no . . . .
C36 Pd1 Pd2 C9 -173.6(5) no . . . .
C36 Pd1 Pd2 C38 -4.4(5) no . . . .
C36 Pd1 Pd2 C39 -24.6(5) no . . . .
Pd2 Pd1 C37 C36 -148.7(7) no . . . .
Pd2 Pd1 C37 C38 -24.2(8) no . . . .
C37 Pd1 Pd2 C8 -176.1(5) no . . . .
C37 Pd1 Pd2 C9 -155.0(5) no . . . .
C37 Pd1 Pd2 C38 14.2(5) no . . . .
C37 Pd1 Pd2 C39 -6.0(5) no . . . .
C5 Pd1 C6 C1 -117.9(16) no . . . .
C5 Pd1 C6 C5 -0.0(10) no . . . .
C5 Pd1 C6 C7 123.5(15) no . . . .
C6 Pd1 C5 C4 115(2) no . . . .
C6 Pd1 C5 C5A -116.8(15) no . . . .
C6 Pd1 C5 C6 -0.0(8) no . . . .
C5 Pd1 C7 C6 -33.9(8) no . . . .
C5 Pd1 C7 C8 -152.5(14) no . . . .
C7 Pd1 C5 C4 149.5(16) no . . . .
C7 Pd1 C5 C5A -81.9(9) no . . . .
C7 Pd1 C5 C6 34.9(7) no . . . .
C5 Pd1 C35 C34 52.0(14) no . . . .
C5 Pd1 C35 C35A -70.8(10) no . . . .
C5 Pd1 C35 C36 168.8(8) no . . . .
C35 Pd1 C5 C4 -46.0(15) no . . . .
C35 Pd1 C5 C5A 82.6(9) no . . . .
C35 Pd1 C5 C6 -160.6(8) no . . . .
C5 Pd1 C36 C31 97.6(13) no . . . .
C5 Pd1 C36 C35 -16.6(15) no . . . .
C5 Pd1 C36 C37 -144.5(10) no . . . .
C36 Pd1 C5 C4 -36(2) no . . . .
C36 Pd1 C5 C5A 92.7(13) no . . . .
C36 Pd1 C5 C6 -150.5(8) no . . . .
C5 Pd1 C37 C36 94.4(18) no . . . .
C5 Pd1 C37 C38 -141.1(14) no . . . .
C37 Pd1 C5 C4 -103(2) no . . . .
C37 Pd1 C5 C5A 26(2) no . . . .
C37 Pd1 C5 C6 142.9(13) no . . . .
C6 Pd1 C7 C6 0.0(7) no . . . .
C6 Pd1 C7 C8 -118.6(16) no . . . .
C7 Pd1 C6 C1 118.6(14) no . . . .
C7 Pd1 C6 C5 -123.5(13) no . . . .
C7 Pd1 C6 C7 -0.0(7) no . . . .
C6 Pd1 C35 C34 34.4(18) no . . . .
C6 Pd1 C35 C35A -88.4(12) no . . . .
C6 Pd1 C35 C36 151.2(8) no . . . .
C35 Pd1 C6 C1 -89.1(13) no . . . .
C35 Pd1 C6 C5 28.8(14) no . . . .
C35 Pd1 C6 C7 152.3(8) no . . . .
C6 Pd1 C37 C36 -154.1(14) no . . . .
C6 Pd1 C37 C38 -30(2) no . . . .
C37 Pd1 C6 C1 98.0(18) no . . . .
C37 Pd1 C6 C5 -144.1(13) no . . . .
C37 Pd1 C6 C7 -21(2) no . . . .
C7 Pd1 C36 C31 -94.1(17) no . . . .
C7 Pd1 C36 C35 151.7(11) no . . . .
C7 Pd1 C36 C37 23.7(18) no . . . .
C36 Pd1 C7 C6 154.6(12) no . . . .
C36 Pd1 C7 C8 36(2) no . . . .
C7 Pd1 C37 C36 -168.7(6) no . . . .
C7 Pd1 C37 C38 -44.2(14) no . . . .
C37 Pd1 C7 C6 170.8(6) no . . . .
C37 Pd1 C7 C8 52.3(13) no . . . .
C35 Pd1 C36 C31 114.2(15) no . . . .
C35 Pd1 C36 C35 0.0(8) no . . . .
C35 Pd1 C36 C37 -127.9(14) no . . . .
C36 Pd1 C35 C34 -116.9(18) no . . . .
C36 Pd1 C35 C35A 120.4(14) no . . . .
C36 Pd1 C35 C36 0.0(8) no . . . .
C35 Pd1 C37 C36 31.1(6) no . . . .
C35 Pd1 C37 C38 155.7(14) no . . . .
C37 Pd1 C35 C34 -148.7(15) no . . . .
C37 Pd1 C35 C35A 88.5(9) no . . . .
C37 Pd1 C35 C36 -31.9(7) no . . . .
C36 Pd1 C37 C36 -0.0(7) no . . . .
C36 Pd1 C37 C38 124.5(16) no . . . .
C37 Pd1 C36 C31 -117.9(13) no . . . .
C37 Pd1 C36 C35 127.9(13) no . . . .
C37 Pd1 C36 C37 0.0(6) no . . . .
Pd1 Pd2 C8 C7 25.5(8) no . . . .
Pd1 Pd2 C8 C9 149.1(7) no . . . .
Pd1 Pd2 C9 C8 -34.2(7) no . . . .
Pd1 Pd2 C9 C9A 82.0(9) no . . . .
Pd1 Pd2 C9 C10 -143.8(7) no . . . .
Pd1 Pd2 C38 C37 -20.5(7) no . . . .
Pd1 Pd2 C38 C39 -147.0(7) no . . . .
Pd1 Pd2 C39 C38 34.7(7) no . . . .
Pd1 Pd2 C39 C39A -87.0(8) no . . . .
Pd1 Pd2 C39 C40 147.9(7) no . . . .
Pd3 Pd2 C8 C7 -154.5(8) no . . . .
Pd3 Pd2 C8 C9 -30.9(7) no . . . .
C8 Pd2 Pd3 C10 -0.8(6) no . . . .
C8 Pd2 Pd3 C11 14.3(6) no . . . .
C8 Pd2 Pd3 C40 -168.6(6) no . . . .
C8 Pd2 Pd3 C41 176.4(6) no . . . .
Pd3 Pd2 C9 C8 145.9(7) no . . . .
Pd3 Pd2 C9 C9A -97.9(9) no . . . .
Pd3 Pd2 C9 C10 36.3(7) no . . . .
C9 Pd2 Pd3 C10 -21.9(5) no . . . .
C9 Pd2 Pd3 C11 -6.8(5) no . . . .
C9 Pd2 Pd3 C40 170.4(5) no . . . .
C9 Pd2 Pd3 C41 155.4(5) no . . . .
Pd3 Pd2 C38 C37 159.4(7) no . . . .
Pd3 Pd2 C38 C39 33.0(7) no . . . .
C38 Pd2 Pd3 C10 168.9(5) no . . . .
C38 Pd2 Pd3 C11 -176.0(5) no . . . .
C38 Pd2 Pd3 C40 1.1(5) no . . . .
C38 Pd2 Pd3 C41 -13.9(5) no . . . .
Pd3 Pd2 C39 C38 -145.3(7) no . . . .
Pd3 Pd2 C39 C39A 93.0(8) no . . . .
Pd3 Pd2 C39 C40 -32.1(7) no . . . .
C39 Pd2 Pd3 C10 -171.0(6) no . . . .
C39 Pd2 Pd3 C11 -155.9(6) no . . . .
C39 Pd2 Pd3 C40 21.3(5) no . . . .
C39 Pd2 Pd3 C41 6.3(6) no . . . .
C8 Pd2 C9 C8 -0.0(8) no . . . .
C8 Pd2 C9 C9A 116.2(14) no . . . .
C8 Pd2 C9 C10 -109.6(14) no . . . .
C9 Pd2 C8 C7 -123.5(15) no . . . .
C9 Pd2 C8 C9 -0.0(7) no . . . .
C8 Pd2 C38 C37 -49(2) no . . . .
C8 Pd2 C38 C39 -175.6(14) no . . . .
C38 Pd2 C8 C7 54(2) no . . . .
C38 Pd2 C8 C9 177.5(14) no . . . .
C9 Pd2 C39 C38 179.7(6) no . . . .
C9 Pd2 C39 C39A 58.0(10) no . . . .
C9 Pd2 C39 C40 -67.1(13) no . . . .
C39 Pd2 C9 C8 -177.6(6) no . . . .
C39 Pd2 C9 C9A -61.4(11) no . . . .
C39 Pd2 C9 C10 72.8(12) no . . . .
C38 Pd2 C39 C38 0.0(8) no . . . .
C38 Pd2 C39 C39A -121.7(13) no . . . .
C38 Pd2 C39 C40 113.2(16) no . . . .
C39 Pd2 C38 C37 126.4(15) no . . . .
C39 Pd2 C38 C39 0.0(7) no . . . .
Pd4 Pd3 C10 C9 -155.6(8) no . . . .
Pd4 Pd3 C10 C11 -31.4(8) no . . . .
Pd4 Pd3 C11 C10 147.5(7) no . . . .
Pd4 Pd3 C11 C12 29.9(7) no . . . .
Pd4 Pd3 C40 C39 157.7(7) no . . . .
Pd4 Pd3 C40 C41 32.3(8) no . . . .
Pd4 Pd3 C41 C40 -146.7(8) no . . . .
Pd4 Pd3 C41 C42 -28.5(8) no . . . .
Pd2 Pd3 C10 C9 32.8(8) no . . . .
Pd2 Pd3 C10 C11 156.9(8) no . . . .
Pd2 Pd3 C11 C10 -24.4(8) no . . . .
Pd2 Pd3 C11 C12 -142.0(7) no . . . .
Pd2 Pd3 C40 C39 -30.4(7) no . . . .
Pd2 Pd3 C40 C41 -155.7(8) no . . . .
Pd2 Pd3 C41 C40 24.7(8) no . . . .
Pd2 Pd3 C41 C42 142.9(8) no . . . .
C10 Pd3 C11 C10 0.0(8) no . . . .
C10 Pd3 C11 C12 -117.6(15) no . . . .
C11 Pd3 C10 C9 -124.1(16) no . . . .
C11 Pd3 C10 C11 -0.0(8) no . . . .
C10 Pd3 C40 C39 -54.2(18) no . . . .
C10 Pd3 C40 C41 -179.5(10) no . . . .
C40 Pd3 C10 C9 56.3(19) no . . . .
C40 Pd3 C10 C11 -179.5(10) no . . . .
C11 Pd3 C41 C40 -179.5(7) no . . . .
C11 Pd3 C41 C42 -61.3(15) no . . . .
C41 Pd3 C11 C10 -179.5(7) no . . . .
C41 Pd3 C11 C12 62.9(14) no . . . .
C40 Pd3 C41 C40 0.0(8) no . . . .
C40 Pd3 C41 C42 118.2(17) no . . . .
C41 Pd3 C40 C39 125.3(16) no . . . .
C41 Pd3 C40 C41 0.0(8) no . . . .
Pd5 Pt6 C16 C15 29.2(8) no . . . .
Pd5 Pt6 C16 C17 150.2(9) no . . . .
Pd5 Pt6 C17 C16 -26.6(9) no . . . .
Pd5 Pt6 C17 C18 -154.9(8) no . . . .
Pd5 Pt6 C46 C45 -33.1(7) no . . . .
Pd5 Pt6 C46 C47 -149.4(8) no . . . .
Pd5 Pt6 C47 C46 29.1(7) no . . . .
Pd5 Pt6 C47 C48 149.1(7) no . . . .
Pt7 Pt6 C16 C15 -149.2(7) no . . . .
Pt7 Pt6 C16 C17 -28.2(9) no . . . .
C16 Pt6 Pt7 C18 -2.3(6) no . . . .
C16 Pt6 Pt7 C19 19.5(6) no . . . .
C16 Pt6 Pt7 C20 6.3(6) no . . . .
C16 Pt6 Pt7 C48 -152.8(6) no . . . .
C16 Pt6 Pt7 C49 -174.7(6) no . . . .
Pt7 Pt6 C17 C16 156.4(8) no . . . .
Pt7 Pt6 C17 C18 28.1(8) no . . . .
C17 Pt6 Pt7 C18 -19.1(6) no . . . .
C17 Pt6 Pt7 C19 2.7(6) no . . . .
C17 Pt6 Pt7 C20 -10.5(6) no . . . .
C17 Pt6 Pt7 C48 -169.5(6) no . . . .
C17 Pt6 Pt7 C49 168.6(6) no . . . .
Pt7 Pt6 C46 C45 143.2(7) no . . . .
Pt7 Pt6 C46 C47 26.9(7) no . . . .
C46 Pt6 Pt7 C18 154.9(5) no . . . .
C46 Pt6 Pt7 C19 176.7(5) no . . . .
C46 Pt6 Pt7 C20 163.5(5) no . . . .
C46 Pt6 Pt7 C48 4.5(5) no . . . .
C46 Pt6 Pt7 C49 -17.4(5) no . . . .
Pt7 Pt6 C47 C46 -152.9(8) no . . . .
Pt7 Pt6 C47 C48 -32.9(6) no . . . .
C47 Pt6 Pt7 C18 172.8(5) no . . . .
C47 Pt6 Pt7 C19 -165.4(5) no . . . .
C47 Pt6 Pt7 C20 -178.5(5) no . . . .
C47 Pt6 Pt7 C48 22.4(5) no . . . .
C47 Pt6 Pt7 C49 0.5(5) no . . . .
C16 Pt6 C17 C16 0.0(8) no . . . .
C16 Pt6 C17 C18 -128.3(17) no . . . .
C17 Pt6 C16 C15 -121.0(18) no . . . .
C17 Pt6 C16 C17 0.0(10) no . . . .
C16 Pt6 C46 C45 -60.7(12) no . . . .
C16 Pt6 C46 C47 -177.0(6) no . . . .
C46 Pt6 C16 C15 57.9(14) no . . . .
C46 Pt6 C16 C17 178.9(7) no . . . .
C17 Pt6 C47 C46 176.1(16) no . . . .
C17 Pt6 C47 C48 -64(2) no . . . .
C47 Pt6 C17 C16 -174.4(14) no . . . .
C47 Pt6 C17 C18 57(2) no . . . .
C46 Pt6 C47 C46 0.0(8) no . . . .
C46 Pt6 C47 C48 120.0(15) no . . . .
C47 Pt6 C46 C45 116.3(15) no . . . .
C47 Pt6 C46 C47 0.0(8) no . . . .
Pt6 Pt7 C18 C17 31.2(8) no . . . .
Pt6 Pt7 C18 C18A -103.2(9) no . . . .
Pt6 Pt7 C18 C19 140.0(9) no . . . .
Pt6 Pt7 C19 C18 -33.2(8) no . . . .
Pt6 Pt7 C19 C20 -161.1(8) no . . . .
Pt6 Pt7 C20 C19 22.3(10) no . . . .
Pt6 Pt7 C20 C21 143.5(9) no . . . .
Pt6 Pt7 C48 C47 -33.7(7) no . . . .
Pt6 Pt7 C48 C48A 97.2(10) no . . . .
Pt6 Pt7 C48 C49 -146.8(7) no . . . .
Pt6 Pt7 C49 C48 32.2(8) no . . . .
Pt6 Pt7 C49 C50 151.8(8) no . . . .
Pt8 Pt7 C18 C17 -144.9(8) no . . . .
Pt8 Pt7 C18 C18A 80.7(9) no . . . .
Pt8 Pt7 C18 C19 -36.2(9) no . . . .
C18 Pt7 Pt8 C21 24.8(6) no . . . .
C18 Pt7 Pt8 C22 13.8(6) no . . . .
C18 Pt7 Pt8 C50 -151.7(6) no . . . .
C18 Pt7 Pt8 C51 -170.4(6) no . . . .
C18 Pt7 Pt8 C52 -150.3(6) no . . . .
Pt8 Pt7 C19 C18 151.2(7) no . . . .
Pt8 Pt7 C19 C20 23.4(8) no . . . .
C19 Pt7 Pt8 C21 4.8(6) no . . . .
C19 Pt7 Pt8 C22 -6.2(6) no . . . .
C19 Pt7 Pt8 C50 -171.7(6) no . . . .
C19 Pt7 Pt8 C51 169.6(6) no . . . .
C19 Pt7 Pt8 C52 -170.3(6) no . . . .
Pt8 Pt7 C20 C19 -153.5(10) no . . . .
Pt8 Pt7 C20 C21 -32.3(9) no . . . .
C20 Pt7 Pt8 C21 20.4(6) no . . . .
C20 Pt7 Pt8 C22 9.4(6) no . . . .
C20 Pt7 Pt8 C50 -156.1(6) no . . . .
C20 Pt7 Pt8 C51 -174.8(6) no . . . .
C20 Pt7 Pt8 C52 -154.7(6) no . . . .
Pt8 Pt7 C48 C47 141.3(7) no . . . .
Pt8 Pt7 C48 C48A -87.8(9) no . . . .
Pt8 Pt7 C48 C49 28.2(7) no . . . .
C48 Pt7 Pt8 C21 179.0(5) no . . . .
C48 Pt7 Pt8 C22 168.0(5) no . . . .
C48 Pt7 Pt8 C50 2.5(5) no . . . .
C48 Pt7 Pt8 C51 -16.2(5) no . . . .
C48 Pt7 Pt8 C52 3.9(5) no . . . .
Pt8 Pt7 C49 C48 -151.7(8) no . . . .
Pt8 Pt7 C49 C50 -32.1(7) no . . . .
C49 Pt7 Pt8 C21 -161.8(6) no . . . .
C49 Pt7 Pt8 C22 -172.8(6) no . . . .
C49 Pt7 Pt8 C50 21.7(6) no . . . .
C49 Pt7 Pt8 C51 2.9(6) no . . . .
C49 Pt7 Pt8 C52 23.1(6) no . . . .
C18 Pt7 C19 C18 0.0(7) no . . . .
C18 Pt7 C19 C20 -127.8(16) no . . . .
C19 Pt7 C18 C17 -108.7(18) no . . . .
C19 Pt7 C18 C18A 116.9(14) no . . . .
C19 Pt7 C18 C19 0.0(10) no . . . .
C18 Pt7 C20 C19 30.5(7) no . . . .
C18 Pt7 C20 C21 151.7(15) no . . . .
C20 Pt7 C18 C17 -140.6(14) no . . . .
C20 Pt7 C18 C18A 85.0(9) no . . . .
C20 Pt7 C18 C19 -31.8(7) no . . . .
C18 Pt7 C48 C47 -63.0(11) no . . . .
C18 Pt7 C48 C48A 67.9(12) no . . . .
C18 Pt7 C48 C49 -176.1(6) no . . . .
C48 Pt7 C18 C17 64.0(14) no . . . .
C48 Pt7 C18 C18A -70.4(10) no . . . .
C48 Pt7 C18 C19 172.7(6) no . . . .
C19 Pt7 C20 C19 -0.0(9) no . . . .
C19 Pt7 C20 C21 121.2(19) no . . . .
C20 Pt7 C19 C18 127.8(16) no . . . .
C20 Pt7 C19 C20 0.0(9) no . . . .
C19 Pt7 C48 C47 -53(2) no . . . .
C19 Pt7 C48 C48A 78(2) no . . . .
C19 Pt7 C48 C49 -165.9(15) no . . . .
C48 Pt7 C19 C18 -15(2) no . . . .
C48 Pt7 C19 C20 -143.1(13) no . . . .
C20 Pt7 C48 C47 -159.3(13) no . . . .
C20 Pt7 C48 C48A -28(2) no . . . .
C20 Pt7 C48 C49 87.6(18) no . . . .
C48 Pt7 C20 C19 138.7(15) no . . . .
C48 Pt7 C20 C21 -100(2) no . . . .
C20 Pt7 C49 C48 -149.0(8) no . . . .
C20 Pt7 C49 C50 -29.4(16) no . . . .
C49 Pt7 C20 C19 -156.4(8) no . . . .
C49 Pt7 C20 C21 -35.2(18) no . . . .
C48 Pt7 C49 C48 0.0(7) no . . . .
C48 Pt7 C49 C50 119.6(16) no . . . .
C49 Pt7 C48 C47 113.2(14) no . . . .
C49 Pt7 C48 C48A -116.0(15) no . . . .
C49 Pt7 C48 C49 0.0(8) no . . . .
Pt7 Pt8 C21 C20 -28.7(7) no . . . .
Pt7 Pt8 C21 C22 -162.5(9) no . . . .
Pt7 Pt8 C22 C21 19.0(9) no . . . .
Pt7 Pt8 C22 C22A -97.9(8) no . . . .
Pt7 Pt8 C22 C23 129.4(9) no . . . .
Pt7 Pt8 C50 C49 -35.7(8) no . . . .
Pt7 Pt8 C50 C51 -149.3(8) no . . . .
Pt7 Pt8 C51 C50 28.9(9) no . . . .
Pt7 Pt8 C51 C52 156.8(7) no . . . .
Pt7 Pt8 C52 C51 -33.3(11) no . . . .
Pt7 Pt8 C52 C52A 80.6(9) no . . . .
Pt7 Pt8 C52 C53 -144.8(7) no . . . .
C21 Pt8 C22 C21 0.0(10) no . . . .
C21 Pt8 C22 C22A -116.9(15) no . . . .
C21 Pt8 C22 C23 110.3(17) no . . . .
C22 Pt8 C21 C20 133.8(17) no . . . .
C22 Pt8 C21 C22 -0.0(8) no . . . .
C21 Pt8 C50 C49 -42(2) no . . . .
C21 Pt8 C50 C51 -155.9(11) no . . . .
C50 Pt8 C21 C20 -22.5(19) no . . . .
C50 Pt8 C21 C22 -156.3(10) no . . . .
C21 Pt8 C52 C51 154.9(10) no . . . .
C21 Pt8 C52 C52A -91.2(13) no . . . .
C21 Pt8 C52 C53 43.4(19) no . . . .
C52 Pt8 C21 C20 145.5(9) no . . . .
C52 Pt8 C21 C22 11.7(18) no . . . .
C22 Pt8 C51 C50 -157.6(9) no . . . .
C22 Pt8 C51 C52 -29.7(19) no . . . .
C51 Pt8 C22 C21 -153.9(11) no . . . .
C51 Pt8 C22 C22A 89.1(15) no . . . .
C51 Pt8 C22 C23 -43.6(19) no . . . .
C22 Pt8 C52 C51 162.0(7) no . . . .
C22 Pt8 C52 C52A -84.1(9) no . . . .
C22 Pt8 C52 C53 50.5(13) no . . . .
C52 Pt8 C22 C21 -172.7(7) no . . . .
C52 Pt8 C22 C22A 70.3(10) no . . . .
C52 Pt8 C22 C23 -62.4(12) no . . . .
C50 Pt8 C51 C50 0.0(8) no . . . .
C50 Pt8 C51 C52 127.9(17) no . . . .
C51 Pt8 C50 C49 113.6(17) no . . . .
C51 Pt8 C50 C51 -0.0(10) no . . . .
C50 Pt8 C52 C51 -31.8(7) no . . . .
C50 Pt8 C52 C52A 82.1(9) no . . . .
C50 Pt8 C52 C53 -143.4(14) no . . . .
C52 Pt8 C50 C49 145.4(12) no . . . .
C52 Pt8 C50 C51 31.8(7) no . . . .
C51 Pt8 C52 C51 0.0(10) no . . . .
C51 Pt8 C52 C52A 113.9(15) no . . . .
C51 Pt8 C52 C53 -111.5(18) no . . . .
C52 Pt8 C51 C50 -127.9(17) no . . . .
C52 Pt8 C51 C52 -0.0(8) no . . . .
C1A C1 C2 C3 82(2) no . . . .
C1A C1 C6 Pd1 -23.3(18) no . . . .
C1A C1 C6 C5 -112.7(18) no . . . .
C1A C1 C6 C7 68(2) no . . . .
C1B C1 C2 C3 -159.7(17) no . . . .
C1B C1 C6 Pd1 -147.0(12) no . . . .
C1B C1 C6 C5 123.6(16) no . . . .
C1B C1 C6 C7 -56(2) no . . . .
C2 C1 C6 Pd1 100.6(18) no . . . .
C2 C1 C6 C5 11(3) no . . . .
C2 C1 C6 C7 -168.5(16) no . . . .
C6 C1 C2 C3 -45(3) no . . . .
C1 C2 C3 C4 67(3) no . . . .
C2 C3 C4 C5 -50(2) no . . . .
C3 C4 C5 Pd1 -66(2) no . . . .
C3 C4 C5 C5A 175.4(16) no . . . .
C3 C4 C5 C6 16(3) no . . . .
Pd1 C5 C6 Pd1 0.00(4) no . . . .
Pd1 C5 C6 C1 117.0(16) no . . . .
Pd1 C5 C6 C7 -63.2(12) no . . . .
C4 C5 C6 Pd1 -113.6(19) no . . . .
C4 C5 C6 C1 3(3) no . . . .
C4 C5 C6 C7 -176.9(16) no . . . .
C5A C5 C6 Pd1 86.5(16) no . . . .
C5A C5 C6 C1 -156.4(16) no . . . .
C5A C5 C6 C7 23(2) no . . . .
Pd1 C6 C7 Pd1 0.00(4) no . . . .
Pd1 C6 C7 C8 109.4(16) no . . . .
C1 C6 C7 Pd1 -117.7(19) no . . . .
C1 C6 C7 C8 -8(3) no . . . .
C5 C6 C7 Pd1 62.6(15) no . . . .
C5 C6 C7 C8 172.0(16) no . . . .
Pd1 C7 C8 Pd2 -34.3(13) no . . . .
Pd1 C7 C8 C9 -105.5(18) no . . . .
C6 C7 C8 Pd2 -114.3(17) no . . . .
C6 C7 C8 C9 174.4(15) no . . . .
Pd2 C8 C9 Pd2 -0.00(3) no . . . .
Pd2 C8 C9 C9A -96.1(13) no . . . .
Pd2 C8 C9 C10 99.2(13) no . . . .
C7 C8 C9 Pd2 78.8(18) no . . . .
C7 C8 C9 C9A -17(3) no . . . .
C7 C8 C9 C10 178.0(16) no . . . .
Pd2 C9 C10 Pd3 -39.7(11) no . . . .
Pd2 C9 C10 C11 -109.2(16) no . . . .
C8 C9 C10 Pd3 -110.6(15) no . . . .
C8 C9 C10 C11 179.9(15) no . . . .
C9A C9 C10 Pd3 85.2(18) no . . . .
C9A C9 C10 C11 16(3) no . . . .
Pd3 C10 C11 Pd3 -0.00(4) no . . . .
Pd3 C10 C11 C12 92.2(15) no . . . .
C9 C10 C11 Pd3 79.7(18) no . . . .
C9 C10 C11 C12 172.0(16) no . . . .
Pd3 C11 C12 Pd4 -34.7(11) no . . . .
Pd3 C11 C12 C13 -109.2(17) no . . . .
C10 C11 C12 Pd4 -108.0(17) no . . . .
C10 C11 C12 C13 177.5(16) no . . . .
Pd4 C12 C13 Pd4 -0.00(4) no . . . .
Pd4 C12 C13 C13A -101.5(14) no . . . .
Pd4 C12 C13 C14 88.1(15) no . . . .
C11 C12 C13 Pd4 89.4(19) no . . . .
C11 C12 C13 C13A -12(3) no . . . .
C11 C12 C13 C14 177.6(17) no . . . .
Pd4 C13 C14 Pd5 -36.4(11) no . . . .
Pd4 C13 C14 C15 -108.1(16) no . . . .
C12 C13 C14 Pd5 -107.6(17) no . . . .
C12 C13 C14 C15 -179.4(16) no . . . .
C13A C13 C14 Pd5 82.1(19) no . . . .
C13A C13 C14 C15 10(3) no . . . .
Pd5 C14 C15 Pd5 0.00(4) no . . . .
Pd5 C14 C15 C16 81.6(15) no . . . .
C13 C14 C15 Pd5 90.7(19) no . . . .
C13 C14 C15 C16 172.2(16) no . . . .
Pd5 C15 C16 Pt6 -32.6(11) no . . . .
Pd5 C15 C16 C17 -108.3(15) no . . . .
C14 C15 C16 Pt6 -106.3(17) no . . . .
C14 C15 C16 C17 178.0(15) no . . . .
Pt6 C16 C17 Pt6 0.00(2) no . . . .
Pt6 C16 C17 C18 75.5(18) no . . . .
C15 C16 C17 Pt6 101.3(18) no . . . .
C15 C16 C17 C18 176.8(16) no . . . .
Pt6 C17 C18 Pt7 -33.5(12) no . . . .
Pt6 C17 C18 C18A 94.3(14) no . . . .
Pt6 C17 C18 C19 -100.3(13) no . . . .
C16 C17 C18 Pt7 -104(2) no . . . .
C16 C17 C18 C18A 23(3) no . . . .
C16 C17 C18 C19 -171.2(17) no . . . .
Pt7 C18 C19 Pt7 -0.000(19) no . . . .
Pt7 C18 C19 C20 70.7(16) no . . . .
C17 C18 C19 Pt7 103.1(16) no . . . .
C17 C18 C19 C20 173.8(16) no . . . .
C18A C18 C19 Pt7 -91.8(17) no . . . .
C18A C18 C19 C20 -21(3) no . . . .
Pt7 C19 C20 Pt7 -0.000(19) no . . . .
Pt7 C19 C20 C21 -99.9(16) no . . . .
C18 C19 C20 Pt7 -74.6(18) no . . . .
C18 C19 C20 C21 -174.5(16) no . . . .
Pt7 C20 C21 Pt8 36.7(13) no . . . .
Pt7 C20 C21 C22 107.4(19) no . . . .
C19 C20 C21 Pt8 111.9(19) no . . . .
C19 C20 C21 C22 -177.4(18) no . . . .
Pt8 C21 C22 Pt8 0.00(3) no . . . .
Pt8 C21 C22 C22A 94.9(13) no . . . .
Pt8 C21 C22 C23 -106.1(12) no . . . .
C20 C21 C22 Pt8 -77(2) no . . . .
C20 C21 C22 C22A 18(3) no . . . .
C20 C21 C22 C23 176.9(18) no . . . .
Pt8 C22 C23 C24 116.0(15) no . . . .
C21 C22 C23 C24 -167.1(16) no . . . .
C22A C22 C23 C24 -8(3) no . . . .
C22 C23 C24 C25 179.4(16) no . . . .
C23 C24 C25 C26 -159.7(18) no . . . .
C23 C24 C25 C30 20(3) no . . . .
C24 C25 C26 C26A -4(3) no . . . .
C24 C25 C26 C27 -178.9(16) no . . . .
C24 C25 C30 C29 167.5(16) no . . . .
C24 C25 C30 C30A 47(2) no . . . .
C24 C25 C30 C30B -74(2) no . . . .
C26 C25 C30 C29 -13(2) no . . . .
C26 C25 C30 C30A -133.9(17) no . . . .
C26 C25 C30 C30B 105.7(18) no . . . .
C30 C25 C26 C26A 176.8(15) no . . . .
C30 C25 C26 C27 2(3) no . . . .
C25 C26 C27 C28 -20(3) no . . . .
C26A C26 C27 C28 164.2(16) no . . . .
C26 C27 C28 C29 48(2) no . . . .
C27 C28 C29 C30 -61(2) no . . . .
C28 C29 C30 C25 44(2) no . . . .
C28 C29 C30 C30A 164.7(14) no . . . .
C28 C29 C30 C30B -75.9(17) no . . . .
C31A C31 C32 C33 -79(2) no . . . .
C31A C31 C36 Pd1 23(2) no . . . .
C31A C31 C36 C35 108.2(17) no . . . .
C31A C31 C36 C37 -63(2) no . . . .
C31B C31 C32 C33 163.6(14) no . . . .
C31B C31 C36 Pd1 143.8(11) no . . . .
C31B C31 C36 C35 -131.2(14) no . . . .
C31B C31 C36 C37 57.7(17) no . . . .
C32 C31 C36 Pd1 -99.5(15) no . . . .
C32 C31 C36 C35 -14(2) no . . . .
C32 C31 C36 C37 174.4(14) no . . . .
C36 C31 C32 C33 48(2) no . . . .
C31 C32 C33 C34 -63.4(19) no . . . .
C32 C33 C34 C35 47(2) no . . . .
C33 C34 C35 Pd1 69(2) no . . . .
C33 C34 C35 C35A -173.4(15) no . . . .
C33 C34 C35 C36 -18(2) no . . . .
Pd1 C35 C36 Pd1 -0.00(4) no . . . .
Pd1 C35 C36 C31 -115.0(12) no . . . .
Pd1 C35 C36 C37 56.6(11) no . . . .
C34 C35 C36 Pd1 116.3(15) no . . . .
C34 C35 C36 C31 1(2) no . . . .
C34 C35 C36 C37 172.9(13) no . . . .
C35A C35 C36 Pd1 -91.6(16) no . . . .
C35A C35 C36 C31 153.4(15) no . . . .
C35A C35 C36 C37 -35(2) no . . . .
Pd1 C36 C37 Pd1 0.00(4) no . . . .
Pd1 C36 C37 C38 -109.1(15) no . . . .
C31 C36 C37 Pd1 114.4(15) no . . . .
C31 C36 C37 C38 5(3) no . . . .
C35 C36 C37 Pd1 -57.0(13) no . . . .
C35 C36 C37 C38 -166.1(14) no . . . .
Pd1 C37 C38 Pd2 27.7(13) no . . . .
Pd1 C37 C38 C39 101.2(16) no . . . .
C36 C37 C38 Pd2 114.2(17) no . . . .
C36 C37 C38 C39 -172.4(15) no . . . .
Pd2 C38 C39 Pd2 0.00(4) no . . . .
Pd2 C38 C39 C39A 97.0(15) no . . . .
Pd2 C38 C39 C40 -95.4(12) no . . . .
C37 C38 C39 Pd2 -83.1(18) no . . . .
C37 C38 C39 C39A 14(3) no . . . .
C37 C38 C39 C40 -178.5(14) no . . . .
Pd2 C39 C40 Pd3 36.6(11) no . . . .
Pd2 C39 C40 C41 108.9(16) no . . . .
C38 C39 C40 Pd3 109.7(15) no . . . .
C38 C39 C40 C41 -178.1(15) no . . . .
C39A C39 C40 Pd3 -81.8(15) no . . . .
C39A C39 C40 C41 -9(3) no . . . .
Pd3 C40 C41 Pd3 0.00(4) no . . . .
Pd3 C40 C41 C42 -90.4(14) no . . . .
C39 C40 C41 Pd3 -84.4(18) no . . . .
C39 C40 C41 C42 -174.8(15) no . . . .
Pd3 C41 C42 Pd4 34.2(12) no . . . .
Pd3 C41 C42 C43 109.8(16) no . . . .
C40 C41 C42 Pd4 107.8(18) no . . . .
C40 C41 C42 C43 -176.6(16) no . . . .
Pd4 C42 C43 Pd4 -0.00(4) no . . . .
Pd4 C42 C43 C43A 104.7(17) no . . . .
Pd4 C42 C43 C44 -88.0(13) no . . . .
C41 C42 C43 Pd4 -93(2) no . . . .
C41 C42 C43 C43A 12(3) no . . . .
C41 C42 C43 C44 179.1(16) no . . . .
Pd4 C43 C44 Pd5 35.5(11) no . . . .
Pd4 C43 C44 C45 111.8(19) no . . . .
C42 C43 C44 Pd5 108.4(17) no . . . .
C42 C43 C44 C45 -175.3(18) no . . . .
C43A C43 C44 Pd5 -83.1(17) no . . . .
C43A C43 C44 C45 -7(3) no . . . .
Pd5 C44 C45 Pd5 -0.00(4) no . . . .
Pd5 C44 C45 C46 -86.9(15) no . . . .
C43 C44 C45 Pd5 -94(2) no . . . .
C43 C44 C45 C46 179.6(17) no . . . .
Pd5 C45 C46 Pt6 38.4(11) no . . . .
Pd5 C45 C46 C47 113.4(13) no . . . .
C44 C45 C46 Pt6 110.7(18) no . . . .
C44 C45 C46 C47 -174.3(16) no . . . .
Pt6 C46 C47 Pt6 -0.00(2) no . . . .
Pt6 C46 C47 C48 -88.2(14) no . . . .
C45 C46 C47 Pt6 -96.5(17) no . . . .
C45 C46 C47 C48 175.3(15) no . . . .
Pt6 C47 C48 Pt7 39.9(10) no . . . .
Pt6 C47 C48 C48A -84.2(15) no . . . .
Pt6 C47 C48 C49 115.0(12) no . . . .
C46 C47 C48 Pt7 111.8(16) no . . . .
C46 C47 C48 C48A -12(3) no . . . .
C46 C47 C48 C49 -173.1(14) no . . . .
Pt7 C48 C49 Pt7 0.00(2) no . . . .
Pt7 C48 C49 C50 -83.1(15) no . . . .
C47 C48 C49 Pt7 -94.4(16) no . . . .
C47 C48 C49 C50 -177.5(16) no . . . .
C48A C48 C49 Pt7 104.4(14) no . . . .
C48A C48 C49 C50 21(2) no . . . .
Pt7 C49 C50 Pt8 40.7(11) no . . . .
Pt7 C49 C50 C51 111.4(14) no . . . .
C48 C49 C50 Pt8 107.4(18) no . . . .
C48 C49 C50 C51 178.1(15) no . . . .
Pt8 C50 C51 Pt8 0.00(3) no . . . .
Pt8 C50 C51 C52 -72.4(18) no . . . .
C49 C50 C51 Pt8 -96.6(18) no . . . .
C49 C50 C51 C52 -169.0(19) no . . . .
Pt8 C51 C52 Pt8 -0.00(3) no . . . .
Pt8 C51 C52 C52A -87.8(14) no . . . .
Pt8 C51 C52 C53 107.8(16) no . . . .
C50 C51 C52 Pt8 69(2) no . . . .
C50 C51 C52 C52A -19(3) no . . . .
C50 C51 C52 C53 176.5(19) no . . . .
Pt8 C52 C53 C54 -137.7(15) no . . . .
C51 C52 C53 C54 153.1(19) no . . . .
C52A C52 C53 C54 -11(3) no . . . .
C52 C53 C54 C55 -180.0(15) no . . . .
C53 C54 C55 C56 41(3) no . . . .
C53 C54 C55 C60 -147.9(18) no . . . .
C54 C55 C56 C56A 1(4) no . . . .
C54 C55 C56 C57 -173.7(17) no . . . .
C54 C55 C60 C59 -171.9(15) no . . . .
C54 C55 C60 C60A -53(2) no . . . .
C54 C55 C60 C60B 65(2) no . . . .
C56 C55 C60 C59 -1(3) no . . . .
C56 C55 C60 C60A 117(2) no . . . .
C56 C55 C60 C60B -125(2) no . . . .
C60 C55 C56 C56A -169.3(18) no . . . .
C60 C55 C56 C57 16(3) no . . . .
C55 C56 C57 C58 8(3) no . . . .
C56A C56 C57 C58 -166.6(18) no . . . .
C56 C57 C58 C59 -47(2) no . . . .
C57 C58 C59 C60 65(2) no . . . .
C58 C59 C60 C55 -40(2) no . . . .
C58 C59 C60 C60A -163.8(14) no . . . .
C58 C59 C60 C60B 79.8(19) no . . . .
C1X B1 C9X C10X -94.2(16) no . . . .
C1X B1 C9X C14X 79.0(14) no . . . .
C9X B1 C1X C2X -97.3(17) no . . . .
C9X B1 C1X C6X 75.8(19) no . . . .
C1X B1 C17X C18X 49(2) no . . . .
C1X B1 C17X C22X -143.2(15) no . . . .
C17X B1 C1X C2X 26(2) no . . . .
C17X B1 C1X C6X -160.7(15) no . . . .
C1X B1 C25X C26X -19(2) no . . . .
C1X B1 C25X C30X 165.1(13) no . . . .
C25X B1 C1X C2X 141.0(15) no . . . .
C25X B1 C1X C6X -46(2) no . . . .
C9X B1 C17X C18X 168.4(13) no . . . .
C9X B1 C17X C22X -24(2) no . . . .
C17X B1 C9X C10X 143.4(13) no . . . .
C17X B1 C9X C14X -43.4(17) no . . . .
C9X B1 C25X C26X -137.6(14) no . . . .
C9X B1 C25X C30X 46.4(15) no . . . .
C25X B1 C9X C10X 28.3(17) no . . . .
C25X B1 C9X C14X -158.5(10) no . . . .
C17X B1 C25X C26X 101.0(15) no . . . .
C17X B1 C25X C30X -75.0(16) no . . . .
C25X B1 C17X C18X -71.5(17) no . . . .
C25X B1 C17X C22X 96.2(18) no . . . .
B1 C1X C2X C3X 172.9(16) no . . . .
B1 C1X C6X C5X -173.3(16) no . . . .
C2X C1X C6X C5X 0(3) no . . . .
C6X C1X C2X C3X -0(3) no . . . .
C1X C2X C3X C4X 2(3) no . . . .
C1X C2X C3X C7X -178.4(16) no . . . .
C2X C3X C4X C5X -3(3) no . . . .
C2X C3X C7X F7A -38(3) no . . . .
C2X C3X C7X F7B 77(2) no . . . .
C2X C3X C7X F7C -161(2) no . . . .
C4X C3X C7X F7A 141.3(18) no . . . .
C4X C3X C7X F7B -103.9(19) no . . . .
C4X C3X C7X F7C 19(3) no . . . .
C7X C3X C4X C5X 177.2(17) no . . . .
C3X C4X C5X C6X 3(3) no . . . .
C3X C4X C5X C8X 178.5(17) no . . . .
C4X C5X C6X C1X -1(3) no . . . .
C4X C5X C8X F8A -68(2) no . . . .
C4X C5X C8X F8B 43(3) no . . . .
C4X C5X C8X F8C 168.2(18) no . . . .
C6X C5X C8X F8A 107.1(19) no . . . .
C6X C5X C8X F8B -141.5(17) no . . . .
C6X C5X C8X F8C -16(3) no . . . .
C8X C5X C6X C1X -177.1(17) no . . . .
B1 C9X C10X C11X 176.5(11) no . . . .
B1 C9X C14X C13X -174.7(10) no . . . .
C10X C9X C14X C13X -0.8(18) no . . . .
C14X C9X C10X C11X 3.1(18) no . . . .
C9X C10X C11X C12X -2(2) no . . . .
C9X C10X C11X C15X 179.2(11) no . . . .
C10X C11X C12X C13X -1(2) no . . . .
C10X C11X C15X F15A 27(2) no . . . .
C10X C11X C15X F15B -88.4(17) no . . . .
C10X C11X C15X F15C 155.0(13) no . . . .
C12X C11X C15X F15A -151.4(16) no . . . .
C12X C11X C15X F15B 93(2) no . . . .
C12X C11X C15X F15C -24(2) no . . . .
C15X C11X C12X C13X 177.3(13) no . . . .
C11X C12X C13X C14X 4(2) no . . . .
C11X C12X C13X C16X 177.5(12) no . . . .
C12X C13X C14X C9X -3(2) no . . . .
C12X C13X C16X F16A -99.7(19) no . . . .
C12X C13X C16X F16B 23(2) no . . . .
C12X C13X C16X F16C 142.8(15) no . . . .
C14X C13X C16X F16A 74.4(19) no . . . .
C14X C13X C16X F16B -162.9(14) no . . . .
C14X C13X C16X F16C -43(2) no . . . .
C16X C13X C14X C9X -176.6(13) no . . . .
B1 C17X C18X C19X 174.0(15) no . . . .
B1 C17X C22X C21X -175.7(15) no . . . .
C18X C17X C22X C21X -7(3) no . . . .
C22X C17X C18X C19X 5(3) no . . . .
C17X C18X C19X C20X 0(3) no . . . .
C17X C18X C19X C23X 179.7(18) no . . . .
C18X C19X C20X C21X -4(3) no . . . .
C18X C19X C23X F23A 29(3) no . . . .
C18X C19X C23X F23B -87(3) no . . . .
C18X C19X C23X F23C 149(2) no . . . .
C20X C19X C23X F23A -152(2) no . . . .
C20X C19X C23X F23B 92(2) no . . . .
C20X C19X C23X F23C -32(3) no . . . .
C23X C19X C20X C21X 177(2) no . . . .
C19X C20X C21X C22X 2(3) no . . . .
C19X C20X C21X C24X -174.0(18) no . . . .
C20X C21X C22X C17X 4(3) no . . . .
C20X C21X C24X F24A 100(2) no . . . .
C20X C21X C24X F24B -140.1(19) no . . . .
C20X C21X C24X F24C -17(3) no . . . .
C22X C21X C24X F24A -76(2) no . . . .
C22X C21X C24X F24B 44(3) no . . . .
C22X C21X C24X F24C 167.2(18) no . . . .
C24X C21X C22X C17X 179.8(17) no . . . .
B1 C25X C26X C27X -176.0(13) no . . . .
B1 C25X C30X C29X 179.3(12) no . . . .
C26X C25X C30X C29X 3(2) no . . . .
C30X C25X C26X C27X -0(2) no . . . .
C25X C26X C27X C28X -2(2) no . . . .
C25X C26X C27X C31X -177.6(13) no . . . .
C26X C27X C28X C29X 2(2) no . . . .
C26X C27X C31X F31A -44(2) no . . . .
C26X C27X C31X F31B -165.7(14) no . . . .
C26X C27X C31X F31C 76(2) no . . . .
C28X C27X C31X F31A 140.6(17) no . . . .
C28X C27X C31X F31B 19(2) no . . . .
C28X C27X C31X F31C -99(2) no . . . .
C31X C27X C28X C29X 176.9(14) no . . . .
C27X C28X C29X C30X 1(2) no . . . .
C27X C28X C29X C32X -177.8(13) no . . . .
C28X C29X C30X C25X -3(2) no . . . .
C28X C29X C32X F32A 4(2) no . . . .
C28X C29X C32X F32B 123.1(18) no . . . .
C28X C29X C32X F32C -121.5(18) no . . . .
C30X C29X C32X F32A -175.1(14) no . . . .
C30X C29X C32X F32B -56(2) no . . . .
C30X C29X C32X F32C 60(2) no . . . .
C32X C29X C30X C25X 175.4(13) no . . . .
C33X B2 C41X C42X 84.8(13) no . . . .
C33X B2 C41X C46X -85.4(15) no . . . .
C41X B2 C33X C34X -94.3(16) no . . . .
C41X B2 C33X C38X 81.1(16) no . . . .
C33X B2 C49X C50X -34.1(17) no . . . .
C33X B2 C49X C54X 150.0(12) no . . . .
C49X B2 C33X C34X 145.9(14) no . . . .
C49X B2 C33X C38X -39(2) no . . . .
C33X B2 C57X C58X -145.3(15) no . . . .
C33X B2 C57X C62X 47(2) no . . . .
C57X B2 C33X C34X 26(2) no . . . .
C57X B2 C33X C38X -158.3(14) no . . . .
C41X B2 C49X C50X -146.8(10) no . . . .
C41X B2 C49X C54X 37.4(15) no . . . .
C49X B2 C41X C42X -154.6(11) no . . . .
C49X B2 C41X C46X 35.2(16) no . . . .
C41X B2 C57X C58X -32(2) no . . . .
C41X B2 C57X C62X 159.9(13) no . . . .
C57X B2 C41X C42X -36.7(19) no . . . .
C57X B2 C41X C46X 153.0(12) no . . . .
C49X B2 C57X C58X 90.3(17) no . . . .
C49X B2 C57X C62X -77.9(16) no . . . .
C57X B2 C49X C50X 90.7(12) no . . . .
C57X B2 C49X C54X -85.2(14) no . . . .
B2 C33X C34X C35X 173.0(15) no . . . .
B2 C33X C38X C37X -175.2(15) no . . . .
C34X C33X C38X C37X 1(2) no . . . .
C38X C33X C34X C35X -3(3) no . . . .
C33X C34X C35X C36X 2(3) no . . . .
C33X C34X C35X C39X -179.0(16) no . . . .
C34X C35X C36X C37X 0(4) no . . . .
C34X C35X C39X F39A 50(3) no . . . .
C34X C35X C39X F39B 163.1(19) no . . . .
C34X C35X C39X F39C -82(2) no . . . .
C36X C35X C39X F39A -131(2) no . . . .
C36X C35X C39X F39B -18(3) no . . . .
C36X C35X C39X F39C 97(3) no . . . .
C39X C35X C36X C37X -178(2) no . . . .
C35X C36X C37X C38X -2(3) no . . . .
C35X C36X C37X C40X 178.3(18) no . . . .
C36X C37X C38X C33X 2(3) no . . . .
C36X C37X C40X F40A -34(3) no . . . .
C36X C37X C40X F40B 88(2) no . . . .
C36X C37X C40X F40C -159.3(17) no . . . .
C38X C37X C40X F40A 146.7(18) no . . . .
C38X C37X C40X F40B -91(2) no . . . .
C38X C37X C40X F40C 21(3) no . . . .
C40X C37X C38X C33X -178.9(16) no . . . .
B2 C41X C42X C43X -169.2(12) no . . . .
B2 C41X C46X C45X 169.0(12) no . . . .
C42X C41X C46X C45X -2(2) no . . . .
C46X C41X C42X C43X 2(2) no . . . .
C41X C42X C43X C44X -3(2) no . . . .
C41X C42X C43X C47X -179.2(12) no . . . .
C42X C43X C44X C45X 5(2) no . . . .
C42X C43X C47X F47A -50(2) no . . . .
C42X C43X C47X F47B -170.6(14) no . . . .
C42X C43X C47X F47C 67(2) no . . . .
C44X C43X C47X F47A 133.8(15) no . . . .
C44X C43X C47X F47B 13(2) no . . . .
C44X C43X C47X F47C -109.5(17) no . . . .
C47X C43X C44X C45X -179.2(13) no . . . .
C43X C44X C45X C46X -5(2) no . . . .
C43X C44X C45X C48X 176.2(12) no . . . .
C44X C45X C46X C41X 4(2) no . . . .
C44X C45X C48X F48A -160.6(14) no . . . .
C44X C45X C48X F48B 83(2) no . . . .
C44X C45X C48X F48C -36(2) no . . . .
C46X C45X C48X F48A 21(2) no . . . .
C46X C45X C48X F48B -95.4(19) no . . . .
C46X C45X C48X F48C 145.2(15) no . . . .
C48X C45X C46X C41X -177.4(13) no . . . .
B2 C49X C50X C51X -174.2(11) no . . . .
B2 C49X C54X C53X 173.9(11) no . . . .
C50X C49X C54X C53X -2.1(17) no . . . .
C54X C49X C50X C51X 2.0(17) no . . . .
C49X C50X C51X C52X 0(2) no . . . .
C49X C50X C51X C55X 178.8(10) no . . . .
C50X C51X C52X C53X -2(2) no . . . .
C50X C51X C55X F55A -92(2) no . . . .
C50X C51X C55X F55B 149.4(15) no . . . .
C50X C51X C55X F55C 28(2) no . . . .
C52X C51X C55X F55A 87.0(19) no . . . .
C52X C51X C55X F55B -32(2) no . . . .
C52X C51X C55X F55C -152.8(14) no . . . .
C55X C51X C52X C53X 179.2(13) no . . . .
C51X C52X C53X C54X 2(2) no . . . .
C51X C52X C53X C56X 178.2(12) no . . . .
C52X C53X C54X C49X 0.2(19) no . . . .
C52X C53X C56X F56A 30(2) no . . . .
C52X C53X C56X F56B 150.0(13) no . . . .
C52X C53X C56X F56C -90.6(17) no . . . .
C54X C53X C56X F56A -154.0(13) no . . . .
C54X C53X C56X F56B -33.7(17) no . . . .
C54X C53X C56X F56C 85.6(19) no . . . .
C56X C53X C54X C49X -176.1(11) no . . . .
B2 C57X C58X C59X -169.4(15) no . . . .
B2 C57X C62X C61X 168.9(15) no . . . .
C58X C57X C62X C61X -0(3) no . . . .
C62X C57X C58X C59X -1(2) no . . . .
C57X C58X C59X C60X 1(3) no . . . .
C57X C58X C59X C63X 178.3(15) no . . . .
C58X C59X C60X C61X -1(3) no . . . .
C58X C59X C63X F63A -80(2) no . . . .
C58X C59X C63X F63B 150.7(17) no . . . .
C58X C59X C63X F63C 42(2) no . . . .
C60X C59X C63X F63A 97(2) no . . . .
C60X C59X C63X F63B -32(3) no . . . .
C60X C59X C63X F63C -141.0(17) no . . . .
C63X C59X C60X C61X -177.9(16) no . . . .
C59X C60X C61X C62X -0(3) no . . . .
C59X C60X C61X C64X -179.6(16) no . . . .
C60X C61X C62X C57X 1(3) no . . . .
C60X C61X C64X F64A -92(2) no . . . .
C60X C61X C64X F64B 41(3) no . . . .
C60X C61X C64X F64C 150.6(17) no . . . .
C60X C61X C64X F64D -37(2) no . . . .
C60X C61X C64X F64E -134.9(18) no . . . .
C60X C61X C64X F64F 90(2) no . . . .
C62X C61X C64X F64A 89(2) no . . . .
C62X C61X C64X F64B -138.8(19) no . . . .
C62X C61X C64X F64C -29(3) no . . . .
C62X C61X C64X F64D 143.6(18) no . . . .
C62X C61X C64X F64E 46(3) no . . . .
C62X C61X C64X F64F -89(2) no . . . .
C64X C61X C62X C57X -179.8(17) no . . . .
C2Z C1Z C6Z C5Z -0.0(11) no . . . .
C6Z C1Z C2Z C3Z -0.0(11) no . . . .
C1Z C2Z C3Z C4Z 0.0(12) no . . . .
C2Z C3Z C4Z C5Z -0.0(12) no . . . .
C3Z C4Z C5Z C6Z -0.0(12) no . . . .
C4Z C5Z C6Z C1Z 0.0(11) no . . . .
C8Z C7Z C12Z C11Z 0.0(13) no . . . .
C12Z C7Z C8Z C9Z -0.0(13) no . . . .
C7Z C8Z C9Z C10Z 0.0(13) no . . . .
C8Z C9Z C10Z C11Z 0.0(13) no . . . .
C9Z C10Z C11Z C12Z -0.0(12) no . . . .
C10Z C11Z C12Z C7Z -0.0(12) no . . . .
C14Z C13Z C18Z C17Z 0.0(15) no . . . .
C18Z C13Z C14Z C15Z -0.0(15) no . . . .
C13Z C14Z C15Z C16Z 0.0(15) no . . . .
C14Z C15Z C16Z C17Z 0.0(14) no . . . .
C15Z C16Z C17Z C18Z -0.0(13) no . . . .
C16Z C17Z C18Z C13Z 0.0(14) no . . . .
